data_7123604
loop_
_publ_author_name
'Chai, Hongxin'
'Pan, Zhi-Sheng'
'Yang, Liu-Pan'
'He, Shan'
'Pan, Fangfang'
'Rissanen, Kari'
'Jiang, Wei'

_publ_section_title
;
 Probing the Guest-Binding Preference of Three Structurally Similar and
 Conformationally Adaptive Macrocycles
;
_journal_name_full 'Chemical Communications'
_journal_paper_doi 10.1039/C9CC03341F
_journal_year 2019
_chemical_formula_moiety '5.25(F6 P), 3(C80 H104 O12), 3(C24 H34 N2), 0.75(F5 P), 1.5(C2 H3 N), 0.75(F)'
_chemical_formula_sum 'C335 H448.5 F36 N17.5 O36 P6'
_chemical_formula_weight 6166.41
_space_group_crystal_system triclinic
_space_group_IT_number 2
_space_group_name_Hall '-P 1'
_space_group_name_H-M_alt 'P -1'
_symmetry_space_group_name_Hall '-P 1'
_symmetry_space_group_name_H-M 'P -1'
_atom_sites_solution_hydrogens geom
_audit_creation_date 2019-04-13
_audit_creation_method
;
Olex2 1.2
(compiled 2017.03.28 svn.r3405 for OlexSys, GUI svn.r5337)
;
_audit_update_record
;
2019-05-31 deposited with the CCDC.    2019-06-05 downloaded from the CCDC.
;
_cell_angle_alpha 74.340(5)
_cell_angle_beta 82.060(4)
_cell_angle_gamma 73.651(5)
_cell_formula_units_Z 2
_cell_length_a 21.4227(10)
_cell_length_b 25.9716(16)
_cell_length_c 31.1544(13)
_cell_measurement_reflns_used 7676
_cell_measurement_temperature 123.00(10)
_cell_measurement_theta_max 74.7960
_cell_measurement_theta_min 3.8160
_cell_volume 15979.2(15)
_computing_cell_refinement
;
CrysAlisPro, Agilent Technologies,
Version 1.171.37.35 (release 13-08-2014 CrysAlis171 .NET)
(compiled Aug 13 2014,18:06:01)
;
_computing_data_collection
;
CrysAlisPro, Agilent Technologies,
Version 1.171.37.35 (release 13-08-2014 CrysAlis171 .NET)
(compiled Aug 13 2014,18:06:01)
;
_computing_data_reduction
;
CrysAlisPro, Agilent Technologies,
Version 1.171.37.35 (release 13-08-2014 CrysAlis171 .NET)
(compiled Aug 13 2014,18:06:01)
;
_computing_molecular_graphics 'Olex2 (Dolomanov et al., 2009)'
_computing_publication_material 'Olex2 (Dolomanov et al., 2009)'
_computing_structure_refinement 'ShelXL (Sheldrick, 2015)'
_computing_structure_solution 'ShelXT (Sheldrick, 2015)'
_diffrn_ambient_environment N~2~
_diffrn_ambient_temperature 123.00(10)
_diffrn_detector 'CCD plate'
_diffrn_detector_area_resol_mean 5.1977
_diffrn_detector_type Atlas
_diffrn_measured_fraction_theta_full 0.988
_diffrn_measured_fraction_theta_max 0.988
_diffrn_measurement_details
;
#__ type_ start__ end____ width___ exp.time_
  1 omega -112.00   -9.00   1.0000   25.0000
omega____ theta____ kappa____ phi______ frames
    -      -41.4013  -77.0000 -120.0000 103

#__ type_ start__ end____ width___ exp.time_
  2 omega -116.00  -24.00   1.0000   25.0000
omega____ theta____ kappa____ phi______ frames
    -      -41.4013  -37.0000  120.0000 92

#__ type_ start__ end____ width___ exp.time_
  3 omega  -33.00   31.00   1.0000   25.0000
omega____ theta____ kappa____ phi______ frames
    -      -41.4013   37.0000  120.0000 64

#__ type_ start__ end____ width___ exp.time_
  4 omega  -95.00   -2.00   1.0000   25.0000
omega____ theta____ kappa____ phi______ frames
    -      -41.4013  125.0000  -30.0000 93

#__ type_ start__ end____ width___ exp.time_
  5 omega  105.00  178.00   1.0000   97.5000
omega____ theta____ kappa____ phi______ frames
    -      112.0000   30.0000 -180.0000 73

#__ type_ start__ end____ width___ exp.time_
  6 omega   43.00   91.00   1.0000   97.5000
omega____ theta____ kappa____ phi______ frames
    -      112.0000  -30.0000   60.0000 48

#__ type_ start__ end____ width___ exp.time_
  7 omega   61.00  145.00   1.0000   97.5000
omega____ theta____ kappa____ phi______ frames
    -      112.0000  -77.0000   60.0000 84

#__ type_ start__ end____ width___ exp.time_
  8 omega   57.00  116.00   1.0000   97.5000
omega____ theta____ kappa____ phi______ frames
    -      112.0000 -111.0000    0.0000 59

#__ type_ start__ end____ width___ exp.time_
  9 omega   36.00   72.00   1.0000   97.5000
omega____ theta____ kappa____ phi______ frames
    -      112.0000  -30.0000  150.0000 36

#__ type_ start__ end____ width___ exp.time_
 10 omega   63.00  168.00   1.0000   97.5000
omega____ theta____ kappa____ phi______ frames
    -      112.0000   15.0000  120.0000 105

#__ type_ start__ end____ width___ exp.time_
 11 omega   48.00  141.00   1.0000   97.5000
omega____ theta____ kappa____ phi______ frames
    -      112.0000  -61.0000  -30.0000 93

#__ type_ start__ end____ width___ exp.time_
 12 omega  120.00  176.00   1.0000   97.5000
omega____ theta____ kappa____ phi______ frames
    -      112.0000  111.0000   60.0000 56

#__ type_ start__ end____ width___ exp.time_
 13 omega   37.00   89.00   1.0000   97.5000
omega____ theta____ kappa____ phi______ frames
    -      112.0000  -30.0000 -180.0000 52

#__ type_ start__ end____ width___ exp.time_
 14 omega   36.00   83.00   1.0000   97.5000
omega____ theta____ kappa____ phi______ frames
    -      112.0000  -30.0000  -90.0000 47

#__ type_ start__ end____ width___ exp.time_
 15 omega   39.00  109.00   1.0000   97.5000
omega____ theta____ kappa____ phi______ frames
    -      112.0000  -94.0000 -120.0000 70
;
_diffrn_measurement_device 'four-circle diffractometer'
_diffrn_measurement_device_type 'SuperNova, Dual, Cu at zero, Atlas'
_diffrn_measurement_method '\w scans'
_diffrn_orient_matrix_UB_11 -0.0157446000
_diffrn_orient_matrix_UB_12 -0.0507960000
_diffrn_orient_matrix_UB_13 -0.0081417000
_diffrn_orient_matrix_UB_21 0.0608172000
_diffrn_orient_matrix_UB_22 -0.0077892000
_diffrn_orient_matrix_UB_23 -0.0327163000
_diffrn_orient_matrix_UB_31 0.0411745000
_diffrn_orient_matrix_UB_32 -0.0376888000
_diffrn_orient_matrix_UB_33 0.0388940000
_diffrn_radiation_monochromator mirror
_diffrn_radiation_probe x-ray
_diffrn_radiation_type CuK\a
_diffrn_radiation_wavelength 1.54184
_diffrn_reflns_av_R_equivalents 0.0942
_diffrn_reflns_av_unetI/netI 0.1508
_diffrn_reflns_Laue_measured_fraction_full 0.988
_diffrn_reflns_Laue_measured_fraction_max 0.988
_diffrn_reflns_limit_h_max 25
_diffrn_reflns_limit_h_min -25
_diffrn_reflns_limit_k_max 29
_diffrn_reflns_limit_k_min -30
_diffrn_reflns_limit_l_max 37
_diffrn_reflns_limit_l_min -29
_diffrn_reflns_number 91782
_diffrn_reflns_point_group_measured_fraction_full 0.988
_diffrn_reflns_point_group_measured_fraction_max 0.988
_diffrn_reflns_theta_full 66.749
_diffrn_reflns_theta_max 66.749
_diffrn_reflns_theta_min 3.072
_diffrn_source 'sealed X-ray tube'
_diffrn_source_type 'SuperNova (Cu) X-ray Source'
_exptl_absorpt_coefficient_mu 1.071
_exptl_absorpt_correction_T_max 0.998
_exptl_absorpt_correction_T_min 0.968
_exptl_absorpt_correction_type analytical
_exptl_absorpt_process_details
;
CrysAlisPro, Agilent Technologies,
Version 1.171.37.35 (release 13-08-2014 CrysAlis171 .NET)
(compiled Aug 13 2014,18:06:01)
Analytical numeric absorption correction using a multifaceted crystal
            model based on expressions derived by R.C. Clark & J.S. Reid.
(Clark, R. C. & Reid, J. S. (1995). Acta Cryst. A51, 887-897)
Empirical absorption correction using spherical harmonics,
 implemented in SCALE3 ABSPACK scaling algorithm.
;
_exptl_crystal_colour colorless
_exptl_crystal_density_diffrn 1.282
_exptl_crystal_description plate
_exptl_crystal_F_000 6566
_exptl_crystal_size_max 0.568
_exptl_crystal_size_mid 0.1104
_exptl_crystal_size_min 0.0184
_refine_diff_density_max 0.936
_refine_diff_density_min -0.726
_refine_diff_density_rms 0.102
_refine_ls_extinction_method none
_refine_ls_goodness_of_fit_ref 1.096
_refine_ls_hydrogen_treatment constr
_refine_ls_matrix_type full
_refine_ls_number_parameters 3944
_refine_ls_number_reflns 55953
_refine_ls_number_restraints 419
_refine_ls_restrained_S_all 1.116
_refine_ls_R_factor_all 0.2449
_refine_ls_R_factor_gt 0.1503
_refine_ls_shift/su_max 0.001
_refine_ls_shift/su_mean 0.000
_refine_ls_structure_factor_coef Fsqd
_refine_ls_weighting_details 'w=1/[\s^2^(Fo^2^)+(0.2000P)^2^] where P=(Fo^2^+2Fc^2^)/3'
_refine_ls_weighting_scheme calc
_refine_ls_wR_factor_gt 0.3735
_refine_ls_wR_factor_ref 0.4754
_reflns_Friedel_coverage 0.000
_reflns_number_gt 20048
_reflns_number_total 55953
_reflns_threshold_expression 'I > 2\s(I)'
_cod_data_source_file c9cc03341f2.cif
_cod_data_source_block 9_hm4_sq
_cod_original_formula_sum 'C335 H448.50 F36 N17.50 O36 P6'
_cod_database_code 7123604
_shelx_shelxl_version_number 2018/1
_chemical_oxdiff_formula 'C11 H10 N O'
_shelx_space_group_comment
;
The symmetry employed for this shelxl refinement is uniquely defined
by the following loop, which should always be used as a source of
symmetry information in preference to the above space-group names.
They are only intended as comments.
;
_reflns_odcompleteness_completeness 98.79
_reflns_odcompleteness_iscentric 1
_reflns_odcompleteness_theta 66.97
_olex2_refinement_description
;
1. Fixed Uiso
 At 1.2 times of:
  All C(H) groups, All C(H,H) groups, All C(H,H,H,H) groups
 At 1.5 times of:
  All C(H,H,H) groups, All C(H,H,H,H,H,H) groups
2. Restrained distances
 C10-C23
 1.54 with sigma of 0.02
 C10-C08K
 1.54 with sigma of 0.02
 C16-C09D
 1.52 with sigma of 0.02
 C5-C07O
 1.52 with sigma of 0.01
 C38-C08A
 1.52 with sigma of 0.02
 C0A8-C081
 1.52 with sigma of 0.02
 C0A6-C081
 1.52 with sigma of 0.02
 C09P-C08D
 1.52 with sigma of 0.02
 C112-C111
 1.54 with sigma of 0.02
 C111-C110
 1.52 with sigma of 0.02
 C5-C115 = C5-C113
 1.52 with sigma of 0.02
 C114-C113 = C116-C115
 1.54 with sigma of 0.02
 C112-C110
 2.54 with sigma of 0.04
 H21B-H4OA
 2.2 with sigma of 0.04
 P5-F88 \\sim P5-F89 \\sim P5-F90 \\sim P5-F91 \\sim P5-F92
 with sigma of 0.02
 P6-F93 \\sim P6-F96 \\sim P6-F94 \\sim P6-F95 \\sim P6-F1 \\sim P6-F3
 with sigma of 0.01
 C102-C101 \\sim C0B2-C0B0 \\sim C101-C078 \\sim C0B0-C078
 with sigma of 0.01
3. Uiso/Uaniso restraints and constraints
C111 \\sim C112: within 2A with sigma of 0.01 and sigma for terminal atoms of
0.02
Uanis(F01M) \\sim Ueq, Uanis(F063) \\sim Ueq, Uanis(F07T) \\sim Ueq, Uanis(F88)
\\sim Ueq, Uanis(F47) \\sim Ueq, Uanis(C107) \\sim Ueq, Uanis(C09U) \\sim Ueq,
Uanis(F086) \\sim Ueq, Uanis(F53) \\sim Ueq: with sigma of 0.005 and sigma for
terminal atoms of 0.01
Uanis(F01K) \\sim Ueq, Uanis(F01N) \\sim Ueq, Uanis(F04A) \\sim Ueq,
Uanis(F04Q) \\sim Ueq: with sigma of 0.003 and sigma for terminal atoms of 0.006
Uanis(F01H) \\sim Ueq, Uanis(F083) \\sim Ueq, Uanis(F084) \\sim Ueq,
Uanis(C09E) \\sim Ueq, Uanis(C0A4) \\sim Ueq, Uanis(C0AT) \\sim Ueq,
Uanis(C0B2) \\sim Ueq, Uanis(F17) \\sim Ueq, Uanis(F92) \\sim Ueq, Uanis(F90)
\\sim Ueq, Uanis(F16) \\sim Ueq, Uanis(F91) \\sim Ueq: with sigma of 0.01 and
sigma for terminal atoms of 0.02
Uanis(F09V) \\sim Ueq, Uanis(F21) \\sim Ueq, Uanis(F42) \\sim Ueq, Uanis(F95)
\\sim Ueq, Uanis(F94) \\sim Ueq, Uanis(F96) \\sim Ueq, Uanis(F3) \\sim Ueq,
Uanis(F93) \\sim Ueq, Uanis(C0A1) \\sim Ueq, Uanis(C09U) \\sim Ueq, Uanis(C100)
\\sim Ueq, Uanis(C102) \\sim Ueq, Uanis(C089) \\sim Ueq: with sigma of 0.01 and
sigma for terminal atoms of 0.02
Uanis(C5) \\sim Ueq, Uanis(C092) \\sim Ueq, Uanis(C0AJ) \\sim Ueq, Uanis(C112)
\\sim Ueq, Uanis(C113) \\sim Ueq, Uanis(C115) \\sim Ueq, Uanis(C116) \\sim Ueq,
Uanis(C0A0) \\sim Ueq: with sigma of 0.01 and sigma for terminal atoms of 0.02
Uanis(P6) \\sim Ueq, Uanis(C21) \\sim Ueq, Uanis(C16) \\sim Ueq, Uanis(C09D)
\\sim Ueq, Uanis(C34) \\sim Ueq, Uanis(C0AB) \\sim Ueq, Uanis(C0B5) \\sim Ueq,
Uanis(C23) \\sim Ueq, Uanis(C66) \\sim Ueq, Uanis(C0B1) \\sim Ueq, Uanis(C0AT)
\\sim Ueq, Uanis(C10) \\sim Ueq: with sigma of 0.01 and sigma for terminal
atoms of 0.02
Uanis(C13) \\sim Ueq, Uanis(C09Q) \\sim Ueq, Uanis(C96) \\sim Ueq, Uanis(C0A9)
\\sim Ueq, Uanis(C22) \\sim Ueq: with sigma of 0.02 and sigma for terminal
atoms of 0.04
Uanis(F94) = Uanis(F1)
4. Others
 Sof(H06K)=Sof(H06L)=Sof(C13)=Sof(H13A)=Sof(H13B)=Sof(C96)=Sof(H96A)=Sof(H96B)=
 Sof(C100)=Sof(H10A)=Sof(H10B)=Sof(H10C)=1-FVAR(1)
 Sof(H06I)=Sof(H06J)=Sof(C09Q)=Sof(H09F)=Sof(H09G)=Sof(C0A9)=Sof(H0AI)=
 Sof(H0AJ)=Sof(C22)=Sof(H22A)=Sof(H22B)=Sof(H22C)=FVAR(1)
 Sof(H4FA)=Sof(HG)=Sof(H8FA)=Sof(H0JA)=Sof(C0AZ)=Sof(H9GA)=Sof(H0PA)=Sof(C0B8)=
 Sof(H0BJ)=Sof(H0BK)=Sof(C38)=Sof(H38A)=Sof(H38B)=Sof(C1AA)=Sof(H1AB)=Sof(H1AC)=
 Sof(C9)=Sof(H9)=1-FVAR(2)
 Sof(HE)=Sof(HF)=Sof(H8IA)=Sof(H9IA)=Sof(C09K)=Sof(H3GA)=Sof(C0AD)=Sof(H5GA)=
 Sof(H9NA)=Sof(C0AE)=Sof(H6GA)=Sof(H0OA)=Sof(C0AF)=Sof(H7GA)=Sof(H1OA)=
 Sof(C0AR)=Sof(H8GA)=Sof(H9OA)=FVAR(2)
 Sof(H07C)=Sof(H07D)=Sof(H0AD)=Sof(H0AE)=Sof(H0AF)=Sof(C101)=Sof(H10D)=
 Sof(H10E)=Sof(C102)=Sof(H10F)=Sof(H10G)=1-FVAR(3)
 Sof(H07A)=Sof(H07B)=Sof(H0AA)=Sof(H0AB)=Sof(H0AC)=Sof(C0B0)=Sof(H0BA)=
 Sof(H0BB)=Sof(C0B2)=Sof(H0BC)=Sof(H0BD)=FVAR(3)
 Sof(H09Q)=Sof(H09R)=Sof(C111)=Sof(H11K)=Sof(H11L)=Sof(C110)=Sof(H11M)=
 Sof(H11N)=Sof(C112)=Sof(H11O)=Sof(H11P)=Sof(H11Q)=1-FVAR(4)
 Sof(H09O)=Sof(H09P)=Sof(C16)=Sof(H16A)=Sof(H16B)=Sof(C21)=Sof(H21A)=Sof(H21B)=
 Sof(C34)=Sof(H34A)=Sof(H34B)=Sof(H34C)=FVAR(4)
 Sof(H5AA)=Sof(H5AB)=Sof(C115)=Sof(H11F)=Sof(H11G)=Sof(C116)=Sof(H11H)=
 Sof(H11I)=Sof(H11J)=1-FVAR(5)
 Sof(H5BC)=Sof(H5BD)=Sof(C114)=Sof(H11A)=Sof(H11B)=Sof(H11C)=Sof(C113)=
 Sof(H11D)=Sof(H11E)=FVAR(5)
 Fixed Sof: P01L(0.75) P5(0.75) H081(0.5) H9DA(0.5) H08V(0.5) H08W(0.5)
 H08X(0.5) H08Y(0.5) C095(0.5) H095(0.5) C096(0.5) H096(0.5) C09N(0.5)
 H5EA(0.5) C09R(0.5) H6EA(0.5) C09S(0.5) H7EA(0.5) H4MA(0.5) F09V(0.75)
 C0A2(0.5) H8EA(0.5) H3NA(0.5) C0A6(0.5) H9EA(0.5) H4NA(0.5) C0A8(0.5)
 H0FA(0.5) H6NA(0.5) C0AH(0.5) H1FA(0.5) H2OA(0.5) C0AK(0.5) H2FA(0.5)
 H7OA(0.5) F88(0.75) C0AQ(0.5) H3FA(0.5) H8OA(0.5) P6(0.5) C0B1(0.5) H0BH(0.5)
 H0BI(0.5) F17(0.75) F89(0.75) F42(0.75) F91(0.75) F92(0.75) F53(0.75) F1(0.5)
 F3(0.5) F47(0.75) C66(0.5) H66A(0.5) H66B(0.5) H66C(0.5) F21(0.75) F90(0.75)
 C4(0.5) H4A(0.5) H4B(0.5) C10(0.5) H10H(0.5) H10I(0.5) C6(0.5) H6(0.5) C7(0.5)
 H7(0.5) C12(0.5) H12(0.5) C14(0.5) H14(0.5) C23(0.5) H23A(0.5) H23B(0.5)
 H23C(0.5) C24(0.5) H24A(0.5) H24B(0.5) C32(0.5) H32A(0.5) H32B(0.5) F16(0.75)
 N73(0.5) C107(0.5) F93(0.5) F94(0.5) F96(0.5) F95(0.5) C106(0.5) H10J(0.5)
 H10K(0.5) H10L(0.5)
5.a Ternary CH refined with riding coordinates:
 C060(H060), C067(H067), C06O(H7DA), C07J(H3HA), C081(H081), C081(H9DA),
 C09K(H3GA), C9(H9)
5.b Secondary CH2 refined with riding coordinates:
 C037(H03F,H03G), C03C(H03D,H03E), C03K(H03N,H03R), C03N(H03B,H03C), C044(H04M,
 H04N), C04E(H04A,H04B), C04P(H04H,H04I), C04V(H04C,H04D), C04W(H04E,H04F),
 C04Y(H04R,H04U), C04Z(H04J,H04K), C053(H05A,H05B), C055(H05U,H05W), C057(H05C,
 H05D), C05A(H05X,H05Z), C05D(H05,H), C05H(H6DA,HA), C05K(H05K,H05L), C05L(H3AA,
 HB), C05M(H05M,H05O), C05P(H05P,H05Q), C05R(H05E,H05F), C05S(H4AA,HC),
 C05T(H6AA,HD), C05U(H05H,H05I), C05W(H05S,H05T), C05X(HE,HF), C05X(H4FA,HG),
 C05Z(H7AA,HH), C061(H06W,H06Y), C066(H06A,H06B), C068(H06Z,HI), C069(H06M,
 H06N), C06B(H06O,H06P), C06E(H06E,H06F), C06G(H06R,H06T), C06H(H0HA,HJ),
 C06I(H06U,H06V), C06K(H9AA,HK), C06L(H06G,H06H), C06N(H5FA,HL), C06R(H06I,
 H06J), C06R(H06K,H06L), C06W(H4BA,HM), C06Y(H1HA,HN), C06Z(H5BA,HO), C070(H07M,
 H07N), C071(H07O,H07P), C073(H6BA,HP), C075(H07Q,H07R), C076(H7BA,HQ),
 C078(H07A,H07B), C078(H07C,H07D), C07A(H8BA,HR), C07C(H07E,H07F), C07E(H07T,
 H07U), C07F(H07V,H07W), C07H(H2HA,HS), C07I(H07G,H07H), C07K(H07I,H07J),
 C07M(H8DA,HT), C07N(H9BA,HU), C07O(H07K,H07L), C07P(H07X,H07Y), C07Q(H5HA,HV),
 C07R(H07Z,HW), C07S(H07,HX), C07U(H6HA,HY), C07Y(H0CA,HZ), C07Z(H1CA,H5IA),
 C080(H2CA,H6IA), C085(H08A,H08B), C087(H08C,H08D), C088(H8HA,H7IA), C08A(H8IA,
 H9IA), C08A(H8FA,H0JA), C08B(H08E,H08F), C08C(H08P,H08Q), C08D(H3CA,H1JA),
 C08E(H0EA,H2JA), C08G(H08R,H08S), C08H(H4CA,H3JA), C08I(H08T,H08U), C08J(H9FA,
 H4JA), C08K(H08V,H08W), C08K(H08X,H08Y), C08L(H08J,H08K), C08N(H08Z,H5JA),
 C08O(H5CA,H6JA), C08P(H6CA,H7JA), C08Q(H7CA,H8JA), C08R(H08L,H08M), C08T(H9CA,
 H1KA), C08U(H1EA,H2KA), C08V(H2EA,H3KA), C08W(H0DA,H4KA), C08X(H1DA,H5KA),
 C08Y(H08N,H08O), C091(H09A,H09B), C092(H9HA,H0LA), C093(H0GA,H1LA), C097(H3EA,
 H4LA), C098(H0IA,H5LA), C099(H09K,H09L), C09A(H1GA,H6LA), C09B(H09M,H09N),
 C09C(H2GA,H7LA), C09D(H09O,H09P), C09D(H09Q,H09R), C09E(H09S,H09T), C09F(H1IA,
 H8LA), C09I(H4EA,H9LA), C09L(H4GA,H1MA), C09M(H09Z,H2MA), C09P(H4DA,H3MA),
 C09Q(H09F,H09G), C09S(H7EA,H4MA), C09X(H2IA,H9MA), C09Z(H3IA,H2NA), C0A1(H0AG,
 H0AH), C0A2(H8EA,H3NA), C0A3(H0AS,H0AT), C0A6(H9EA,H4NA), C0A8(H0FA,H6NA),
 C0A9(H0AI,H0AJ), C0AB(H0AK,H0AL), C0AD(H5GA,H9NA), C0AE(H6GA,H0OA), C0AF(H7GA,
 H1OA), C0AH(H1FA,H2OA), C0AK(H2FA,H7OA), C0AQ(H3FA,H8OA), C0AR(H8GA,H9OA),
 C0AZ(H9GA,H0PA), C0B0(H0BA,H0BB), C0B1(H0BH,H0BI), C0B2(H0BC,H0BD), C0B8(H0BJ,
 H0BK), C5(H5BC,H5BD), C5(H5AA,H5AB), C38(H38A,H38B), C1AA(H1AB,H1AC), C16(H16A,
 H16B), C21(H21A,H21B), C4(H4A,H4B), C10(H10H,H10I), C13(H13A,H13B), C96(H96A,
 H96B), C24(H24A,H24B), C32(H32A,H32B), C101(H10D,H10E), C102(H10F,H10G),
 C111(H11K,H11L), C110(H11M,H11N), C113(H11D,H11E), C115(H11F,H11G)
5.c Me refined with riding coordinates:
 C0A0(H0AA,H0AB,H0AC), C0A0(H0AD,H0AE,H0AF)
5.d Aromatic/amide H refined with riding coordinates:
 C01V(H01V), C027(H027), C02A(H02A), C02B(H02B), C02H(H02H), C02J(H02J),
 C02L(H02L), C02T(H02T), C02Y(H02Y), C031(H031), C032(H032), C033(H033),
 C034(H034), C03A(H03A), C03B(H03J), C03E(H03H), C03F(H03M), C03G(H03I),
 C03H(H03K), C03L(H03L), C03O(H03O), C03P(H03P), C03Q(H03Q), C03T(H03T),
 C03W(H03W), C041(H041), C048(H048), C04C(H04G), C04I(H04O), C04K(H04P),
 C04L(H04L), C04M(H04Q), C04S(H04S), C04T(H04T), C04X(H04X), C050(H050),
 C058(H058), C059(H059), C05G(H05G), C05I(H2AA), C05J(H05J), C05N(H05N),
 C05Q(H05R), C05V(H05V), C05Y(H05Y), C062(H062), C064(H064), C065(H065),
 C06A(H06C), C06C(H06), C06D(H06D), C06F(H06Q), C06J(H8AA), C06M(H1BA),
 C06S(H06S), C06T(H2BA), C06U(H3BA), C06X(H06X), C074(H074), C077(H077),
 C079(H079), C07B(H07S), C07D(H6FA), C07L(H4HA), C07V(H7FA), C07X(H7HA),
 C082(H082), C089(H089), C095(H095), C096(H096), C09N(H5EA), C09R(H6EA), C6(H6),
  C7(H7), C12(H12), C14(H14)
5.e Idealised Me refined as rotating group:
 C08F(H08G,H08H,H08I), C08S(H8CA,H9JA,H0KA), C08Z(H08,H6KA,H7KA), C090(H2DA,
 H8KA,H9KA), C094(H3DA,H2LA,H3LA), C09G(H09U,H09V,H09W), C09H(H09C,H09D,H09E),
 C09J(H09X,H09Y,H0MA), C09T(H09H,H09I,H09J), C09U(H09,H5MA,H6MA), C09W(H1AA,
 H7MA,H8MA), C09Y(H5DA,H0NA,H1NA), C0A4(H0AP,H0AQ,H0AR), C0A5(H0AU,H0AV,H0AW),
 C0A7(H0AX,H0AY,H5NA), C0AA(H4IA,H7NA,H8NA), C0AI(H0AZ,H3OA,H4OA), C0AJ(H0A,
 H5OA,H6OA), C0AT(H0AM,H0AN,H0AO), C0B5(H0BE,H0BF,H0BG), C22(H22A,H22B,H22C),
 C66(H66A,H66B,H66C), C34(H34A,H34B,H34C), C100(H10A,H10B,H10C), C23(H23A,H23B,
 H23C), C106(H10J,H10K,H10L), C112(H11O,H11P,H11Q), C114(H11A,H11B,H11C),
 C116(H11H,H11I,H11J)
;
_olex2_submission_special_instructions 'No special instructions were received'

loop_
_space_group_symop_operation_xyz
'x, y, z'
'-x, -y, -z'

loop_
_atom_site_label
_atom_site_type_symbol
_atom_site_fract_x
_atom_site_fract_y
_atom_site_fract_z
_atom_site_U_iso_or_equiv
_atom_site_adp_type
_atom_site_occupancy
_atom_site_site_symmetry_order
_atom_site_calc_flag
_atom_site_refinement_flags_posn
_atom_site_refinement_flags_adp
_atom_site_refinement_flags_occupancy
_atom_site_disorder_assembly
_atom_site_disorder_group
P001 P 0.56218(10) 0.61994(8) 0.81721(7) 0.0492(5) Uani 1 1 d . . . . .
P002 P 0.10613(10) 0.70808(8) 0.84825(7) 0.0499(5) Uani 1 1 d . . . . .
P003 P 0.23830(10) 0.95643(9) 0.49057(7) 0.0558(5) Uani 1 1 d . . . . .
P004 P -0.17348(13) 1.15693(11) 0.81468(13) 0.0897(10) Uani 1 1 d . . . . .
F005 F 0.5821(2) 0.67553(16) 0.79489(16) 0.0535(10) Uani 1 1 d . . . . .
F006 F 0.0872(2) 0.65182(19) 0.8703(2) 0.0694(14) Uani 1 1 d . . . . .
F007 F 0.2497(2) 1.01398(19) 0.46352(19) 0.0684(13) Uani 1 1 d . . . . .
O008 O -0.0516(2) 0.9026(2) 0.78282(17) 0.0473(11) Uani 1 1 d . . . . .
O009 O -0.0704(2) 0.7591(2) 0.71592(17) 0.0493(12) Uani 1 1 d . . . . .
O00A O 0.0870(2) 0.9540(2) 0.35725(18) 0.0506(12) Uani 1 1 d . . . . .
O00B O 0.4875(2) 0.8656(2) 0.66833(17) 0.0497(12) Uani 1 1 d . . . . .
O00D O 0.1281(2) 0.8145(2) 0.36174(16) 0.0476(12) Uani 1 1 d . . . . .
O00E O -0.1585(2) 0.8085(2) 0.65270(18) 0.0508(12) Uani 1 1 d . . . . .
O00F O 0.4372(2) 0.3885(2) 1.01004(17) 0.0507(12) Uani 1 1 d . . . . .
O00G O -0.1006(2) 0.8546(2) 0.53261(16) 0.0469(11) Uani 1 1 d . . . . .
O00H O 0.2646(2) 0.4224(2) 1.05442(17) 0.0519(12) Uani 1 1 d . . . . .
O00I O 0.3122(2) 0.7878(2) 0.32809(17) 0.0494(12) Uani 1 1 d . . . . .
O00J O 0.0015(2) 0.9888(2) 0.83622(16) 0.0467(11) Uani 1 1 d . . . . .
O00K O 0.4420(2) 0.8093(2) 0.78989(16) 0.0464(11) Uani 1 1 d . . . . .
O00L O 0.6262(3) 0.4484(2) 0.65983(17) 0.0524(12) Uani 1 1 d . . . . .
O00M O 0.3296(2) 0.6751(2) 0.50743(17) 0.0497(12) Uani 1 1 d . . . . .
O00N O 0.7119(2) 0.3897(2) 0.72199(19) 0.0551(13) Uani 1 1 d . . . . .
O00O O 0.3915(3) 0.9230(2) 0.61270(18) 0.0574(13) Uani 1 1 d . . . . .
O00P O 0.2194(2) 0.9557(2) 0.66359(17) 0.0518(13) Uani 1 1 d . . . . .
O00Q O -0.0457(2) 0.9311(2) 0.96095(18) 0.0508(12) Uani 1 1 d . . . . .
O00R O 0.6552(2) 0.3327(2) 0.83857(18) 0.0532(13) Uani 1 1 d . . . . .
O00S O 0.1042(2) 0.7273(2) 0.67496(17) 0.0510(12) Uani 1 1 d . . . . .
O00T O 0.2268(2) 0.5190(2) 0.87191(17) 0.0518(13) Uani 1 1 d . . . . .
O00U O 0.4473(2) 0.4736(2) 0.69726(17) 0.0537(13) Uani 1 1 d . . . . .
O00V O 0.2261(2) 0.8511(2) 0.96710(17) 0.0550(13) Uani 1 1 d . . . . .
O00W O 0.0529(3) 0.8713(2) 1.01372(16) 0.0518(12) Uani 1 1 d . . . . .
O00X O 0.4139(3) 0.6130(2) 0.69269(18) 0.0585(14) Uani 1 1 d . . . . .
O00Y O 0.4725(3) 0.2507(2) 1.01992(18) 0.0566(13) Uani 1 1 d . . . . .
O00Z O 0.3945(2) 0.7286(2) 0.39110(18) 0.0499(12) Uani 1 1 d . . . . .
O010 O 0.1743(2) 0.4723(2) 0.99337(18) 0.0534(13) Uani 1 1 d . . . . .
O011 O 0.3791(2) 0.7651(2) 0.55482(18) 0.0559(13) Uani 1 1 d . . . . .
F012 F 0.5448(3) 0.6360(2) 0.86367(18) 0.0851(17) Uani 1 1 d . . . . .
F013 F 0.4881(2) 0.6502(2) 0.8053(2) 0.0822(16) Uani 1 1 d . . . . .
N014 N 0.3182(3) 0.8466(2) 0.4024(2) 0.0449(13) Uani 1 1 d . . . . .
O015 O 0.1454(3) 0.5879(3) 0.68515(19) 0.0651(15) Uani 1 1 d . . . . .
F016 F 0.5425(3) 0.5640(2) 0.8387(2) 0.091(2) Uani 1 1 d . . . . .
O017 O 0.2602(3) 0.7141(3) 0.9733(2) 0.0662(16) Uani 1 1 d . . . . .
N018 N 0.2688(3) 0.9107(2) 0.7884(2) 0.0454(14) Uani 1 1 d . . . . .
O019 O 0.7161(3) 0.4147(3) 0.8846(2) 0.0624(15) Uani 1 1 d . . . . .
O01A O 0.5061(3) 0.8793(3) 0.8424(2) 0.0649(15) Uani 1 1 d . . . . .
N01B N 0.0660(3) 0.7567(2) 0.5450(2) 0.0481(14) Uani 1 1 d . . . . .
O01C O 0.1682(3) 1.0971(3) 0.6606(2) 0.0688(16) Uani 1 1 d . . . . .
F01D F 0.5768(3) 0.6040(2) 0.77028(19) 0.0869(17) Uani 1 1 d . . . . .
N01E N 0.6449(3) 0.5079(2) 0.7308(2) 0.0460(14) Uani 1 1 d . . . . .
F01F F 0.6351(3) 0.5907(3) 0.8284(2) 0.100(2) Uani 1 1 d . . . . .
N01G N 0.0167(3) 0.8216(2) 0.9320(2) 0.0465(14) Uani 1 1 d . . . . .
F01H F 0.2989(3) 0.9251(2) 0.4653(2) 0.105(2) Uani 1 1 d . U . . .
O01I O -0.1438(3) 0.7716(3) 0.4781(2) 0.0682(16) Uani 1 1 d . . . . .
N01J N 0.3999(3) 0.4184(3) 0.8819(2) 0.0548(16) Uani 1 1 d . . . . .
F01K F 0.2291(3) 0.8974(3) 0.5191(2) 0.102(2) Uani 1 1 d . U . . .
P01L P 0.3799(3) 0.9786(3) 0.9979(3) 0.138(2) Uani 0.75 1 d . . P . .
F01M F 0.1794(3) 0.6776(3) 0.8480(3) 0.113(2) Uani 1 1 d . U . . .
F01N F 0.1248(3) 0.7639(2) 0.8268(2) 0.102(2) Uani 1 1 d . U . . .
C01O C -0.0200(3) 0.8653(3) 0.5977(2) 0.0408(15) Uani 1 1 d . . . . .
C01P C 0.0263(3) 0.8386(3) 0.6295(2) 0.0401(15) Uani 1 1 d . . . . .
C01Q C 0.2180(3) 0.8167(3) 0.4606(2) 0.0392(14) Uani 1 1 d . . . . .
C01R C -0.0982(3) 0.8202(3) 0.6443(2) 0.0434(15) Uani 1 1 d . . . . .
C01S C 0.1701(3) 0.8730(3) 0.8444(2) 0.0396(14) Uani 1 1 d . . . . .
O01T O 0.1721(3) 0.4416(3) 0.8183(2) 0.085(2) Uani 1 1 d . . . . .
C01U C -0.0836(3) 0.8554(3) 0.6050(2) 0.0435(15) Uani 1 1 d . . . . .
C01V C 0.3297(3) 0.8152(3) 0.4437(2) 0.0461(16) Uani 1 1 d . . . . .
H01V H 0.372242 0.803332 0.452504 0.055 Uiso 1 1 calc R . . . .
C01W C -0.0517(3) 0.7930(3) 0.6775(2) 0.0419(15) Uani 1 1 d . . . . .
C01X C 0.0101(3) 0.7996(3) 0.6690(2) 0.0392(14) Uani 1 1 d . . . . .
C01Y C 0.3600(3) 0.4992(3) 0.9664(2) 0.0430(16) Uani 1 1 d . . . . .
C01Z C 0.4272(3) 0.8546(3) 0.6801(2) 0.0417(15) Uani 1 1 d . . . . .
C020 C 0.0143(3) 0.9430(3) 0.9500(2) 0.0422(15) Uani 1 1 d . . . . .
C021 C 0.4966(3) 0.4558(3) 0.8231(2) 0.0415(15) Uani 1 1 d . . . . .
C022 C 0.0379(3) 0.9323(3) 0.3796(2) 0.0402(15) Uani 1 1 d . . . . .
C023 C 0.3204(3) 0.7809(3) 0.9548(3) 0.0499(18) Uani 1 1 d . . . . .
C024 C 0.0323(3) 0.8838(3) 0.3712(2) 0.0388(14) Uani 1 1 d . . . . .
C025 C 0.5474(3) 0.4754(3) 0.7918(2) 0.0420(15) Uani 1 1 d . . . . .
C026 C 0.1648(3) 0.7958(3) 0.4905(2) 0.0404(15) Uani 1 1 d . . . . .
C027 C 0.2814(3) 0.8002(3) 0.4733(2) 0.0432(15) Uani 1 1 d . . . . .
H027 H 0.290805 0.778902 0.501940 0.052 Uiso 1 1 calc R . . . .
C028 C 0.1179(3) 0.8529(3) 0.8749(2) 0.0403(15) Uani 1 1 d . . . . .
C029 C 0.2832(3) 0.4552(3) 1.0152(2) 0.0434(16) Uani 1 1 d . . . . .
C02A C 0.1283(3) 0.8203(3) 0.9179(2) 0.0434(15) Uani 1 1 d . . . . .
H02A H 0.170249 0.808043 0.927719 0.052 Uiso 1 1 calc R . . . .
C02B C 0.5335(4) 0.5102(3) 0.7489(3) 0.0520(18) Uani 1 1 d . . . . .
H02B H 0.490662 0.523161 0.740730 0.062 Uiso 1 1 calc R . . . .
C02C C 0.3514(3) 0.8071(3) 0.7281(2) 0.0411(15) Uani 1 1 d . . . . .
C02D C -0.0108(3) 0.9320(3) 0.7555(2) 0.0445(16) Uani 1 1 d . . . . .
C02E C 0.3008(3) 0.8410(3) 0.7010(2) 0.0428(15) Uani 1 1 d . . . . .
C02F C 0.2349(3) 0.4832(3) 0.9833(3) 0.0482(17) Uani 1 1 d . . . . .
C02G C 0.3124(3) 0.5279(3) 0.9351(2) 0.0415(15) Uani 1 1 d . . . . .
C02H C 0.6055(3) 0.2679(3) 0.9339(3) 0.0525(19) Uani 1 1 d . . . . .
H02H H 0.629343 0.250754 0.912017 0.063 Uiso 1 1 calc R . . . .
C02I C 0.2491(3) 0.5182(3) 0.9443(2) 0.0455(16) Uani 1 1 d . . . . .
C02J C 0.2070(3) 0.8505(3) 0.4186(2) 0.0470(17) Uani 1 1 d . . . . .
H02J H 0.164697 0.863509 0.409355 0.056 Uiso 1 1 calc R . . . .
C02K C -0.0080(3) 0.9805(3) 0.7647(2) 0.0430(15) Uani 1 1 d . . . . .
C02L C -0.0021(3) 0.9034(3) 0.5585(2) 0.0457(16) Uani 1 1 d . . . . .
H02L H -0.032615 0.922355 0.537415 0.055 Uiso 1 1 calc R . . . .
C02M C 0.0261(3) 0.9806(3) 0.9107(2) 0.0437(16) Uani 1 1 d . . . . .
C02N C 0.0659(4) 0.9131(3) 0.9781(2) 0.0468(16) Uani 1 1 d . . . . .
C02O C 0.6073(4) 0.4092(3) 0.6943(2) 0.0480(17) Uani 1 1 d . . . . .
C02P C 0.3763(3) 0.8867(3) 0.6512(2) 0.0460(16) Uani 1 1 d . . . . .
C02Q C -0.0137(3) 0.8558(3) 0.3971(2) 0.0454(16) Uani 1 1 d . . . . .
C02R C 0.5791(3) 0.3425(3) 0.9724(2) 0.0468(17) Uani 1 1 d . . . . .
P5 P 0.1488(4) 1.2700(3) 0.7389(3) 0.158(3) Uani 0.75 1 d D . P A 1
C02T C 0.4236(3) 0.5091(3) 0.9551(3) 0.0492(17) Uani 1 1 d . . . . .
H02T H 0.456136 0.489910 0.974734 0.059 Uiso 1 1 calc R . . . .
C02U C 0.3339(3) 0.7179(3) 0.3953(3) 0.0476(17) Uani 1 1 d . . . . .
C02V C 0.6519(3) 0.3773(3) 0.7267(3) 0.0503(18) Uani 1 1 d . . . . .
C02W C 0.4156(3) 0.8172(3) 0.7173(3) 0.0464(16) Uani 1 1 d . . . . .
C02X C 0.2899(3) 0.7503(3) 0.3615(2) 0.0405(15) Uani 1 1 d . . . . .
C02Y C 0.2561(3) 0.8652(3) 0.3905(2) 0.0487(17) Uani 1 1 d . . . . .
H02Y H 0.247120 0.888662 0.362452 0.058 Uiso 1 1 calc R . . . .
C02Z C 0.4049(3) 0.7831(3) 0.8929(2) 0.0462(16) Uani 1 1 d . . . . .
C030 C 0.3074(3) 0.5196(3) 0.7358(2) 0.0482(17) Uani 1 1 d . . . . .
C031 C 0.0549(3) 0.8672(3) 0.8612(3) 0.0501(18) Uani 1 1 d . . . . .
H031 H 0.045998 0.887751 0.832211 0.060 Uiso 1 1 calc R . . . .
C032 C 0.0054(3) 0.8507(3) 0.8905(3) 0.0470(17) Uani 1 1 d . . . . .
H032 H -0.036445 0.860316 0.880872 0.056 Uiso 1 1 calc R . . . .
C033 C 0.0706(3) 0.9424(3) 0.6940(2) 0.0476(17) Uani 1 1 d . . . . .
H033 H 0.096354 0.929013 0.670760 0.057 Uiso 1 1 calc R . . . .
C034 C 0.5822(4) 0.5246(3) 0.7197(2) 0.0490(17) Uani 1 1 d . . . . .
H034 H 0.572339 0.546663 0.691347 0.059 Uiso 1 1 calc R . . . .
C035 C 0.3665(3) 0.8069(3) 0.9270(2) 0.0445(16) Uani 1 1 d . . . . .
C036 C 0.0765(3) 0.9921(3) 0.7017(2) 0.0389(14) Uani 1 1 d . . . . .
C037 C 0.0799(3) 0.8587(3) 0.3374(2) 0.0456(16) Uani 1 1 d . . . . .
H03F H 0.057705 0.844821 0.319634 0.055 Uiso 1 1 calc R . . . .
H03G H 0.100087 0.886210 0.317576 0.055 Uiso 1 1 calc R . . . .
C038 C 0.2271(3) 0.7451(3) 0.3659(2) 0.0467(16) Uani 1 1 d . . . . .
C039 C 0.3448(3) 0.4615(3) 1.0061(2) 0.0432(15) Uani 1 1 d . . . . .
C03A C 0.2368(3) 0.8330(3) 0.7126(3) 0.0512(18) Uani 1 1 d . . . . .
H03A H 0.202909 0.855086 0.694885 0.061 Uiso 1 1 calc R . . . .
C03B C 0.6585(3) 0.4773(3) 0.7724(3) 0.0470(17) Uani 1 1 d . . . . .
H03J H 0.701190 0.467328 0.780725 0.056 Uiso 1 1 calc R . . . .
C03C C 0.3974(3) 0.4246(3) 1.0353(2) 0.0459(16) Uani 1 1 d . . . . .
H03D H 0.422465 0.446122 1.043241 0.055 Uiso 1 1 calc R . . . .
H03E H 0.379073 0.403979 1.062464 0.055 Uiso 1 1 calc R . . . .
C03D C 0.2473(3) 0.6842(3) 0.6400(3) 0.0491(18) Uani 1 1 d . . . . .
C03E C -0.0512(3) 0.9285(3) 0.4366(2) 0.0432(15) Uani 1 1 d . . . . .
H03H H -0.079801 0.944547 0.457427 0.052 Uiso 1 1 calc R . . . .
C03F C 0.0780(3) 0.8058(3) 0.9459(3) 0.0477(16) Uani 1 1 d . . . . .
H03M H 0.085773 0.784839 0.974847 0.057 Uiso 1 1 calc R . . . .
C03G C 0.0898(3) 0.8489(3) 0.6218(3) 0.0495(17) Uani 1 1 d . . . . .
H03I H 0.120838 0.830812 0.642674 0.059 Uiso 1 1 calc R . . . .
C03H C 0.6116(3) 0.4606(3) 0.8027(3) 0.0477(17) Uani 1 1 d . . . . .
H03K H 0.622759 0.439022 0.830962 0.057 Uiso 1 1 calc R . . . .
C03I C 0.1205(3) 1.0215(3) 0.6759(2) 0.0495(17) Uani 1 1 d . . . . .
C03J C 0.3548(3) 0.5450(3) 0.7081(3) 0.0479(17) Uani 1 1 d . . . . .
C03K C 0.3728(3) 0.8597(3) 0.3708(3) 0.0483(17) Uani 1 1 d . . . . .
H03N H 0.358967 0.869465 0.340584 0.058 Uiso 1 1 calc R . . . .
H03R H 0.408728 0.826684 0.373655 0.058 Uiso 1 1 calc R . . . .
C03L C 0.2763(3) 0.5922(3) 0.7740(2) 0.0471(17) Uani 1 1 d . . . . .
H03L H 0.249650 0.609014 0.795166 0.057 Uiso 1 1 calc R . . . .
C03M C 0.1275(3) 0.9195(3) 0.9680(2) 0.0457(16) Uani 1 1 d . . . . .
C03N C -0.0457(3) 0.9986(3) 0.8041(2) 0.0468(17) Uani 1 1 d . . . . .
H03B H -0.068159 1.037603 0.795873 0.056 Uiso 1 1 calc R . . . .
H03C H -0.077681 0.977576 0.816393 0.056 Uiso 1 1 calc R . . . .
C03O C 0.3935(3) 0.7341(3) 0.8875(3) 0.0492(17) Uani 1 1 d . . . . .
H03O H 0.417547 0.717577 0.865272 0.059 Uiso 1 1 calc R . . . .
C03P C 0.3371(3) 0.7665(3) 0.7655(3) 0.0490(17) Uani 1 1 d . . . . .
H03P H 0.370540 0.743736 0.783259 0.059 Uiso 1 1 calc R . . . .
C03Q C -0.0054(3) 0.9548(3) 0.4127(2) 0.0453(16) Uani 1 1 d . . . . .
H03Q H -0.002719 0.987510 0.418154 0.054 Uiso 1 1 calc R . . . .
C03R C 0.0346(3) 1.0122(3) 0.7369(2) 0.0442(16) Uani 1 1 d . . . . .
C03S C -0.0562(3) 0.8786(3) 0.4306(2) 0.0422(15) Uani 1 1 d . . . . .
C03T C 0.1043(4) 0.8856(3) 0.5835(3) 0.0525(18) Uani 1 1 d . . . . .
H03T H 0.145306 0.892574 0.578917 0.063 Uiso 1 1 calc R . . . .
C03U C 0.6647(3) 0.3425(3) 0.9099(3) 0.0492(18) Uani 1 1 d . . . . .
C03V C 0.2066(3) 0.7052(3) 0.4018(3) 0.0459(16) Uani 1 1 d . . . . .
C03W C 0.0286(3) 0.9135(3) 0.7193(3) 0.0483(17) Uani 1 1 d . . . . .
H03W H 0.025804 0.881385 0.712806 0.058 Uiso 1 1 calc R . . . .
C03X C 0.1390(3) 0.9612(3) 0.9296(3) 0.0479(17) Uani 1 1 d . . . . .
F03Y F 0.1086(5) 0.7160(4) 0.8955(2) 0.130(3) Uani 1 1 d . . . . .
C03Z C 0.3133(3) 0.8821(3) 0.6626(2) 0.0481(17) Uani 1 1 d . . . . .
C040 C 0.5212(4) 0.2703(3) 0.9942(3) 0.0490(17) Uani 1 1 d . . . . .
C041 C 0.3222(3) 0.6173(3) 0.7488(2) 0.0468(16) Uani 1 1 d . . . . .
H041 H 0.326483 0.650115 0.753350 0.056 Uiso 1 1 calc R . . . .
C042 C 0.5251(4) 0.3634(3) 0.7363(3) 0.0540(19) Uani 1 1 d . . . . .
C043 C 0.5438(3) 0.4041(3) 0.6990(2) 0.0460(16) Uani 1 1 d . . . . .
C044 C 0.0623(3) 0.7630(3) 0.6997(2) 0.0476(16) Uani 1 1 d . . . . .
H04M H 0.085820 0.784902 0.708572 0.057 Uiso 1 1 calc R . . . .
H04N H 0.043206 0.741928 0.726366 0.057 Uiso 1 1 calc R . . . .
C045 C 0.5313(3) 0.3182(3) 1.0007(2) 0.0469(17) Uani 1 1 d . . . . .
C046 C 0.2505(3) 0.6738(3) 0.4353(3) 0.0485(17) Uani 1 1 d . . . . .
C047 C -0.1004(3) 0.8491(3) 0.4579(2) 0.0459(16) Uani 1 1 d . . . . .
C048 C 0.3475(3) 0.7107(3) 0.9144(3) 0.0505(18) Uani 1 1 d . . . . .
H048 H 0.341548 0.678182 0.910508 0.061 Uiso 1 1 calc R . . . .
C049 C 0.3630(3) 0.5931(3) 0.7161(2) 0.0483(17) Uani 1 1 d . . . . .
F04A F 0.1801(4) 0.9852(3) 0.5178(3) 0.128(3) Uani 1 1 d . U . . .
C04B C 0.6346(4) 0.3408(3) 0.7642(3) 0.0513(18) Uani 1 1 d . . . . .
C04C C 0.3297(4) 0.5659(3) 0.8949(3) 0.0542(19) Uani 1 1 d . . . . .
H04G H 0.298536 0.585171 0.874375 0.065 Uiso 1 1 calc R . . . .
C04D C 0.3092(3) 0.7348(3) 0.9477(3) 0.0524(19) Uani 1 1 d . . . . .
C04E C 0.4665(3) 0.7879(3) 0.7520(3) 0.0509(18) Uani 1 1 d . . . . .
H04A H 0.471979 0.748193 0.759413 0.061 Uiso 1 1 calc R . . . .
H04B H 0.508338 0.795566 0.740704 0.061 Uiso 1 1 calc R . . . .
C04F C 0.4517(3) 0.8090(3) 0.8641(2) 0.0442(16) Uani 1 1 d . . . . .
C04G C 0.3373(3) 0.7378(3) 0.5838(2) 0.0468(17) Uani 1 1 d . . . . .
C04H C 0.0875(3) 0.9918(3) 0.9008(2) 0.0430(15) Uani 1 1 d . . . . .
C04I C 0.0587(4) 0.9128(3) 0.5512(3) 0.0507(17) Uani 1 1 d . . . . .
H04O H 0.069669 0.936940 0.525047 0.061 Uiso 1 1 calc R . . . .
C04J C 0.6717(3) 0.3917(3) 0.9144(3) 0.0518(18) Uani 1 1 d . . . . .
C04K C 0.2554(4) 0.7337(4) 0.6455(3) 0.061(2) Uani 1 1 d . . . . .
H04P H 0.230976 0.748474 0.668445 0.073 Uiso 1 1 calc R . . . .
C04L C 0.5592(3) 0.2454(3) 0.9608(3) 0.0497(17) Uani 1 1 d . . . . .
H04L H 0.552495 0.213030 0.957037 0.060 Uiso 1 1 calc R . . . .
C04M C 0.2296(4) 0.6346(3) 0.4727(3) 0.059(2) Uani 1 1 d . . . . .
H04Q H 0.257223 0.615147 0.495492 0.071 Uiso 1 1 calc R . . . .
C04N C 0.3339(3) 0.6887(3) 0.5784(3) 0.0523(19) Uani 1 1 d . . . . .
C04O C 0.6181(3) 0.3169(3) 0.9386(3) 0.0448(16) Uani 1 1 d . . . . .
C04P C 0.4887(3) 0.3456(3) 1.0339(2) 0.0491(17) Uani 1 1 d . . . . .
H04H H 0.470423 0.319128 1.056691 0.059 Uiso 1 1 calc R . . . .
H04I H 0.513308 0.361650 1.048298 0.059 Uiso 1 1 calc R . . . .
F04Q F -0.1716(4) 1.0987(3) 0.8451(3) 0.129(3) Uani 1 1 d . U . . .
C04R C 0.2887(4) 0.6604(3) 0.6063(3) 0.0552(19) Uani 1 1 d . . . . .
C04S C 0.1000(4) 1.0336(3) 0.8630(3) 0.0514(17) Uani 1 1 d . . . . .
H04S H 0.067023 1.053941 0.844043 0.062 Uiso 1 1 calc R . . . .
C04T C 0.4381(4) 0.5445(3) 0.9178(3) 0.0560(19) Uani 1 1 d . . . . .
H04T H 0.479915 0.549932 0.912287 0.067 Uiso 1 1 calc R . . . .
C04U C 0.4605(3) 0.8562(3) 0.8709(3) 0.0497(17) Uani 1 1 d . . . . .
C04V C -0.0266(4) 1.0053(3) 0.8764(3) 0.0543(19) Uani 1 1 d . . . . .
H04C H -0.064852 0.991508 0.887593 0.065 Uiso 1 1 calc R . . . .
H04D H -0.039411 1.045357 0.870873 0.065 Uiso 1 1 calc R . . . .
C04W C 0.2779(3) 0.8085(3) 0.9897(2) 0.0532(19) Uani 1 1 d . . . . .
H04E H 0.260386 0.781786 1.012616 0.064 Uiso 1 1 calc R . . . .
H04F H 0.303299 0.824354 1.003637 0.064 Uiso 1 1 calc R . . . .
C04X C 0.2985(3) 0.7617(3) 0.6179(3) 0.056(2) Uani 1 1 d . . . . .
H04X H 0.301890 0.795150 0.621688 0.067 Uiso 1 1 calc R . . . .
C04Y C 0.3599(4) 0.6539(3) 0.4700(3) 0.0551(19) Uani 1 1 d . . . . .
H04R H 0.366226 0.614089 0.477141 0.066 Uiso 1 1 calc R . . . .
H04U H 0.402015 0.662027 0.461521 0.066 Uiso 1 1 calc R . . . .
C04Z C 0.3987(4) 0.5189(3) 0.6739(3) 0.0523(18) Uani 1 1 d . . . . .
H04J H 0.374011 0.505713 0.657225 0.063 Uiso 1 1 calc R . . . .
H04K H 0.419109 0.545595 0.653076 0.063 Uiso 1 1 calc R . . . .
C050 C 0.3774(4) 0.8561(3) 0.9320(3) 0.0529(18) Uani 1 1 d . . . . .
H050 H 0.353223 0.872533 0.954172 0.064 Uiso 1 1 calc R . . . .
C051 C 0.2673(3) 0.5430(3) 0.7695(3) 0.0482(17) Uani 1 1 d . . . . .
C052 C 0.1936(4) 0.6102(3) 0.6600(3) 0.059(2) Uani 1 1 d . . . . .
C053 C 0.2583(3) 0.9218(3) 0.6351(3) 0.0531(18) Uani 1 1 d . . . . .
H05A H 0.275491 0.944406 0.608535 0.064 Uiso 1 1 calc R . . . .
H05B H 0.232479 0.901731 0.626152 0.064 Uiso 1 1 calc R . . . .
C054 C 0.5710(4) 0.3327(3) 0.7689(3) 0.056(2) Uani 1 1 d . . . . .
C055 C -0.1305(3) 0.8787(3) 0.5685(2) 0.0471(17) Uani 1 1 d . . . . .
H05U H -0.171681 0.869360 0.578924 0.057 Uiso 1 1 calc R . . . .
H05W H -0.138618 0.918649 0.559188 0.057 Uiso 1 1 calc R . . . .
F056 F -0.1007(3) 1.1445(4) 0.8210(3) 0.142(3) Uani 1 1 d . . . . .
C057 C -0.0484(4) 0.8491(3) 0.7762(3) 0.0525(18) Uani 1 1 d . . . . .
H05C H -0.004676 0.825267 0.780618 0.063 Uiso 1 1 calc R . . . .
H05D H -0.058643 0.852832 0.746014 0.063 Uiso 1 1 calc R . . . .
C058 C 0.3909(4) 0.5739(3) 0.8866(3) 0.0554(19) Uani 1 1 d . . . . .
H058 H 0.401284 0.598539 0.860632 0.066 Uiso 1 1 calc R . . . .
C059 C 0.0401(4) 1.0619(3) 0.7441(3) 0.0521(18) Uani 1 1 d . . . . .
H059 H 0.013550 1.075687 0.766912 0.063 Uiso 1 1 calc R . . . .
C05A C -0.2044(3) 0.8417(3) 0.6793(3) 0.0531(18) Uani 1 1 d . . . . .
H05X H -0.225530 0.876737 0.660126 0.064 Uiso 1 1 calc R . . . .
H05Z H -0.181422 0.849185 0.700718 0.064 Uiso 1 1 calc R . . . .
C05B C 0.2005(4) 0.6578(4) 0.6673(3) 0.056(2) Uani 1 1 d . . . . .
C05C C 0.3147(3) 0.6818(3) 0.4323(3) 0.0497(17) Uani 1 1 d . . . . .
C05D C -0.1419(3) 0.8702(3) 0.4957(2) 0.0507(18) Uani 1 1 d . . . . .
H05 H -0.158465 0.910056 0.486872 0.061 Uiso 1 1 calc R . . . .
H H -0.178670 0.853770 0.504265 0.061 Uiso 1 1 calc R . . . .
C05E C 0.1239(4) 1.0703(3) 0.6857(3) 0.0544(19) Uani 1 1 d . . . . .
C05F C -0.1014(4) 0.7993(4) 0.4510(3) 0.0553(19) Uani 1 1 d . . . . .
C05G C 0.2248(4) 0.7934(3) 0.7491(3) 0.0526(18) Uani 1 1 d . . . . .
H05G H 0.182727 0.788841 0.756075 0.063 Uiso 1 1 calc R . . . .
C05H C 0.6956(4) 0.5239(3) 0.6976(3) 0.0562(19) Uani 1 1 d . . . . .
H6DA H 0.684250 0.524324 0.668361 0.067 Uiso 1 1 calc R . . . .
HA H 0.736291 0.495941 0.703902 0.067 Uiso 1 1 calc R . . . .
C05I C 0.2801(4) 0.6113(3) 0.6006(3) 0.058(2) Uani 1 1 d . . . . .
H2AA H 0.306236 0.594998 0.578938 0.070 Uiso 1 1 calc R . . . .
C05J C 0.1605(4) 1.0443(4) 0.8542(3) 0.061(2) Uani 1 1 d . . . . .
H05J H 0.167761 1.072219 0.829725 0.074 Uiso 1 1 calc R . . . .
C05K C 0.7001(3) 0.3182(3) 0.8726(3) 0.0543(19) Uani 1 1 d . . . . .
H05K H 0.737643 0.332859 0.861031 0.065 Uiso 1 1 calc R . . . .
H05L H 0.715010 0.278287 0.882794 0.065 Uiso 1 1 calc R . . . .
C05L C -0.0697(4) 0.7053(3) 0.7124(3) 0.061(2) Uani 1 1 d . . . . .
H3AA H -0.025864 0.685573 0.704205 0.073 Uiso 1 1 calc R . . . .
HB H -0.098181 0.707903 0.689808 0.073 Uiso 1 1 calc R . . . .
C05M C 0.1839(3) 0.5378(3) 0.8356(3) 0.0521(19) Uani 1 1 d . . . . .
H05M H 0.170693 0.577922 0.826964 0.063 Uiso 1 1 calc R . . . .
H05O H 0.145136 0.524172 0.844619 0.063 Uiso 1 1 calc R . . . .
C05N C 0.2750(4) 0.7595(3) 0.7765(3) 0.0543(19) Uani 1 1 d . . . . .
H05N H 0.266520 0.732717 0.801559 0.065 Uiso 1 1 calc R . . . .
C05O C 0.2219(3) 0.5153(3) 0.7976(3) 0.055(2) Uani 1 1 d . . . . .
C05P C 0.7651(3) 0.3523(3) 0.7026(3) 0.0547(19) Uani 1 1 d . . . . .
H05P H 0.758853 0.356523 0.671424 0.066 Uiso 1 1 calc R . . . .
H05Q H 0.767551 0.314178 0.718510 0.066 Uiso 1 1 calc R . . . .
C05Q C 0.5889(3) 0.3927(3) 0.9762(3) 0.0520(19) Uani 1 1 d . . . . .
H05R H 0.564619 0.409718 0.998080 0.062 Uiso 1 1 calc R . . . .
C05R C 0.4867(3) 0.7880(3) 0.8253(3) 0.0522(18) Uani 1 1 d . . . . .
H05E H 0.525860 0.800972 0.816058 0.063 Uiso 1 1 calc R . . . .
H05F H 0.498861 0.747918 0.832973 0.063 Uiso 1 1 calc R . . . .
C05S C 0.1776(3) 0.7852(3) 0.3337(2) 0.0485(17) Uani 1 1 d . . . . .
H4AA H 0.197797 0.810740 0.311350 0.058 Uiso 1 1 calc R . . . .
HC H 0.158743 0.765456 0.318749 0.058 Uiso 1 1 calc R . . . .
C05T C 0.3731(4) 0.6649(4) 0.5413(3) 0.058(2) Uani 1 1 d . . . . .
H6AA H 0.408393 0.682554 0.529624 0.070 Uiso 1 1 calc R . . . .
HD H 0.391689 0.625516 0.552095 0.070 Uiso 1 1 calc R . . . .
C05U C -0.0971(4) 0.8238(3) 0.8096(3) 0.0553(19) Uani 1 1 d . . . . .
H05H H -0.088747 0.785246 0.809150 0.066 Uiso 1 1 calc R . . . .
H05I H -0.089318 0.824782 0.839298 0.066 Uiso 1 1 calc R . . . .
C05V C 0.2997(4) 0.4694(3) 0.7307(3) 0.057(2) Uani 1 1 d . . . . .
H05V H 0.325489 0.453790 0.708533 0.068 Uiso 1 1 calc R . . . .
C05W C 0.1996(3) 0.5430(3) 0.9086(3) 0.055(2) Uani 1 1 d . . . . .
H05S H 0.158340 0.534171 0.919978 0.067 Uiso 1 1 calc R . . . .
H05T H 0.192166 0.582853 0.899456 0.067 Uiso 1 1 calc R . . . .
C05X C -0.0379(4) 0.8083(3) 0.9638(3) 0.0545(19) Uani 1 1 d . . . . .
HE H -0.072908 0.841764 0.962487 0.065 Uiso 0.584(10) 1 calc R . P B 2
HF H -0.023138 0.795983 0.993848 0.065 Uiso 0.584(10) 1 calc R . P B 2
H4FA H -0.078818 0.832118 0.952283 0.065 Uiso 0.416(10) 1 calc R . P B 1
HG H -0.033860 0.815667 0.992085 0.065 Uiso 0.416(10) 1 calc R . P B 1
C05Y C 0.4622(4) 0.3537(4) 0.7424(3) 0.062(2) Uani 1 1 d . . . . .
H05Y H 0.431875 0.374004 0.721488 0.074 Uiso 1 1 calc R . . . .
C05Z C 0.0948(4) 1.0024(3) 0.3667(3) 0.059(2) Uani 1 1 d . . . . .
H7AA H 0.091119 0.998398 0.398752 0.071 Uiso 1 1 calc R . . . .
HH H 0.060817 1.034253 0.353634 0.071 Uiso 1 1 calc R . . . .
C060 C 0.3973(4) 0.9069(3) 0.3774(3) 0.0513(18) Uani 1 1 d . . . . .
H060 H 0.404597 0.899985 0.409093 0.062 Uiso 1 1 calc R . . . .
C061 C 0.1549(4) 0.6853(4) 0.7005(3) 0.058(2) Uani 1 1 d . . . . .
H06W H 0.136316 0.658644 0.722796 0.070 Uiso 1 1 calc R . . . .
H06Y H 0.177832 0.702068 0.715501 0.070 Uiso 1 1 calc R . . . .
C062 C 0.6333(4) 0.4162(3) 0.9485(3) 0.060(2) Uani 1 1 d . . . . .
H062 H 0.638831 0.449163 0.951766 0.072 Uiso 1 1 calc R . . . .
F063 F 0.0325(3) 0.7390(3) 0.8494(3) 0.134(3) Uani 1 1 d . U . . .
C064 C 0.0825(4) 1.0911(3) 0.7193(3) 0.060(2) Uani 1 1 d . . . . .
H064 H 0.083700 1.124342 0.724642 0.071 Uiso 1 1 calc R . . . .
C065 C -0.0179(4) 0.8051(3) 0.3917(3) 0.0530(18) Uani 1 1 d . . . . .
H065 H 0.009047 0.790206 0.369639 0.064 Uiso 1 1 calc R . . . .
C066 C 0.1677(4) 0.9989(3) 0.6411(3) 0.0564(19) Uani 1 1 d . . . . .
H06A H 0.145868 0.984347 0.623616 0.068 Uiso 1 1 calc R . . . .
H06B H 0.185243 1.028029 0.621084 0.068 Uiso 1 1 calc R . . . .
C067 C 0.3363(4) 0.9787(4) 0.7731(3) 0.059(2) Uani 1 1 d . . . . .
H067 H 0.337876 0.969390 0.805606 0.070 Uiso 1 1 calc R . . . .
C068 C 0.4479(3) 0.6890(4) 0.3744(3) 0.059(2) Uani 1 1 d . . . . .
H06Z H 0.442811 0.691112 0.343436 0.071 Uiso 1 1 calc R . . . .
HI H 0.448771 0.651757 0.391799 0.071 Uiso 1 1 calc R . . . .
C069 C 0.4596(4) 0.2020(3) 1.0133(3) 0.058(2) Uani 1 1 d . . . . .
H06M H 0.497041 0.170651 1.020423 0.069 Uiso 1 1 calc R . . . .
H06N H 0.451160 0.207731 0.982335 0.069 Uiso 1 1 calc R . . . .
C06A C 0.2002(4) 0.9728(4) 0.9185(3) 0.057(2) Uani 1 1 d . . . . .
H06C H 0.234348 0.952506 0.936528 0.068 Uiso 1 1 calc R . . . .
C06B C 0.1301(4) 0.5069(4) 1.0195(3) 0.063(2) Uani 1 1 d . . . . .
H06O H 0.112642 0.543159 1.000360 0.075 Uiso 1 1 calc R . . . .
H06P H 0.153374 0.511592 1.042184 0.075 Uiso 1 1 calc R . . . .
C06C C -0.0602(4) 0.7767(4) 0.4178(3) 0.059(2) Uani 1 1 d . . . . .
H06 H -0.061750 0.742932 0.413569 0.071 Uiso 1 1 calc R . . . .
C06D C 0.4224(4) 0.8798(3) 0.9051(3) 0.058(2) Uani 1 1 d . . . . .
H06D H 0.428355 0.912247 0.909185 0.070 Uiso 1 1 calc R . . . .
C06E C 0.1829(4) 0.8824(3) 0.9954(3) 0.0543(19) Uani 1 1 d . . . . .
H06E H 0.205163 0.904146 1.005694 0.065 Uiso 1 1 calc R . . . .
H06F H 0.166784 0.857941 1.021293 0.065 Uiso 1 1 calc R . . . .
C06F C 0.5492(4) 0.2942(3) 0.8059(3) 0.059(2) Uani 1 1 d . . . . .
H06Q H 0.577424 0.273536 0.828052 0.071 Uiso 1 1 calc R . . . .
C06G C 0.6819(4) 0.3112(3) 0.7999(3) 0.059(2) Uani 1 1 d . . . . .
H06R H 0.686449 0.271687 0.806819 0.071 Uiso 1 1 calc R . . . .
H06T H 0.724359 0.318148 0.789952 0.071 Uiso 1 1 calc R . . . .
C06H C 0.3485(4) 0.9623(3) 0.3635(3) 0.060(2) Uani 1 1 d . . . . .
H0HA H 0.307926 0.962032 0.381619 0.073 Uiso 1 1 calc R . . . .
HJ H 0.339594 0.968876 0.332490 0.073 Uiso 1 1 calc R . . . .
C06I C 0.4922(4) 0.4445(3) 0.6685(3) 0.056(2) Uani 1 1 d . . . . .
H06U H 0.511425 0.469675 0.645042 0.068 Uiso 1 1 calc R . . . .
H06V H 0.470963 0.424992 0.655009 0.068 Uiso 1 1 calc R . . . .
C06J C 0.1444(4) 0.6947(3) 0.4068(3) 0.058(2) Uani 1 1 d . . . . .
H8AA H 0.114658 0.715363 0.385508 0.070 Uiso 1 1 calc R . . . .
C06K C -0.2543(4) 0.8128(4) 0.7034(3) 0.065(2) Uani 1 1 d . . . . .
H9AA H -0.233275 0.780016 0.725025 0.078 Uiso 1 1 calc R . . . .
HK H -0.272528 0.800705 0.682118 0.078 Uiso 1 1 calc R . . . .
C06L C 0.5237(5) 0.9232(4) 0.8508(3) 0.072(3) Uani 1 1 d . . . . .
H06G H 0.537500 0.913404 0.881000 0.086 Uiso 1 1 calc R . . . .
H06H H 0.486828 0.955500 0.847778 0.086 Uiso 1 1 calc R . . . .
C06M C 0.2337(4) 0.5861(3) 0.6265(3) 0.057(2) Uani 1 1 d . . . . .
H1BA H 0.228729 0.553593 0.621872 0.069 Uiso 1 1 calc R . . . .
C06N C 0.3213(4) 0.9314(4) 0.7601(3) 0.058(2) Uani 1 1 d . . . . .
H5FA H 0.309414 0.943655 0.729356 0.070 Uiso 1 1 calc R . . . .
HL H 0.360497 0.901186 0.761681 0.070 Uiso 1 1 calc R . . . .
C06O C 0.7060(5) 0.5793(4) 0.6958(3) 0.068(2) Uani 1 1 d . . . . .
H7DA H 0.663053 0.605748 0.695259 0.081 Uiso 1 1 calc R . . . .
C06P C 0.2167(4) 0.4662(4) 0.7913(3) 0.065(2) Uani 1 1 d . . . . .
F06Q F -0.1770(5) 1.2139(3) 0.7808(3) 0.166(4) Uani 1 1 d . . . . .
C06R C -0.0934(4) 0.9715(4) 0.9799(3) 0.065(2) Uani 1 1 d . . . . .
H06I H -0.106999 1.005810 0.957505 0.079 Uiso 0.649(17) 1 calc R . P C 1
H06J H -0.076303 0.978984 1.004188 0.079 Uiso 0.649(17) 1 calc R . P C 1
H06K H -0.083231 0.965617 1.010529 0.079 Uiso 0.351(17) 1 calc R . P C 2
H06L H -0.087550 1.007597 0.963929 0.079 Uiso 0.351(17) 1 calc R . P C 2
C06S C 0.2111(4) 1.0135(4) 0.8818(3) 0.064(2) Uani 1 1 d . . . . .
H06S H 0.252108 1.020460 0.875299 0.077 Uiso 1 1 calc R . . . .
C06T C 0.1260(4) 0.6556(4) 0.4415(3) 0.066(2) Uani 1 1 d . . . . .
H2BA H 0.085282 0.648919 0.442890 0.079 Uiso 1 1 calc R . . . .
C06U C 0.1686(4) 0.6260(4) 0.4748(3) 0.064(2) Uani 1 1 d . . . . .
H3BA H 0.155713 0.600034 0.498765 0.076 Uiso 1 1 calc R . . . .
F06V F 0.2865(5) 0.9510(4) 0.5259(3) 0.153(4) Uani 1 1 d . . . . .
C06W C 0.3637(4) 0.8111(4) 0.2551(3) 0.066(2) Uani 1 1 d . . . . .
H4BA H 0.338757 0.848635 0.254760 0.079 Uiso 1 1 calc R . . . .
HM H 0.365435 0.806141 0.225109 0.079 Uiso 1 1 calc R . . . .
C06X C 0.4876(4) 0.2868(4) 0.8094(3) 0.068(2) Uani 1 1 d . . . . .
H06X H 0.474945 0.261442 0.834013 0.082 Uiso 1 1 calc R . . . .
C06Y C 0.0115(4) 0.7374(3) 0.5727(3) 0.062(2) Uani 1 1 d . . . . .
H1HA H -0.028641 0.766207 0.566808 0.074 Uiso 1 1 calc R . . . .
HN H 0.018977 0.730144 0.604000 0.074 Uiso 1 1 calc R . . . .
C06Z C 0.3284(4) 0.7722(3) 0.2860(3) 0.0541(18) Uani 1 1 d . . . . .
H5BA H 0.288868 0.773897 0.273163 0.065 Uiso 1 1 calc R . . . .
HO H 0.355605 0.734658 0.290604 0.065 Uiso 1 1 calc R . . . .
C070 C 0.2640(4) 0.3682(3) 1.0512(3) 0.064(2) Uani 1 1 d . . . . .
H07M H 0.307613 0.347933 1.043158 0.076 Uiso 1 1 calc R . . . .
H07N H 0.235496 0.371244 1.028549 0.076 Uiso 1 1 calc R . . . .
C071 C 0.4018(4) 0.1909(4) 1.0429(3) 0.066(2) Uani 1 1 d . . . . .
H07O H 0.365208 0.223181 1.036222 0.079 Uiso 1 1 calc R . . . .
H07P H 0.411062 0.184885 1.073692 0.079 Uiso 1 1 calc R . . . .
N072 N -0.1571(4) 0.9018(4) 0.8908(3) 0.083(3) Uani 1 1 d . . . . .
C073 C 0.4336(4) 0.8042(4) 0.2666(3) 0.065(2) Uani 1 1 d . . . . .
H6BA H 0.432332 0.808623 0.296693 0.078 Uiso 1 1 calc R . . . .
HP H 0.459195 0.767025 0.266184 0.078 Uiso 1 1 calc R . . . .
C074 C 0.2344(4) 0.8539(4) 0.8544(3) 0.080(3) Uani 1 1 d . . . . .
H074 H 0.245841 0.828008 0.881068 0.096 Uiso 1 1 calc R . . . .
C075 C 0.0760(4) 0.4822(4) 1.0411(3) 0.071(3) Uani 1 1 d . . . . .
H07Q H 0.093590 0.447193 1.061773 0.085 Uiso 1 1 calc R . . . .
H07R H 0.055449 0.474596 1.018426 0.085 Uiso 1 1 calc R . . . .
C076 C 0.1368(5) 0.5389(4) 0.6789(3) 0.070(2) Uani 1 1 d . . . . .
H7BA H 0.174835 0.508513 0.687521 0.084 Uiso 1 1 calc R . . . .
HQ H 0.130778 0.543070 0.647720 0.084 Uiso 1 1 calc R . . . .
C077 C 0.2559(4) 0.4426(4) 0.7570(3) 0.064(2) Uani 1 1 d . . . . .
H077 H 0.251889 0.409687 0.752614 0.077 Uiso 1 1 calc R . . . .
C078 C 0.2482(5) 0.6662(4) 0.9650(3) 0.072(3) Uani 1 1 d D . . . .
H07A H 0.280787 0.633150 0.978054 0.086 Uiso 0.700(19) 1 calc R . P D 1
H07B H 0.249681 0.669538 0.933147 0.086 Uiso 0.700(19) 1 calc R . P D 1
H07C H 0.289411 0.641291 0.958309 0.086 Uiso 0.300(19) 1 calc R . P D 2
H07D H 0.222467 0.677275 0.939241 0.086 Uiso 0.300(19) 1 calc R . P D 2
C079 C 0.1214(4) 0.7533(5) 0.5611(3) 0.073(3) Uani 1 1 d . . . . .
H079 H 0.127410 0.737540 0.591307 0.087 Uiso 1 1 calc R . . . .
C07A C -0.3093(4) 0.8475(4) 0.7273(3) 0.068(2) Uani 1 1 d . . . . .
H8BA H -0.291458 0.859533 0.748728 0.081 Uiso 1 1 calc R . . . .
HR H -0.330847 0.880144 0.705789 0.081 Uiso 1 1 calc R . . . .
C07B C 0.4449(4) 0.3157(4) 0.7780(3) 0.069(2) Uani 1 1 d . . . . .
H07S H 0.403705 0.309501 0.780711 0.083 Uiso 1 1 calc R . . . .
C07C C 0.5876(4) 0.8544(5) 0.6234(3) 0.075(3) Uani 1 1 d . . . . .
H07E H 0.610053 0.849334 0.649867 0.091 Uiso 1 1 calc R . . . .
H07F H 0.576164 0.893705 0.609240 0.091 Uiso 1 1 calc R . . . .
C07D C 0.2813(4) 0.8724(4) 0.8257(4) 0.082(3) Uani 1 1 d . . . . .
H6FA H 0.324533 0.857322 0.832711 0.098 Uiso 1 1 calc R . . . .
C07E C 0.6446(4) 0.4324(4) 0.6173(3) 0.063(2) Uani 1 1 d . . . . .
H07T H 0.606266 0.430749 0.604962 0.076 Uiso 1 1 calc R . . . .
H07U H 0.675083 0.396199 0.621977 0.076 Uiso 1 1 calc R . . . .
C07F C 0.4228(4) 0.6624(4) 0.6984(3) 0.065(2) Uani 1 1 d . . . . .
H07V H 0.421358 0.660680 0.729997 0.078 Uiso 1 1 calc R . . . .
H07W H 0.387895 0.693451 0.685309 0.078 Uiso 1 1 calc R . . . .
C07G C -0.1918(5) 0.9441(5) 0.8839(4) 0.080(3) Uani 1 1 d . . . . .
C07H C 0.4606(4) 0.9069(4) 0.3506(3) 0.065(2) Uani 1 1 d . . . . .
H2HA H 0.454367 0.910563 0.319534 0.078 Uiso 1 1 calc R . . . .
HS H 0.491897 0.871848 0.361063 0.078 Uiso 1 1 calc R . . . .
C07I C -0.1671(4) 0.8513(4) 0.8017(3) 0.070(2) Uani 1 1 d . . . . .
H07G H -0.174938 0.852749 0.771374 0.084 Uiso 1 1 calc R . . . .
H07H H -0.177148 0.888914 0.804857 0.084 Uiso 1 1 calc R . . . .
C07J C 0.0045(4) 0.6842(4) 0.5626(4) 0.074(3) Uani 1 1 d . . . . .
H3HA H -0.000115 0.690952 0.530581 0.089 Uiso 1 1 calc R . . . .
C07K C 0.5273(4) 0.8359(5) 0.6372(4) 0.077(3) Uani 1 1 d . . . . .
H07I H 0.503329 0.842369 0.611237 0.093 Uiso 1 1 calc R . . . .
H07J H 0.538031 0.796581 0.651090 0.093 Uiso 1 1 calc R . . . .
C07L C 0.1703(4) 0.7727(5) 0.5338(3) 0.079(3) Uani 1 1 d . . . . .
H4HA H 0.208694 0.769532 0.546200 0.095 Uiso 1 1 calc R . . . .
C07M C 0.3475(4) 0.3987(4) 0.9117(4) 0.085(3) Uani 1 1 d . . . . .
H8DA H 0.306859 0.427008 0.906525 0.102 Uiso 1 1 calc R . . . .
HT H 0.357075 0.392943 0.942467 0.102 Uiso 1 1 calc R . . . .
C07N C 0.3857(4) 0.8160(4) 0.5622(3) 0.065(2) Uani 1 1 d . . . . .
H9BA H 0.404285 0.808447 0.590670 0.078 Uiso 1 1 calc R . . . .
HU H 0.343076 0.841793 0.563252 0.078 Uiso 1 1 calc R . . . .
C07O C 0.3916(5) 0.9766(4) 0.6193(3) 0.079(3) Uani 1 1 d D . . . .
H07K H 0.422398 0.971938 0.641047 0.095 Uiso 1 1 calc R . . . .
H07L H 0.348623 0.995184 0.629807 0.095 Uiso 1 1 calc R . . . .
C07P C 0.3823(4) 0.1397(4) 1.0374(3) 0.067(2) Uani 1 1 d . . . . .
H07X H 0.375184 0.144912 1.006260 0.080 Uiso 1 1 calc R . . . .
H07Y H 0.418158 0.107105 1.045443 0.080 Uiso 1 1 calc R . . . .
C07Q C 0.3754(4) 1.0081(4) 0.3691(4) 0.076(3) Uani 1 1 d . . . . .
H5HA H 0.383291 1.002074 0.400260 0.091 Uiso 1 1 calc R . . . .
HV H 0.343978 1.043504 0.360344 0.091 Uiso 1 1 calc R . . . .
C07R C 0.8261(4) 0.3677(4) 0.7068(3) 0.068(2) Uani 1 1 d . . . . .
H07Z H 0.821467 0.406442 0.691899 0.081 Uiso 1 1 calc R . . . .
HW H 0.862502 0.346141 0.691660 0.081 Uiso 1 1 calc R . . . .
C07S C 0.7246(4) 0.4657(4) 0.8874(3) 0.074(3) Uani 1 1 d . . . . .
H07 H 0.732668 0.464327 0.917658 0.089 Uiso 1 1 calc R . . . .
HX H 0.686384 0.495655 0.878286 0.089 Uiso 1 1 calc R . . . .
F07T F -0.1926(5) 1.1858(4) 0.8507(3) 0.162(4) Uani 1 1 d . U . . .
C07U C 0.4879(4) 0.9543(4) 0.3540(4) 0.072(3) Uani 1 1 d . . . . .
H6HA H 0.498084 0.948828 0.384527 0.086 Uiso 1 1 calc R . . . .
HY H 0.527929 0.954078 0.335063 0.086 Uiso 1 1 calc R . . . .
C07V C 0.1571(4) 0.9123(5) 0.8061(3) 0.083(3) Uani 1 1 d . . . . .
H7FA H 0.114109 0.927339 0.798431 0.100 Uiso 1 1 calc R . . . .
F07W F 0.1063(6) 0.7003(4) 0.8012(2) 0.179(5) Uani 1 1 d . . . . .
C07X C 0.0587(4) 0.7819(4) 0.5012(4) 0.089(4) Uani 1 1 d . . . . .
H7HA H 0.019020 0.787034 0.489621 0.106 Uiso 1 1 calc R . . . .
C07Y C 0.5103(4) 0.7033(4) 0.3783(3) 0.072(3) Uani 1 1 d . . . . .
H0CA H 0.507305 0.741340 0.361815 0.087 Uiso 1 1 calc R . . . .
HZ H 0.546217 0.679898 0.364231 0.087 Uiso 1 1 calc R . . . .
C07Z C -0.0932(5) 0.6757(4) 0.7576(3) 0.074(3) Uani 1 1 d . . . . .
H1CA H -0.101548 0.641938 0.754758 0.089 Uiso 1 1 calc R . . . .
H5IA H -0.134495 0.698797 0.766434 0.089 Uiso 1 1 calc R . . . .
C080 C -0.1494(6) 0.7216(5) 0.4706(3) 0.084(3) Uani 1 1 d . . . . .
H2CA H -0.107459 0.694592 0.473311 0.101 Uiso 1 1 calc R . . . .
H6IA H -0.162612 0.728333 0.440627 0.101 Uiso 1 1 calc R . . . .
C081 C 0.3392(4) 0.3454(4) 0.9052(4) 0.080(3) Uani 1 1 d D . . . .
H081 H 0.383451 0.321159 0.905278 0.096 Uiso 0.5 1 calc R . P E 1
H9DA H 0.339011 0.353996 0.872549 0.096 Uiso 0.5 1 calc R . P F 2
C082 C 0.2062(4) 0.9307(5) 0.7779(3) 0.075(3) Uani 1 1 d . . . . .
H082 H 0.195953 0.957346 0.751425 0.090 Uiso 1 1 calc R . . . .
F083 F -0.2439(4) 1.1643(5) 0.8054(4) 0.189(5) Uani 1 1 d . U . . .
F084 F -0.1440(5) 1.1312(5) 0.7709(3) 0.183(5) Uani 1 1 d . U . . .
C085 C 0.1711(5) 1.1469(4) 0.6674(3) 0.076(3) Uani 1 1 d . . . . .
H08A H 0.180805 1.141594 0.698038 0.092 Uiso 1 1 calc R . . . .
H08B H 0.129162 1.173545 0.662486 0.092 Uiso 1 1 calc R . . . .
F086 F 0.1938(5) 0.9572(4) 0.4561(3) 0.163(4) Uani 1 1 d . U . . .
C087 C 0.5793(5) 0.9359(4) 0.8173(4) 0.076(3) Uani 1 1 d . . . . .
H08C H 0.615832 0.903286 0.821197 0.091 Uiso 1 1 calc R . . . .
H08D H 0.565377 0.943380 0.787385 0.091 Uiso 1 1 calc R . . . .
C088 C 0.4398(4) 1.0087(4) 0.3399(3) 0.071(2) Uani 1 1 d . . . . .
H8HA H 0.431851 1.015494 0.308727 0.085 Uiso 1 1 calc R . . . .
H7IA H 0.457034 1.038040 0.343280 0.085 Uiso 1 1 calc R . . . .
C089 C 0.1071(4) 0.8001(4) 0.4735(4) 0.078(3) Uani 1 1 d . U . . .
H089 H 0.101249 0.815409 0.443260 0.094 Uiso 1 1 calc R . . . .
C08A C -0.1135(4) 0.6644(4) 0.9850(4) 0.079(3) Uani 1 1 d D . . . .
H8IA H -0.130165 0.636589 0.978214 0.095 Uiso 0.584(10) 1 calc R . P B 2
H9IA H -0.111665 0.656092 1.017138 0.095 Uiso 0.584(10) 1 calc R . P B 2
H8FA H -0.159016 0.684187 0.981854 0.095 Uiso 0.416(10) 1 calc R . P B 1
H0JA H -0.110787 0.625198 0.991021 0.095 Uiso 0.416(10) 1 calc R . P B 1
C08B C 0.0390(5) 0.8842(4) 1.0567(3) 0.071(3) Uani 1 1 d . . . . .
H08E H -0.001097 0.913141 1.056585 0.085 Uiso 1 1 calc R . . . .
H08F H 0.074005 0.897365 1.063045 0.085 Uiso 1 1 calc R . . . .
C08C C 0.0248(4) 0.5192(5) 1.0662(4) 0.085(3) Uani 1 1 d . . . . .
H08P H 0.045047 0.525798 1.089468 0.102 Uiso 1 1 calc R . . . .
H08Q H 0.008111 0.554543 1.045706 0.102 Uiso 1 1 calc R . . . .
C08D C -0.1982(5) 0.6997(5) 0.5036(4) 0.092(3) Uani 1 1 d D . . . .
H3CA H -0.197108 0.662803 0.501539 0.110 Uiso 1 1 calc R . . . .
H1JA H -0.188221 0.697352 0.533615 0.110 Uiso 1 1 calc R . . . .
C08E C 0.7875(5) 0.6560(5) 0.6890(4) 0.089(3) Uani 1 1 d . . . . .
H0EA H 0.792709 0.692539 0.686766 0.107 Uiso 1 1 calc R . . . .
H2JA H 0.830460 0.630393 0.690198 0.107 Uiso 1 1 calc R . . . .
C08F C -0.2115(4) 0.8205(5) 0.8342(3) 0.078(3) Uani 1 1 d . . . . .
H08G H -0.256088 0.838438 0.827710 0.117 Uiso 1 1 calc GR . . . .
H08H H -0.205355 0.820517 0.864151 0.117 Uiso 1 1 calc GR . . . .
H08I H -0.201268 0.783069 0.831402 0.117 Uiso 1 1 calc GR . . . .
C08G C 0.2396(5) 0.3384(4) 1.0966(3) 0.076(3) Uani 1 1 d . . . . .
H08R H 0.231378 0.304542 1.093966 0.091 Uiso 1 1 calc R . . . .
H08S H 0.198555 0.361519 1.105715 0.091 Uiso 1 1 calc R . . . .
C08H C 0.4293(5) 0.8414(4) 0.5249(3) 0.076(3) Uani 1 1 d . . . . .
H4CA H 0.407447 0.852760 0.497326 0.091 Uiso 1 1 calc R . . . .
H3JA H 0.434923 0.874314 0.531195 0.091 Uiso 1 1 calc R . . . .
C08I C 0.2880(5) 0.3237(4) 1.1337(3) 0.079(3) Uani 1 1 d . . . . .
H08T H 0.301490 0.356468 1.133295 0.095 Uiso 1 1 calc R . . . .
H08U H 0.265660 0.312613 1.162557 0.095 Uiso 1 1 calc R . . . .
C08J C 0.2861(5) 1.0303(4) 0.7598(4) 0.075(3) Uani 1 1 d . . . . .
H9FA H 0.244707 1.025988 0.775350 0.090 Uiso 1 1 calc R . . . .
H4JA H 0.281391 1.038481 0.728003 0.090 Uiso 1 1 calc R . . . .
C08K C 0.6749(6) 0.4739(5) 0.5862(3) 0.085(3) Uani 1 1 d D . . . .
H08V H 0.689987 0.462523 0.558569 0.102 Uiso 0.5 1 calc R . P G 1
H08W H 0.712344 0.476190 0.599228 0.102 Uiso 0.5 1 calc R . P G 1
H08X H 0.650867 0.510789 0.588713 0.102 Uiso 0.5 1 calc R . P H 2
H08Y H 0.674148 0.471654 0.555733 0.102 Uiso 0.5 1 calc R . P H 2
C08L C 0.0325(6) 0.8335(5) 1.0918(3) 0.087(3) Uani 1 1 d . . . . .
H08J H -0.004406 0.821951 1.086326 0.104 Uiso 1 1 calc R . . . .
H08K H 0.024160 0.842006 1.120814 0.104 Uiso 1 1 calc R . . . .
C08N C 0.4881(5) 0.6709(4) 0.6761(4) 0.080(3) Uani 1 1 d . . . . .
H08Z H 0.492784 0.705733 0.679234 0.096 Uiso 1 1 calc R . . . .
H5JA H 0.522744 0.641601 0.691402 0.096 Uiso 1 1 calc R . . . .
C08O C -0.0471(5) 0.6603(4) 0.7955(4) 0.080(3) Uani 1 1 d . . . . .
H5CA H -0.033306 0.692782 0.795718 0.096 Uiso 1 1 calc R . . . .
H6JA H -0.070891 0.649653 0.823861 0.096 Uiso 1 1 calc R . . . .
C08P C 0.0783(6) 0.5276(5) 0.7072(4) 0.090(3) Uani 1 1 d . . . . .
H6CA H 0.042057 0.560004 0.699831 0.108 Uiso 1 1 calc R . . . .
H7JA H 0.086333 0.522220 0.738179 0.108 Uiso 1 1 calc R . . . .
C08Q C 0.1612(5) 1.0114(4) 0.3476(3) 0.071(2) Uani 1 1 d . . . . .
H7CA H 0.168892 1.039950 0.359239 0.085 Uiso 1 1 calc R . . . .
H8JA H 0.194054 0.977530 0.358531 0.085 Uiso 1 1 calc R . . . .
C08R C 0.6340(5) 0.8242(6) 0.5915(4) 0.104(4) Uani 1 1 d . . . . .
H08L H 0.644383 0.784869 0.605488 0.125 Uiso 1 1 calc R . . . .
H08M H 0.611695 0.830037 0.564870 0.125 Uiso 1 1 calc R . . . .
C08S C 0.1826(6) 0.9820(5) 0.2748(4) 0.103(4) Uani 1 1 d . . . . .
H8CA H 0.187229 0.996621 0.243088 0.155 Uiso 1 1 calc GR . . . .
H9JA H 0.146444 0.965494 0.281910 0.155 Uiso 1 1 calc GR . . . .
H0KA H 0.221762 0.954587 0.284578 0.155 Uiso 1 1 calc GR . . . .
C08T C 0.4937(5) 0.8048(5) 0.5181(4) 0.088(3) Uani 1 1 d . . . . .
H9CA H 0.488610 0.772450 0.510506 0.106 Uiso 1 1 calc R . . . .
H1KA H 0.515508 0.792406 0.545793 0.106 Uiso 1 1 calc R . . . .
C08U C 0.7454(5) 0.5988(5) 0.6523(4) 0.085(3) Uani 1 1 d . . . . .
H1EA H 0.722440 0.600723 0.626985 0.102 Uiso 1 1 calc R . . . .
H2KA H 0.787374 0.572242 0.651251 0.102 Uiso 1 1 calc R . . . .
C08V C 0.7375(5) 0.5800(5) 0.7345(3) 0.079(3) Uani 1 1 d . . . . .
H2EA H 0.780139 0.553973 0.735895 0.095 Uiso 1 1 calc R . . . .
H3KA H 0.711702 0.568169 0.761637 0.095 Uiso 1 1 calc R . . . .
C08W C 0.5259(5) 0.6967(5) 0.4267(4) 0.088(3) Uani 1 1 d . . . . .
H0DA H 0.490200 0.719920 0.441061 0.105 Uiso 1 1 calc R . . . .
H4KA H 0.530150 0.658616 0.443219 0.105 Uiso 1 1 calc R . . . .
C08X C 0.1708(5) 1.0274(5) 0.2977(4) 0.083(3) Uani 1 1 d . . . . .
H1DA H 0.132386 1.055641 0.286254 0.099 Uiso 1 1 calc R . . . .
H5KA H 0.207421 1.043943 0.289817 0.099 Uiso 1 1 calc R . . . .
C08Y C 0.6016(5) 0.9827(5) 0.8210(4) 0.095(4) Uani 1 1 d . . . . .
H08N H 0.617432 0.974679 0.850376 0.114 Uiso 1 1 calc R . . . .
H08O H 0.564864 1.015124 0.818153 0.114 Uiso 1 1 calc R . . . .
C08Z C 0.3457(5) 0.2795(4) 1.1283(4) 0.083(3) Uani 1 1 d . . . . .
H08 H 0.370812 0.291799 1.101364 0.125 Uiso 1 1 calc GR . . . .
H6KA H 0.332626 0.247724 1.126438 0.125 Uiso 1 1 calc GR . . . .
H7KA H 0.371635 0.269814 1.153407 0.125 Uiso 1 1 calc GR . . . .
C090 C 0.4675(5) 0.8457(5) 0.2344(4) 0.090(3) Uani 1 1 d . . . . .
H2DA H 0.477553 0.836489 0.206017 0.135 Uiso 1 1 calc GR . . . .
H8KA H 0.507001 0.844394 0.246435 0.135 Uiso 1 1 calc GR . . . .
H9KA H 0.439061 0.882334 0.230738 0.135 Uiso 1 1 calc GR . . . .
C091 C 0.2217(5) 1.1687(5) 0.6368(4) 0.086(3) Uani 1 1 d . . . . .
H09A H 0.214302 1.169752 0.606546 0.104 Uiso 1 1 calc R . . . .
H09B H 0.216736 1.206502 0.638342 0.104 Uiso 1 1 calc R . . . .
C092 C -0.0571(5) 0.6710(5) 0.5885(4) 0.093(3) Uani 1 1 d . U . . .
H9HA H -0.094589 0.701873 0.579980 0.111 Uiso 1 1 calc R . . . .
H0LA H -0.053272 0.664268 0.620360 0.111 Uiso 1 1 calc R . . . .
C093 C 0.4044(5) 0.9831(4) 0.7517(4) 0.077(3) Uani 1 1 d . . . . .
H0GA H 0.404595 0.990848 0.719444 0.093 Uiso 1 1 calc R . . . .
H1LA H 0.436406 0.948386 0.761987 0.093 Uiso 1 1 calc R . . . .
C094 C -0.3585(5) 0.8164(6) 0.7512(4) 0.109(5) Uani 1 1 d . . . . .
H3DA H -0.356864 0.787167 0.737402 0.164 Uiso 1 1 calc GR . . . .
H2LA H -0.401278 0.841233 0.749604 0.164 Uiso 1 1 calc GR . . . .
H3LA H -0.348702 0.801021 0.781943 0.164 Uiso 1 1 calc GR . . . .
C095 C 0.4534(8) 0.4192(7) 0.8923(6) 0.041(4) Uani 0.5 1 d . . P I 2
H095 H 0.461377 0.405450 0.922390 0.049 Uiso 0.5 1 calc R . P I 2
C096 C 0.5011(7) 0.4378(6) 0.8652(6) 0.043(4) Uani 0.5 1 d . . P I 2
H096 H 0.538403 0.437386 0.877494 0.051 Uiso 0.5 1 calc R . P I 2
C097 C 0.7455(7) 0.6382(6) 0.7323(4) 0.110(4) Uani 1 1 d . . . . .
H3EA H 0.766614 0.637157 0.758272 0.132 Uiso 1 1 calc R . . . .
H4LA H 0.703072 0.664517 0.732017 0.132 Uiso 1 1 calc R . . . .
C098 C -0.0658(6) 0.6159(5) 0.5768(5) 0.112(5) Uani 1 1 d . . . . .
H0IA H -0.106333 0.607694 0.591001 0.135 Uiso 1 1 calc R . . . .
H5LA H -0.066593 0.621634 0.544796 0.135 Uiso 1 1 calc R . . . .
C099 C 0.8416(5) 0.3582(5) 0.7561(4) 0.089(3) Uani 1 1 d . . . . .
H09K H 0.802750 0.375712 0.772001 0.107 Uiso 1 1 calc R . . . .
H09L H 0.851180 0.318740 0.769690 0.107 Uiso 1 1 calc R . . . .
C09A C 0.3729(6) 1.0823(5) 0.7478(4) 0.098(4) Uani 1 1 d . . . . .
H1GA H 0.372260 1.087381 0.715814 0.118 Uiso 1 1 calc R . . . .
H6LA H 0.383921 1.113912 0.752755 0.118 Uiso 1 1 calc R . . . .
C09B C 0.7852(6) 0.4736(5) 0.8546(4) 0.094(4) Uani 1 1 d . . . . .
H09M H 0.822086 0.442388 0.864018 0.113 Uiso 1 1 calc R . . . .
H09N H 0.776155 0.473539 0.824965 0.113 Uiso 1 1 calc R . . . .
C09C C 0.4222(6) 1.0318(5) 0.7657(5) 0.105(4) Uani 1 1 d . . . . .
H2GA H 0.421310 1.024722 0.797961 0.126 Uiso 1 1 calc R . . . .
H7LA H 0.465403 1.035133 0.753223 0.126 Uiso 1 1 calc R . . . .
C09D C 0.1631(7) 0.3932(5) 0.8116(4) 0.109(4) Uani 1 1 d D U . . .
H09O H 0.206000 0.368770 0.808202 0.131 Uiso 0.613(17) 1 calc R . P J 1
H09P H 0.143765 0.403099 0.783115 0.131 Uiso 0.613(17) 1 calc R . P J 1
H09Q H 0.199306 0.361525 0.821077 0.131 Uiso 0.387(17) 1 calc R . P J 2
H09R H 0.155862 0.397050 0.780666 0.131 Uiso 0.387(17) 1 calc R . P J 2
C09E C 0.4961(5) 0.6712(5) 0.6276(4) 0.098(4) Uani 1 1 d . U . . .
H09S H 0.463965 0.702255 0.611491 0.117 Uiso 1 1 calc R . . . .
H09T H 0.488914 0.637445 0.623876 0.117 Uiso 1 1 calc R . . . .
C09F C 0.0608(5) 0.6370(4) 0.5758(4) 0.085(3) Uani 1 1 d . . . . .
H1IA H 0.066006 0.630588 0.607408 0.102 Uiso 1 1 calc R . . . .
H8LA H 0.100025 0.645529 0.559402 0.102 Uiso 1 1 calc R . . . .
C09G C -0.0310(5) 0.4943(7) 1.0869(5) 0.133(6) Uani 1 1 d . . . . .
H09U H -0.045562 0.480714 1.065264 0.199 Uiso 1 1 calc GR . . . .
H09V H -0.066226 0.521937 1.096390 0.199 Uiso 1 1 calc GR . . . .
H09W H -0.016894 0.464251 1.112163 0.199 Uiso 1 1 calc GR . . . .
C09H C 0.6966(5) 0.8415(6) 0.5778(4) 0.109(5) Uani 1 1 d . . . . .
H09C H 0.701496 0.853062 0.545824 0.163 Uiso 1 1 calc GR . . . .
H09D H 0.732649 0.810807 0.588429 0.163 Uiso 1 1 calc GR . . . .
H09E H 0.695723 0.871583 0.590428 0.163 Uiso 1 1 calc GR . . . .
C09I C 0.7561(6) 0.6566(5) 0.6490(4) 0.094(3) Uani 1 1 d . . . . .
H4EA H 0.783505 0.666770 0.622256 0.112 Uiso 1 1 calc R . . . .
H9LA H 0.714465 0.684052 0.646636 0.112 Uiso 1 1 calc R . . . .
C09J C 0.3221(5) 0.1300(5) 1.0655(4) 0.092(3) Uani 1 1 d . . . . .
H09X H 0.313099 0.097508 1.061465 0.138 Uiso 1 1 calc GR . . . .
H09Y H 0.285976 0.161346 1.056733 0.138 Uiso 1 1 calc GR . . . .
H0MA H 0.328802 0.124900 1.096398 0.138 Uiso 1 1 calc GR . . . .
C09K C -0.0650(8) 0.7638(6) 0.9550(6) 0.048(4) Uani 0.584(10) 1 d . . P B 2
H3GA H -0.068882 0.771847 0.922760 0.058 Uiso 0.584(10) 1 calc R . P B 2
C09L C 0.3037(6) 1.0790(5) 0.7709(5) 0.100(4) Uani 1 1 d . . . . .
H4GA H 0.304182 1.072938 0.802953 0.120 Uiso 1 1 calc R . . . .
H1MA H 0.271554 1.113314 0.759868 0.120 Uiso 1 1 calc R . . . .
C09M C 0.8028(7) 0.5239(5) 0.8523(4) 0.102(4) Uani 1 1 d . . . . .
H09Z H 0.806271 0.526492 0.882296 0.123 Uiso 1 1 calc R . . . .
H2MA H 0.768712 0.555283 0.838768 0.123 Uiso 1 1 calc R . . . .
C09N C 0.4298(7) 0.4786(7) 0.8227(6) 0.046(3) Uani 0.5 1 d . . P I 1
H5EA H 0.414387 0.509615 0.800019 0.055 Uiso 0.5 1 calc R . P I 1
C09P C -0.2611(5) 0.7355(5) 0.4947(4) 0.094(3) Uani 1 1 d D . . . .
H4DA H -0.270761 0.738324 0.464462 0.112 Uiso 1 1 calc R . . . .
H3MA H -0.262412 0.772201 0.497232 0.112 Uiso 1 1 calc R . . . .
C09Q C -0.1504(8) 0.9449(8) 0.9971(6) 0.066(5) Uani 0.649(17) 1 d . U P C 1
H09F H -0.159663 0.930561 0.973607 0.080 Uiso 0.649(17) 1 calc R . P C 1
H09G H -0.188602 0.973505 1.002607 0.080 Uiso 0.649(17) 1 calc R . P C 1
C09R C 0.3907(8) 0.4418(7) 0.8302(6) 0.048(4) Uani 0.5 1 d . . P I 2
H6EA H 0.351573 0.444606 0.818906 0.058 Uiso 0.5 1 calc R . P I 2
C09S C 0.2633(12) 0.2717(12) 0.8981(8) 0.063(6) Uani 0.5 1 d . . P K 1
H7EA H 0.220960 0.297972 0.897907 0.075 Uiso 0.5 1 calc R . P K 1
H4MA H 0.257671 0.237589 0.893957 0.075 Uiso 0.5 1 calc R . P K 1
C09T C 0.6549(6) 0.9955(6) 0.7861(5) 0.131(6) Uani 1 1 d . . . . .
H09H H 0.637738 1.008621 0.757070 0.197 Uiso 1 1 calc GR . . . .
H09I H 0.689658 0.962650 0.786738 0.197 Uiso 1 1 calc GR . . . .
H09J H 0.671192 1.023528 0.792134 0.197 Uiso 1 1 calc GR . . . .
C09U C 0.5643(6) 0.6756(6) 0.6086(4) 0.110(4) Uani 1 1 d . U . . .
H09 H 0.569796 0.673452 0.577976 0.165 Uiso 1 1 calc GR . . . .
H5MA H 0.596075 0.645816 0.625550 0.165 Uiso 1 1 calc GR . . . .
H6MA H 0.570179 0.710289 0.610316 0.165 Uiso 1 1 calc GR . . . .
F09V F 0.4114(7) 0.9771(6) 1.0529(6) 0.194(6) Uani 0.75 1 d . U P . .
C09W C 0.8680(6) 0.5262(6) 0.8248(4) 0.118(5) Uani 1 1 d . . . . .
H1AA H 0.866012 0.520531 0.795924 0.178 Uiso 1 1 calc GR . . . .
H7MA H 0.902734 0.497855 0.840064 0.178 Uiso 1 1 calc GR . . . .
H8MA H 0.875870 0.561769 0.821450 0.178 Uiso 1 1 calc GR . . . .
C09X C 0.0521(6) 0.5838(5) 0.5664(5) 0.109(4) Uani 1 1 d . . . . .
H2IA H 0.089093 0.552866 0.575974 0.130 Uiso 1 1 calc R . . . .
H9MA H 0.048940 0.589062 0.534636 0.130 Uiso 1 1 calc R . . . .
C09Y C 0.0105(6) 0.6155(5) 0.7914(5) 0.108(4) Uani 1 1 d . . . . .
H5DA H 0.030511 0.622993 0.761590 0.162 Uiso 1 1 calc GR . . . .
H0NA H -0.001910 0.581344 0.797469 0.162 Uiso 1 1 calc GR . . . .
H1NA H 0.040995 0.612565 0.812353 0.162 Uiso 1 1 calc GR . . . .
C09Z C -0.0123(7) 0.5722(5) 0.5932(5) 0.128(6) Uani 1 1 d . . . . .
H3IA H -0.017818 0.537722 0.589836 0.153 Uiso 1 1 calc R . . . .
H2NA H -0.009726 0.568951 0.624658 0.153 Uiso 1 1 calc R . . . .
C0A0 C 0.1064(6) 0.6511(6) 1.0539(5) 0.124(5) Uani 1 1 d . U . . .
H0AA H 0.101741 0.646878 1.085676 0.186 Uiso 0.700(19) 1 calc R . P D 1
H0AB H 0.074910 0.683649 1.039911 0.186 Uiso 0.700(19) 1 calc R . P D 1
H0AC H 0.099516 0.619269 1.047139 0.186 Uiso 0.700(19) 1 calc R . P D 1
H0AD H 0.064498 0.676083 1.057307 0.186 Uiso 0.300(19) 1 calc R . P D 2
H0AE H 0.100787 0.616576 1.051623 0.186 Uiso 0.300(19) 1 calc R . P D 2
H0AF H 0.130614 0.644896 1.079379 0.186 Uiso 0.300(19) 1 calc R . P D 2
C0A1 C 0.2846(6) 1.1393(6) 0.6452(5) 0.113(4) Uani 1 1 d . U . . .
H0AG H 0.290912 1.102258 0.641465 0.136 Uiso 1 1 calc R . . . .
H0AH H 0.291575 1.136123 0.676030 0.136 Uiso 1 1 calc R . . . .
C0A2 C 0.2935(10) 0.2607(8) 0.9425(7) 0.056(5) Uani 0.5 1 d . . P K 1
H8EA H 0.336135 0.234802 0.942172 0.068 Uiso 0.5 1 calc R . P K 1
H3NA H 0.266238 0.244202 0.966738 0.068 Uiso 0.5 1 calc R . P K 1
C0A3 C 0.0583(7) 0.4786(5) 0.7029(5) 0.108(4) Uani 1 1 d . . . . .
H0AS H 0.089801 0.445081 0.716564 0.130 Uiso 1 1 calc R . . . .
H0AT H 0.058869 0.479681 0.671518 0.130 Uiso 1 1 calc R . . . .
C0A4 C 0.8956(7) 0.3785(6) 0.7628(5) 0.131(5) Uani 1 1 d . U . . .
H0AP H 0.926214 0.378400 0.737216 0.197 Uiso 1 1 calc GR . . . .
H0AQ H 0.916808 0.354968 0.788940 0.197 Uiso 1 1 calc GR . . . .
H0AR H 0.879150 0.415507 0.766600 0.197 Uiso 1 1 calc GR . . . .
C0A5 C 0.5368(7) 0.8340(7) 0.4804(5) 0.139(6) Uani 1 1 d . . . . .
H0AU H 0.516469 0.844706 0.452675 0.208 Uiso 1 1 calc GR . . . .
H0AV H 0.578974 0.809098 0.477688 0.208 Uiso 1 1 calc GR . . . .
H0AW H 0.541593 0.866310 0.487695 0.208 Uiso 1 1 calc GR . . . .
C0A6 C 0.3179(8) 0.3491(6) 0.8637(5) 0.053(4) Uani 0.5 1 d D . P K 1
H9EA H 0.349153 0.361318 0.840270 0.064 Uiso 0.5 1 calc R . P K 1
H4NA H 0.276515 0.376668 0.859395 0.064 Uiso 0.5 1 calc R . P K 1
C0A7 C 0.5855(6) 0.7119(6) 0.4277(6) 0.140(6) Uani 1 1 d . . . . .
H0AX H 0.609651 0.713062 0.399285 0.210 Uiso 1 1 calc GR . . . .
H0AY H 0.611328 0.685000 0.450569 0.210 Uiso 1 1 calc GR . . . .
H5NA H 0.575230 0.747623 0.434097 0.210 Uiso 1 1 calc GR . . . .
C0A8 C 0.3903(6) 0.2983(6) 0.9130(5) 0.049(3) Uani 0.5 1 d D . P K 2
H0FA H 0.402997 0.291172 0.943165 0.058 Uiso 0.5 1 calc R . P K 2
H6NA H 0.427314 0.305106 0.892645 0.058 Uiso 0.5 1 calc R . P K 2
C0A9 C -0.1399(9) 0.8969(8) 1.0406(6) 0.083(5) Uani 0.649(17) 1 d . U P C 1
H0AI H -0.100430 0.869118 1.035528 0.100 Uiso 0.649(17) 1 calc R . P C 1
H0AJ H -0.132698 0.911680 1.064415 0.100 Uiso 0.649(17) 1 calc R . P C 1
C0AA C -0.2401(6) 0.9993(6) 0.8761(6) 0.140(6) Uani 1 1 d . . . . .
H4IA H -0.228616 1.022272 0.848049 0.210 Uiso 1 1 calc GR . . . .
H7NA H -0.240037 1.016479 0.899746 0.210 Uiso 1 1 calc GR . . . .
H8NA H -0.282840 0.994601 0.875392 0.210 Uiso 1 1 calc GR . . . .
C0AB C 0.0998(8) 0.7820(7) 1.0919(5) 0.138(6) Uani 1 1 d . U . . .
H0AK H 0.105865 0.771560 1.063709 0.165 Uiso 1 1 calc R . . . .
H0AL H 0.137116 0.794895 1.094545 0.165 Uiso 1 1 calc R . . . .
C0AD C -0.0427(9) 0.6616(7) 0.9620(6) 0.071(5) Uani 0.584(10) 1 d . . P B 2
H5GA H -0.013458 0.626332 0.974949 0.085 Uiso 0.584(10) 1 calc R . P B 2
H9NA H -0.043194 0.664674 0.930347 0.085 Uiso 0.584(10) 1 calc R . P B 2
C0AE C -0.0185(7) 0.7080(7) 0.9686(5) 0.057(4) Uani 0.584(10) 1 d . . P B 2
H6GA H -0.010637 0.700873 0.999862 0.069 Uiso 0.584(10) 1 calc R . P B 2
H0OA H 0.022772 0.708423 0.951356 0.069 Uiso 0.584(10) 1 calc R . P B 2
C0AF C -0.1577(7) 0.7186(7) 0.9698(6) 0.073(5) Uani 0.584(10) 1 d . . P B 2
H7GA H -0.200225 0.719024 0.985447 0.088 Uiso 0.584(10) 1 calc R . P B 2
H1OA H -0.162721 0.725342 0.938168 0.088 Uiso 0.584(10) 1 calc R . P B 2
C0AH C 0.2680(7) 0.3421(7) 0.9191(5) 0.051(4) Uani 0.5 1 d . . P K 2
H1FA H 0.238968 0.373442 0.900630 0.061 Uiso 0.5 1 calc R . P K 2
H2OA H 0.257887 0.344724 0.949868 0.061 Uiso 0.5 1 calc R . P K 2
C0AI C -0.0093(8) 0.4763(7) 0.7248(5) 0.151(7) Uani 1 1 d . . . . .
H0AZ H -0.020462 0.445106 0.719985 0.226 Uiso 1 1 calc GR . . . .
H3OA H -0.040560 0.509682 0.711970 0.226 Uiso 1 1 calc GR . . . .
H4OA H -0.009358 0.472644 0.756330 0.226 Uiso 1 1 calc DGR . . . .
C0AJ C -0.3125(6) 0.7121(7) 0.5286(5) 0.143(6) Uani 1 1 d . U . . .
H0A H -0.355482 0.733531 0.520502 0.214 Uiso 1 1 calc GR . . . .
H5OA H -0.306204 0.713994 0.558024 0.214 Uiso 1 1 calc GR . . . .
H6OA H -0.307593 0.674281 0.528368 0.214 Uiso 1 1 calc GR . . . .
C0AK C 0.3003(9) 0.3147(6) 0.9502(6) 0.058(4) Uani 0.5 1 d . . P K 1
H2FA H 0.324713 0.306800 0.976280 0.070 Uiso 0.5 1 calc R . P K 1
H7OA H 0.257576 0.338543 0.955292 0.070 Uiso 0.5 1 calc R . P K 1
F88 F 0.2101(7) 1.2873(7) 0.7597(6) 0.203(6) Uani 0.75 1 d D U P A 1
C0AQ C 0.3754(7) 0.2487(6) 0.9075(6) 0.054(4) Uani 0.5 1 d . . P K 2
H3FA H 0.411747 0.217252 0.917329 0.065 Uiso 0.5 1 calc R . P K 2
H8OA H 0.372591 0.252855 0.875927 0.065 Uiso 0.5 1 calc R . P K 2
C0AR C -0.1330(8) 0.7658(7) 0.9780(7) 0.084(6) Uani 0.584(10) 1 d . . P B 2
H8GA H -0.162499 0.801355 0.966030 0.101 Uiso 0.584(10) 1 calc R . P B 2
H9OA H -0.131578 0.761380 1.009768 0.101 Uiso 0.584(10) 1 calc R . P B 2
C0AT C 0.3365(7) 1.1664(8) 0.6139(6) 0.172(8) Uani 1 1 d . U . . .
H0AM H 0.332223 1.166987 0.583500 0.258 Uiso 1 1 calc GR . . . .
H0AN H 0.379444 1.145364 0.622383 0.258 Uiso 1 1 calc GR . . . .
H0AO H 0.329616 1.203614 0.616631 0.258 Uiso 1 1 calc GR . . . .
P6 P 0.4957(7) 0.5006(4) 0.5114(3) 0.105(4) Uani 0.5 1 d D U P L -1
C0AZ C -0.0656(8) 0.7395(9) 0.9330(6) 0.049(5) Uani 0.416(10) 1 d . . P B 1
H9GA H -0.037309 0.749019 0.906617 0.059 Uiso 0.416(10) 1 calc R . P B 1
H0PA H -0.108146 0.765273 0.928301 0.059 Uiso 0.416(10) 1 calc R . P B 1
C0B0 C 0.1808(7) 0.6632(7) 0.9865(6) 0.104(7) Uani 0.700(19) 1 d D . P D 1
H0BA H 0.149215 0.696718 0.972994 0.125 Uiso 0.700(19) 1 calc R . P D 1
H0BB H 0.169900 0.632280 0.980308 0.125 Uiso 0.700(19) 1 calc R . P D 1
C0B1 C 0.6216(11) 0.5359(8) 0.5755(7) 0.081(5) Uani 0.5 1 d . U P M 1
H0BH H 0.581797 0.533355 0.565615 0.097 Uiso 0.5 1 calc R . P M 1
H0BI H 0.610887 0.550182 0.602042 0.097 Uiso 0.5 1 calc R . P M 1
C0B2 C 0.1750(11) 0.6567(10) 1.0364(6) 0.127(8) Uani 0.700(19) 1 d D U P D 1
H0BC H 0.182528 0.688666 1.043244 0.152 Uiso 0.700(19) 1 calc R . P D 1
H0BD H 0.207227 0.624044 1.050500 0.152 Uiso 0.700(19) 1 calc R . P D 1
C0B5 C 0.0969(11) 0.7319(10) 1.1297(8) 0.228(11) Uani 1 1 d . U . . .
H0BE H 0.125528 0.699510 1.121952 0.342 Uiso 1 1 calc GR . . . .
H0BF H 0.053072 0.727950 1.134797 0.342 Uiso 1 1 calc GR . . . .
H0BG H 0.110216 0.736498 1.156318 0.342 Uiso 1 1 calc GR . . . .
C0B8 C -0.0863(9) 0.7351(8) 1.0143(6) 0.052(5) Uani 0.416(10) 1 d . . P B 1
H0BJ H -0.069650 0.740306 1.039846 0.062 Uiso 0.416(10) 1 calc R . P B 1
H0BK H -0.129096 0.760439 1.009624 0.062 Uiso 0.416(10) 1 calc R . P B 1
C5 C 0.4116(9) 1.0093(8) 0.5742(4) 0.157(7) Uani 1 1 d D U . . .
H5BC H 0.414907 1.044291 0.578071 0.188 Uiso 0.684(12) 1 calc R . P N 1
H5BD H 0.455188 0.989564 0.565640 0.188 Uiso 0.684(12) 1 calc R . P N 1
H5AA H 0.371421 1.026600 0.559259 0.188 Uiso 0.316(12) 1 calc R . P N -2
H5AB H 0.425008 1.039156 0.580429 0.188 Uiso 0.316(12) 1 calc R . P N -2
F17 F 0.3545(10) 0.9876(9) 0.9479(7) 0.259(9) Uani 0.75 1 d . U P . .
F89 F 0.1857(11) 1.2936(11) 0.6864(6) 0.317(13) Uani 0.75 1 d D . P A 1
C38 C -0.0913(10) 0.6751(8) 1.0234(6) 0.055(5) Uani 0.416(10) 1 d D . P B 1
H38A H -0.048944 0.649990 1.030396 0.066 Uiso 0.416(10) 1 calc R . P B 1
H38B H -0.121507 0.667783 1.049101 0.066 Uiso 0.416(10) 1 calc R . P B 1
F42 F 0.3937(12) 1.0382(8) 0.9869(7) 0.268(10) Uani 0.75 1 d . U P . .
F91 F 0.1986(10) 1.2054(6) 0.7622(7) 0.267(9) Uani 0.75 1 d D U P A 1
F92 F 0.1197(14) 1.2353(13) 0.7906(8) 0.372(15) Uani 0.75 1 d D U P A 1
F53 F 0.4516(8) 0.9578(8) 0.9870(7) 0.234(8) Uani 0.75 1 d . U P . .
F1 F 0.4198(9) 0.5117(17) 0.5097(10) 0.158(8) Uani 0.5 1 d D . P L -1
F3 F 0.4986(6) 0.5618(4) 0.4978(6) 0.098(4) Uani 0.5 1 d D U P L -1
C22 C -0.1963(12) 0.8681(11) 1.0567(9) 0.147(11) Uani 0.649(17) 1 d . U P C 1
H22A H -0.190072 0.838409 1.042429 0.221 Uiso 0.649(17) 1 calc GR . P C 1
H22B H -0.237088 0.894473 1.049097 0.221 Uiso 0.649(17) 1 calc GR . P C 1
H22C H -0.196530 0.853693 1.088489 0.221 Uiso 0.649(17) 1 calc GR . P C 1
F47 F 0.3349(10) 0.9069(8) 1.0336(7) 0.249(8) Uani 0.75 1 d . U P . .
C66 C 0.6550(15) 0.5739(11) 0.5382(9) 0.122(9) Uani 0.5 1 d . U P M 1
H66A H 0.666822 0.558450 0.512617 0.183 Uiso 0.5 1 calc GR . P M 1
H66B H 0.693519 0.576943 0.548849 0.183 Uiso 0.5 1 calc GR . P M 1
H66C H 0.625551 0.609891 0.530090 0.183 Uiso 0.5 1 calc GR . P M 1
F21 F 0.3099(8) 0.9984(10) 1.0174(7) 0.263(9) Uani 0.75 1 d . U P . .
F90 F 0.1103(11) 1.3392(7) 0.7212(8) 0.302(11) Uani 0.75 1 d D U P A 1
C1AA C -0.0721(10) 0.6825(10) 0.9374(9) 0.071(7) Uani 0.416(10) 1 d . . P B 1
H1AB H -0.029349 0.656833 0.937066 0.085 Uiso 0.416(10) 1 calc R . P B 1
H1AC H -0.094789 0.681948 0.912743 0.085 Uiso 0.416(10) 1 calc R . P B 1
C16 C 0.1243(10) 0.3610(9) 0.8440(7) 0.091(7) Uani 0.613(17) 1 d D U P J 1
H16A H 0.130484 0.360255 0.874482 0.109 Uiso 0.613(17) 1 calc R . P J 1
H16B H 0.133225 0.323516 0.840689 0.109 Uiso 0.613(17) 1 calc R . P J 1
C21 C 0.0543(13) 0.3966(11) 0.8294(9) 0.124(9) Uani 0.613(17) 1 d . U P J 1
H21A H 0.046526 0.434142 0.832323 0.149 Uiso 0.613(17) 1 calc R . P J 1
H21B H 0.049301 0.397635 0.798632 0.149 Uiso 0.613(17) 1 calc DR . P J 1
C34 C 0.0080(12) 0.3669(12) 0.8612(9) 0.135(10) Uani 0.613(17) 1 d . U P J 1
H34A H -0.032540 0.375354 0.847689 0.202 Uiso 0.613(17) 1 calc GR . P J 1
H34B H 0.000143 0.378842 0.888487 0.202 Uiso 0.613(17) 1 calc GR . P J 1
H34C H 0.027025 0.327692 0.867508 0.202 Uiso 0.613(17) 1 calc GR . P J 1
C4 C 0.3100(10) 0.2954(9) 0.8597(8) 0.084(6) Uani 0.5 1 d . . P K 1
H4A H 0.352360 0.268974 0.860485 0.101 Uiso 0.5 1 calc R . P K 1
H4B H 0.292853 0.300695 0.831190 0.101 Uiso 0.5 1 calc R . P K 1
C10 C 0.7490(10) 0.4617(12) 0.5986(9) 0.111(8) Uani 0.5 1 d D U P M 2
H10H H 0.747035 0.461209 0.630041 0.133 Uiso 0.5 1 calc R . P M 2
H10I H 0.770361 0.424299 0.596132 0.133 Uiso 0.5 1 calc R . P M 2
C13 C -0.1606(13) 0.9740(12) 0.9806(10) 0.058(7) Uani 0.351(17) 1 d . U P C 2
H13A H -0.171676 0.973807 0.951470 0.070 Uiso 0.351(17) 1 calc R . P C 2
H13B H -0.187403 1.007317 0.988673 0.070 Uiso 0.351(17) 1 calc R . P C 2
C96 C -0.1709(13) 0.9234(13) 1.0150(11) 0.061(7) Uani 0.351(17) 1 d . U P C 2
H96A H -0.161689 0.925100 1.044113 0.073 Uiso 0.351(17) 1 calc R . P C 2
H96B H -0.141208 0.890620 1.007737 0.073 Uiso 0.351(17) 1 calc R . P C 2
C100 C -0.2476(16) 0.9197(16) 1.0163(12) 0.097(11) Uani 0.351(17) 1 d . U P C 2
H10A H -0.266077 0.941335 0.988697 0.146 Uiso 0.351(17) 1 calc GR . P C 2
H10B H -0.272610 0.933732 1.040638 0.146 Uiso 0.351(17) 1 calc GR . P C 2
H10C H -0.248148 0.881843 1.020409 0.146 Uiso 0.351(17) 1 calc GR . P C 2
C9 C -0.0393(9) 0.7474(9) 0.9718(8) 0.042(5) Uani 0.416(10) 1 d . . P B 1
H9 H 0.004592 0.722904 0.976656 0.050 Uiso 0.416(10) 1 calc R . P B 1
C6 C 0.4394(7) 0.4576(7) 0.8026(5) 0.045(4) Uani 0.5 1 d . . P I 2
H6 H 0.436386 0.469118 0.771818 0.054 Uiso 0.5 1 calc R . P I 2
C7 C 0.5122(6) 0.4099(7) 0.8604(5) 0.039(3) Uani 0.5 1 d . . P I 1
H7 H 0.555816 0.392128 0.864979 0.047 Uiso 0.5 1 calc R . P I 1
C12 C 0.3857(6) 0.4585(7) 0.8531(7) 0.053(4) Uani 0.5 1 d . . P I 1
H12 H 0.341938 0.477389 0.851137 0.063 Uiso 0.5 1 calc R . P I 1
C14 C 0.4655(8) 0.3908(7) 0.8897(6) 0.045(4) Uani 0.5 1 d . . P I 1
H14 H 0.476558 0.360671 0.914001 0.054 Uiso 0.5 1 calc R . P I 1
C23 C 0.7962(19) 0.4983(16) 0.5739(14) 0.193(18) Uani 0.5 1 d D U P M 2
H23A H 0.783652 0.515648 0.543870 0.289 Uiso 0.5 1 calc GR . P M 2
H23B H 0.839982 0.475441 0.573118 0.289 Uiso 0.5 1 calc GR . P M 2
H23C H 0.793778 0.526137 0.589373 0.289 Uiso 0.5 1 calc GR . P M 2
C24 C 0.2554(14) 0.2867(11) 0.9144(8) 0.067(6) Uani 0.5 1 d . . P K 2
H24A H 0.250259 0.289658 0.883301 0.081 Uiso 0.5 1 calc R . P K 2
H24B H 0.215400 0.281254 0.931504 0.081 Uiso 0.5 1 calc R . P K 2
C32 C 0.3142(10) 0.2353(8) 0.9318(8) 0.067(5) Uani 0.5 1 d . . P K 2
H32A H 0.316281 0.228971 0.963751 0.080 Uiso 0.5 1 calc R . P K 2
H32B H 0.308621 0.202253 0.925643 0.080 Uiso 0.5 1 calc R . P K 2
F16 F 0.0951(12) 1.2542(12) 0.7177(9) 0.337(13) Uani 0.75 1 d . U P . .
C101 C 0.2124(9) 0.6363(8) 1.0052(6) 0.039(7) Uani 0.300(19) 1 d D . P D 2
H10D H 0.206639 0.602452 1.000553 0.046 Uiso 0.300(19) 1 calc R . P D 2
H10E H 0.234778 0.627763 1.032215 0.046 Uiso 0.300(19) 1 calc R . P D 2
C102 C 0.1479(13) 0.6791(14) 1.0067(13) 0.078(11) Uani 0.300(19) 1 d D U P D 2
H10F H 0.124530 0.685364 0.980489 0.094 Uiso 0.300(19) 1 calc R . P D 2
H10G H 0.154564 0.713880 1.008438 0.094 Uiso 0.300(19) 1 calc R . P D 2
N73 N -0.1416(12) 1.4860(10) 0.6098(10) 0.123(8) Uani 0.5 1 d . . P O 1
C107 C -0.1379(13) 1.4990(11) 0.5718(10) 0.093(7) Uani 0.5 1 d . U P O 1
F93 F 0.4714(13) 0.5281(11) 0.5520(7) 0.195(10) Uani 0.5 1 d D U P L -1
F94 F 0.5713(8) 0.4872(17) 0.5151(10) 0.158(8) Uani 0.5 1 d D U P L -1
F96 F 0.4990(9) 0.4465(7) 0.5486(7) 0.165(8) Uani 0.5 1 d D U P L -1
F95 F 0.522(2) 0.5088(16) 0.4609(6) 0.238(15) Uani 0.5 1 d D U P L -1
C106 C -0.1167(16) 1.5162(11) 0.5186(10) 0.140(12) Uani 0.5 1 d . . P O 1
H10J H -0.129894 1.493766 0.503492 0.210 Uiso 0.5 1 calc GR . P O 1
H10K H -0.070264 1.510633 0.514476 0.210 Uiso 0.5 1 calc GR . P O 1
H10L H -0.137548 1.554495 0.506640 0.210 Uiso 0.5 1 calc GR . P O 1
C111 C 0.079(3) 0.3334(15) 0.8528(12) 0.157(16) Uani 0.387(17) 1 d D U P J 2
H11K H 0.114850 0.303545 0.865864 0.188 Uiso 0.387(17) 1 calc R . P J 2
H11L H 0.040681 0.332648 0.873483 0.188 Uiso 0.387(17) 1 calc R . P J 2
C110 C 0.0959(17) 0.3898(13) 0.8450(14) 0.098(12) Uani 0.387(17) 1 d D . P J 2
H11M H 0.101962 0.395361 0.873554 0.118 Uiso 0.387(17) 1 calc R . P J 2
H11N H 0.059706 0.419366 0.831954 0.118 Uiso 0.387(17) 1 calc R . P J 2
C112 C 0.065(3) 0.325(2) 0.8083(14) 0.20(2) Uani 0.387(17) 1 d D U P J 2
H11O H 0.069237 0.357068 0.784810 0.299 Uiso 0.387(17) 1 calc GR . P J 2
H11P H 0.022163 0.320542 0.810280 0.299 Uiso 0.387(17) 1 calc GR . P J 2
H11Q H 0.096477 0.292966 0.802053 0.299 Uiso 0.387(17) 1 calc GR . P J 2
C114 C 0.3111(9) 1.0646(10) 0.5468(9) 0.158(12) Uani 0.684(12) 1 d D . P N 1
H11A H 0.295794 1.054228 0.577537 0.237 Uiso 0.684(12) 1 calc GR . P N 1
H11B H 0.278101 1.066833 0.527936 0.237 Uiso 0.684(12) 1 calc GR . P N 1
H11C H 0.320577 1.099985 0.540789 0.237 Uiso 0.684(12) 1 calc GR . P N 1
C113 C 0.3727(10) 1.0215(9) 0.5374(7) 0.119(7) Uani 0.684(12) 1 d D U P N 1
H11D H 0.362028 0.988462 0.535159 0.143 Uiso 0.684(12) 1 calc R . P N 1
H11E H 0.395659 1.035981 0.509703 0.143 Uiso 0.684(12) 1 calc R . P N 1
C115 C 0.461(2) 0.990(2) 0.5389(13) 0.141(19) Uani 0.316(12) 1 d D U P N -2
H11F H 0.459073 0.953762 0.537549 0.169 Uiso 0.316(12) 1 calc R . P N -2
H11G H 0.504424 0.987059 0.546840 0.169 Uiso 0.316(12) 1 calc R . P N -2
C116 C 0.449(2) 1.0301(19) 0.4928(15) 0.139(19) Uani 0.316(12) 1 d D U P N -2
H11H H 0.414943 1.023306 0.480010 0.209 Uiso 0.316(12) 1 calc GR . P N -2
H11I H 0.488484 1.024382 0.473665 0.209 Uiso 0.316(12) 1 calc GR . P N -2
H11J H 0.437016 1.067469 0.495842 0.209 Uiso 0.316(12) 1 calc GR . P N -2

loop_
_atom_site_aniso_label
_atom_site_aniso_U_11
_atom_site_aniso_U_22
_atom_site_aniso_U_33
_atom_site_aniso_U_23
_atom_site_aniso_U_13
_atom_site_aniso_U_12
P001 0.0523(11) 0.0410(9) 0.0486(10) -0.0094(8) -0.0016(8) -0.0050(8)
P002 0.0555(11) 0.0422(10) 0.0459(10) -0.0067(8) -0.0016(9) -0.0075(8)
P003 0.0551(11) 0.0493(11) 0.0571(12) -0.0129(9) 0.0040(9) -0.0079(9)
P004 0.0657(15) 0.0551(14) 0.145(3) -0.0245(16) -0.0472(17) 0.0092(12)
F005 0.046(2) 0.040(2) 0.073(3) -0.0105(19) -0.001(2) -0.0135(17)
F006 0.047(2) 0.046(2) 0.111(4) -0.008(2) -0.001(3) -0.017(2)
F007 0.057(3) 0.046(2) 0.093(4) -0.006(2) 0.004(3) -0.014(2)
O008 0.039(2) 0.049(3) 0.054(3) -0.014(2) -0.003(2) -0.009(2)
O009 0.043(3) 0.056(3) 0.048(3) -0.006(2) -0.004(2) -0.018(2)
O00A 0.046(3) 0.049(3) 0.060(3) -0.017(2) 0.005(2) -0.017(2)
O00B 0.028(2) 0.068(3) 0.053(3) -0.013(2) 0.000(2) -0.016(2)
O00D 0.040(3) 0.052(3) 0.048(3) -0.022(2) -0.008(2) 0.003(2)
O00E 0.030(2) 0.062(3) 0.065(3) -0.019(3) -0.004(2) -0.014(2)
O00F 0.039(3) 0.056(3) 0.050(3) -0.018(2) -0.015(2) 0.009(2)
O00G 0.033(2) 0.057(3) 0.047(3) -0.010(2) -0.009(2) -0.005(2)
O00H 0.043(3) 0.057(3) 0.053(3) 0.000(2) -0.012(2) -0.016(2)
O00I 0.045(3) 0.048(3) 0.055(3) -0.020(2) -0.001(2) -0.006(2)
O00J 0.035(2) 0.057(3) 0.046(3) -0.019(2) -0.010(2) 0.002(2)
O00K 0.033(2) 0.052(3) 0.048(3) -0.011(2) -0.007(2) 0.000(2)
O00L 0.061(3) 0.056(3) 0.044(3) -0.019(2) 0.005(2) -0.018(2)
O00M 0.038(2) 0.051(3) 0.054(3) -0.019(2) -0.012(2) 0.007(2)
O00N 0.042(3) 0.048(3) 0.075(4) -0.026(3) 0.001(3) -0.002(2)
O00O 0.050(3) 0.070(4) 0.052(3) -0.004(3) -0.004(2) -0.025(3)
O00P 0.034(2) 0.069(3) 0.045(3) -0.010(2) -0.009(2) -0.003(2)
O00Q 0.037(2) 0.061(3) 0.059(3) -0.025(3) 0.003(2) -0.013(2)
O00R 0.041(3) 0.056(3) 0.056(3) -0.018(2) -0.006(2) 0.003(2)
O00S 0.041(3) 0.054(3) 0.048(3) -0.012(2) -0.011(2) 0.007(2)
O00T 0.031(2) 0.057(3) 0.055(3) 0.001(2) -0.010(2) -0.001(2)
O00U 0.040(3) 0.067(3) 0.053(3) -0.030(3) -0.005(2) 0.004(2)
O00V 0.040(3) 0.069(3) 0.049(3) -0.017(3) -0.009(2) 0.004(2)
O00W 0.062(3) 0.052(3) 0.039(3) -0.010(2) 0.001(2) -0.015(2)
O00X 0.049(3) 0.070(4) 0.055(3) -0.011(3) 0.000(3) -0.019(3)
O00Y 0.058(3) 0.052(3) 0.056(3) -0.011(2) 0.003(3) -0.013(2)
O00Z 0.038(3) 0.046(3) 0.065(3) -0.025(2) -0.002(2) -0.001(2)
O010 0.027(2) 0.074(4) 0.055(3) -0.004(3) -0.005(2) -0.016(2)
O011 0.042(3) 0.071(4) 0.054(3) -0.010(3) -0.014(2) -0.013(2)
F012 0.122(5) 0.069(3) 0.060(3) -0.025(3) 0.006(3) -0.015(3)
F013 0.054(3) 0.090(4) 0.102(4) -0.014(3) -0.011(3) -0.023(3)
N014 0.041(3) 0.045(3) 0.049(3) -0.014(3) 0.004(3) -0.012(2)
O015 0.063(4) 0.068(4) 0.056(3) -0.006(3) 0.000(3) -0.014(3)
F016 0.133(5) 0.047(3) 0.091(4) -0.023(3) 0.038(4) -0.035(3)
O017 0.053(3) 0.081(4) 0.058(3) -0.005(3) 0.006(3) -0.025(3)
N018 0.037(3) 0.045(3) 0.059(4) -0.019(3) -0.001(3) -0.013(2)
O019 0.044(3) 0.079(4) 0.066(4) -0.011(3) -0.009(3) -0.023(3)
O01A 0.061(3) 0.071(4) 0.070(4) -0.016(3) -0.001(3) -0.029(3)
N01B 0.038(3) 0.044(3) 0.064(4) -0.017(3) 0.005(3) -0.015(3)
O01C 0.065(4) 0.075(4) 0.070(4) -0.011(3) -0.009(3) -0.029(3)
F01D 0.128(5) 0.081(4) 0.066(3) -0.035(3) 0.010(3) -0.042(4)
N01E 0.044(3) 0.037(3) 0.052(4) -0.009(3) 0.001(3) -0.006(2)
F01F 0.071(4) 0.089(4) 0.109(5) -0.007(4) -0.019(3) 0.020(3)
N01G 0.042(3) 0.041(3) 0.056(4) -0.015(3) 0.004(3) -0.010(2)
F01H 0.110(5) 0.066(4) 0.105(5) -0.011(3) 0.046(4) -0.003(3)
O01I 0.080(4) 0.086(4) 0.056(3) -0.013(3) 0.004(3) -0.057(4)
N01J 0.041(3) 0.050(4) 0.074(5) -0.017(3) -0.001(3) -0.011(3)
F01K 0.113(4) 0.074(3) 0.103(4) -0.018(3) 0.046(3) -0.028(3)
P01L 0.121(4) 0.168(6) 0.156(6) -0.087(5) 0.001(4) -0.046(4)
F01M 0.056(3) 0.088(4) 0.179(6) -0.015(4) 0.029(4) -0.027(3)
F01N 0.119(4) 0.069(3) 0.107(4) -0.020(3) 0.048(3) -0.034(3)
C01O 0.035(3) 0.040(3) 0.047(4) -0.011(3) -0.001(3) -0.009(3)
C01P 0.029(3) 0.039(3) 0.053(4) -0.014(3) -0.005(3) -0.006(3)
C01Q 0.032(3) 0.037(3) 0.048(4) -0.013(3) -0.006(3) -0.003(3)
C01R 0.030(3) 0.058(4) 0.048(4) -0.016(3) -0.002(3) -0.016(3)
C01S 0.030(3) 0.037(3) 0.047(4) -0.010(3) -0.006(3) 0.000(3)
O01T 0.078(4) 0.100(5) 0.086(5) 0.007(4) -0.023(4) -0.056(4)
C01U 0.031(3) 0.046(4) 0.049(4) -0.011(3) -0.002(3) -0.004(3)
C01V 0.042(4) 0.042(4) 0.051(4) -0.007(3) -0.013(3) -0.004(3)
C01W 0.036(3) 0.049(4) 0.041(4) -0.013(3) -0.003(3) -0.009(3)
C01X 0.030(3) 0.049(4) 0.040(3) -0.011(3) -0.009(3) -0.008(3)
C01Y 0.030(3) 0.045(4) 0.058(4) -0.021(3) -0.006(3) -0.005(3)
C01Z 0.024(3) 0.053(4) 0.046(4) -0.009(3) -0.006(3) -0.009(3)
C020 0.037(3) 0.038(3) 0.049(4) -0.013(3) -0.002(3) -0.003(3)
C021 0.032(3) 0.039(3) 0.051(4) -0.009(3) -0.007(3) -0.004(3)
C022 0.030(3) 0.042(3) 0.044(4) -0.009(3) -0.003(3) -0.002(3)
C023 0.037(4) 0.052(4) 0.051(4) -0.001(3) -0.015(3) 0.000(3)
C024 0.034(3) 0.044(4) 0.035(3) -0.011(3) -0.006(3) -0.003(3)
C025 0.024(3) 0.045(4) 0.054(4) -0.011(3) -0.005(3) -0.002(3)
C026 0.032(3) 0.039(3) 0.048(4) -0.011(3) -0.005(3) -0.004(3)
C027 0.031(3) 0.041(3) 0.051(4) -0.007(3) -0.003(3) -0.003(3)
C028 0.027(3) 0.038(3) 0.051(4) -0.013(3) -0.008(3) 0.005(3)
C029 0.036(3) 0.043(4) 0.049(4) -0.003(3) -0.009(3) -0.010(3)
C02A 0.040(4) 0.042(4) 0.045(4) -0.008(3) -0.013(3) -0.005(3)
C02B 0.047(4) 0.050(4) 0.058(5) -0.016(3) -0.012(4) -0.005(3)
C02C 0.033(3) 0.049(4) 0.044(4) -0.015(3) 0.000(3) -0.011(3)
C02D 0.033(3) 0.055(4) 0.040(4) -0.005(3) -0.010(3) -0.005(3)
C02E 0.028(3) 0.054(4) 0.048(4) -0.018(3) -0.006(3) -0.007(3)
C02F 0.026(3) 0.055(4) 0.057(4) -0.004(3) -0.007(3) -0.007(3)
C02G 0.032(3) 0.032(3) 0.055(4) -0.005(3) -0.009(3) -0.001(3)
C02H 0.042(4) 0.053(4) 0.054(4) -0.020(3) -0.005(3) 0.007(3)
C02I 0.030(3) 0.047(4) 0.049(4) -0.001(3) -0.004(3) -0.002(3)
C02J 0.036(3) 0.047(4) 0.053(4) -0.006(3) -0.013(3) -0.004(3)
C02K 0.037(3) 0.048(4) 0.041(4) -0.007(3) -0.013(3) -0.004(3)
C02L 0.037(3) 0.041(4) 0.050(4) -0.006(3) -0.009(3) 0.001(3)
C02M 0.042(4) 0.045(4) 0.040(4) -0.013(3) 0.000(3) -0.003(3)
C02N 0.058(4) 0.043(4) 0.038(4) -0.011(3) -0.005(3) -0.008(3)
C02O 0.048(4) 0.046(4) 0.045(4) -0.017(3) 0.008(3) -0.003(3)
C02P 0.039(4) 0.054(4) 0.043(4) -0.005(3) -0.001(3) -0.016(3)
C02Q 0.038(4) 0.054(4) 0.045(4) -0.006(3) -0.010(3) -0.014(3)
C02R 0.035(3) 0.048(4) 0.052(4) -0.011(3) -0.016(3) 0.003(3)
P5 0.126(5) 0.153(6) 0.217(9) -0.078(6) -0.053(5) -0.020(4)
C02T 0.039(4) 0.055(4) 0.058(5) -0.020(4) -0.009(3) -0.010(3)
C02U 0.042(4) 0.043(4) 0.059(5) -0.022(3) -0.006(3) -0.001(3)
C02V 0.033(3) 0.049(4) 0.068(5) -0.023(4) 0.008(3) -0.006(3)
C02W 0.034(3) 0.049(4) 0.055(4) -0.015(3) -0.002(3) -0.006(3)
C02X 0.038(3) 0.039(3) 0.041(4) -0.008(3) -0.002(3) -0.006(3)
C02Y 0.044(4) 0.058(4) 0.045(4) -0.011(3) -0.002(3) -0.015(3)
C02Z 0.031(3) 0.053(4) 0.051(4) -0.013(3) -0.010(3) -0.002(3)
C030 0.035(3) 0.053(4) 0.049(4) -0.006(3) -0.012(3) -0.001(3)
C031 0.031(3) 0.060(4) 0.051(4) -0.005(3) -0.011(3) -0.003(3)
C032 0.033(3) 0.048(4) 0.056(4) -0.006(3) -0.006(3) -0.008(3)
C033 0.037(4) 0.056(4) 0.041(4) -0.003(3) 0.001(3) -0.008(3)
C034 0.049(4) 0.051(4) 0.042(4) -0.010(3) 0.003(3) -0.009(3)
C035 0.042(4) 0.042(4) 0.043(4) -0.007(3) -0.013(3) 0.001(3)
C036 0.033(3) 0.045(4) 0.038(3) -0.012(3) -0.007(3) -0.005(3)
C037 0.038(4) 0.048(4) 0.045(4) -0.009(3) -0.010(3) -0.001(3)
C038 0.043(4) 0.045(4) 0.050(4) -0.012(3) -0.012(3) -0.005(3)
C039 0.033(3) 0.048(4) 0.048(4) -0.008(3) -0.006(3) -0.010(3)
C03A 0.035(4) 0.068(5) 0.056(5) -0.013(4) -0.009(3) -0.021(3)
C03B 0.028(3) 0.039(4) 0.067(5) -0.003(3) -0.005(3) -0.007(3)
C03C 0.036(3) 0.054(4) 0.046(4) -0.015(3) -0.010(3) -0.004(3)
C03D 0.033(3) 0.056(4) 0.049(4) -0.012(3) -0.016(3) 0.008(3)
C03E 0.030(3) 0.050(4) 0.045(4) -0.010(3) -0.005(3) -0.003(3)
C03F 0.048(4) 0.044(4) 0.049(4) -0.008(3) 0.000(3) -0.012(3)
C03G 0.038(4) 0.064(5) 0.053(4) -0.020(4) -0.005(3) -0.016(3)
C03H 0.025(3) 0.044(4) 0.061(5) 0.002(3) -0.009(3) 0.000(3)
C03I 0.042(4) 0.053(4) 0.047(4) 0.000(3) -0.012(3) -0.007(3)
C03J 0.033(3) 0.057(4) 0.050(4) -0.011(3) -0.012(3) -0.004(3)
C03K 0.040(4) 0.059(4) 0.054(4) -0.025(3) 0.012(3) -0.022(3)
C03L 0.031(3) 0.054(4) 0.045(4) -0.007(3) -0.005(3) 0.003(3)
C03M 0.039(4) 0.056(4) 0.038(4) -0.017(3) 0.004(3) -0.004(3)
C03N 0.031(3) 0.058(4) 0.049(4) -0.015(3) -0.013(3) 0.000(3)
C03O 0.037(4) 0.051(4) 0.058(4) -0.015(3) -0.010(3) -0.003(3)
C03P 0.041(4) 0.047(4) 0.056(4) -0.013(3) -0.002(3) -0.007(3)
C03Q 0.037(3) 0.044(4) 0.050(4) -0.008(3) 0.000(3) -0.007(3)
C03R 0.038(3) 0.045(4) 0.043(4) -0.004(3) -0.017(3) -0.001(3)
C03S 0.033(3) 0.044(4) 0.045(4) -0.005(3) -0.009(3) -0.005(3)
C03T 0.044(4) 0.063(5) 0.060(5) -0.017(4) 0.003(4) -0.029(4)
C03U 0.033(3) 0.055(4) 0.059(4) -0.022(3) -0.017(3) 0.005(3)
C03V 0.040(4) 0.044(4) 0.054(4) -0.018(3) -0.002(3) -0.007(3)
C03W 0.037(4) 0.051(4) 0.055(4) -0.017(3) -0.010(3) -0.001(3)
C03X 0.040(4) 0.052(4) 0.050(4) -0.018(3) 0.002(3) -0.006(3)
F03Y 0.213(9) 0.166(7) 0.060(4) -0.055(4) 0.013(5) -0.110(7)
C03Z 0.028(3) 0.070(5) 0.048(4) -0.019(4) 0.000(3) -0.013(3)
C040 0.044(4) 0.048(4) 0.049(4) -0.009(3) -0.010(3) -0.001(3)
C041 0.043(4) 0.046(4) 0.046(4) -0.009(3) -0.007(3) -0.003(3)
C042 0.046(4) 0.057(5) 0.061(5) -0.028(4) 0.013(4) -0.011(3)
C043 0.043(4) 0.048(4) 0.047(4) -0.016(3) 0.004(3) -0.011(3)
C044 0.042(4) 0.051(4) 0.050(4) -0.016(3) -0.006(3) -0.006(3)
C045 0.039(4) 0.050(4) 0.049(4) -0.011(3) -0.016(3) -0.002(3)
C046 0.044(4) 0.042(4) 0.056(4) -0.010(3) -0.012(3) -0.002(3)
C047 0.036(3) 0.052(4) 0.050(4) -0.002(3) -0.012(3) -0.017(3)
C048 0.037(4) 0.053(4) 0.057(4) -0.007(3) -0.017(3) -0.003(3)
C049 0.041(4) 0.052(4) 0.046(4) -0.005(3) -0.007(3) -0.007(3)
F04A 0.124(4) 0.092(4) 0.155(5) -0.047(4) 0.076(4) -0.030(3)
C04B 0.049(4) 0.046(4) 0.049(4) -0.012(3) 0.005(3) -0.001(3)
C04C 0.042(4) 0.043(4) 0.068(5) 0.005(3) -0.010(4) -0.011(3)
C04D 0.030(3) 0.062(5) 0.054(4) -0.002(4) -0.015(3) -0.001(3)
C04E 0.029(3) 0.057(4) 0.065(5) -0.021(4) -0.006(3) -0.002(3)
C04F 0.028(3) 0.050(4) 0.052(4) -0.008(3) -0.008(3) -0.007(3)
C04G 0.033(3) 0.058(4) 0.048(4) -0.017(3) -0.014(3) 0.001(3)
C04H 0.042(4) 0.042(4) 0.043(4) -0.011(3) -0.006(3) -0.007(3)
C04I 0.047(4) 0.047(4) 0.059(5) -0.013(3) 0.004(4) -0.017(3)
C04J 0.037(4) 0.061(5) 0.051(4) -0.007(3) -0.015(3) -0.003(3)
C04K 0.037(4) 0.079(6) 0.061(5) -0.018(4) -0.014(4) 0.002(4)
C04L 0.049(4) 0.040(4) 0.054(4) -0.011(3) -0.007(3) -0.001(3)
C04M 0.057(5) 0.048(4) 0.065(5) -0.013(4) -0.015(4) 0.003(4)
C04N 0.035(4) 0.057(5) 0.054(4) -0.011(3) -0.012(3) 0.006(3)
C04O 0.026(3) 0.051(4) 0.056(4) -0.016(3) -0.006(3) -0.003(3)
C04P 0.044(4) 0.051(4) 0.047(4) -0.014(3) -0.017(3) 0.005(3)
F04Q 0.108(4) 0.095(4) 0.155(5) 0.005(4) 0.007(4) -0.020(3)
C04R 0.045(4) 0.051(4) 0.058(5) -0.004(3) -0.015(4) 0.004(3)
C04S 0.058(4) 0.052(4) 0.048(4) -0.015(3) 0.004(3) -0.020(4)
C04T 0.045(4) 0.061(5) 0.068(5) -0.024(4) 0.001(4) -0.017(4)
C04U 0.041(4) 0.053(4) 0.054(4) -0.006(3) -0.013(3) -0.013(3)
C04V 0.045(4) 0.053(4) 0.058(5) -0.016(4) -0.012(4) 0.006(3)
C04W 0.035(4) 0.067(5) 0.045(4) -0.011(3) -0.010(3) 0.007(3)
C04X 0.036(4) 0.058(5) 0.071(5) -0.019(4) -0.021(4) 0.002(3)
C04Y 0.045(4) 0.053(4) 0.058(5) -0.015(4) -0.004(4) 0.005(3)
C04Z 0.047(4) 0.056(4) 0.049(4) -0.013(3) -0.011(3) -0.002(3)
C050 0.046(4) 0.055(4) 0.058(5) -0.014(4) -0.013(4) -0.006(3)
C051 0.032(3) 0.053(4) 0.051(4) -0.003(3) -0.008(3) -0.003(3)
C052 0.055(5) 0.051(4) 0.057(5) -0.003(4) -0.019(4) 0.004(4)
C053 0.044(4) 0.068(5) 0.047(4) -0.013(4) -0.005(3) -0.014(4)
C054 0.053(4) 0.039(4) 0.069(5) -0.018(4) 0.012(4) -0.005(3)
C055 0.032(3) 0.047(4) 0.057(4) -0.010(3) -0.011(3) 0.002(3)
F056 0.072(4) 0.134(7) 0.192(9) -0.010(6) -0.028(5) -0.001(4)
C057 0.046(4) 0.055(4) 0.055(4) -0.017(3) -0.004(3) -0.006(3)
C058 0.043(4) 0.050(4) 0.072(5) -0.008(4) 0.000(4) -0.019(3)
C059 0.056(4) 0.039(4) 0.059(5) -0.011(3) -0.023(4) 0.000(3)
C05A 0.033(3) 0.062(5) 0.062(5) -0.017(4) 0.009(3) -0.013(3)
C05B 0.043(4) 0.066(5) 0.051(4) -0.013(4) -0.015(3) 0.002(4)
C05C 0.039(4) 0.047(4) 0.057(4) -0.012(3) -0.004(3) -0.001(3)
C05D 0.026(3) 0.071(5) 0.049(4) 0.000(4) -0.011(3) -0.013(3)
C05E 0.044(4) 0.060(5) 0.059(5) -0.003(4) -0.007(4) -0.021(4)
C05F 0.053(4) 0.069(5) 0.046(4) -0.003(4) -0.013(4) -0.026(4)
C05G 0.042(4) 0.069(5) 0.052(4) -0.022(4) 0.006(3) -0.021(4)
C05H 0.057(5) 0.052(4) 0.063(5) -0.024(4) 0.011(4) -0.018(4)
C05I 0.062(5) 0.047(4) 0.054(5) -0.007(3) -0.023(4) 0.007(4)
C05J 0.070(5) 0.067(5) 0.053(5) -0.018(4) 0.007(4) -0.028(4)
C05K 0.030(3) 0.062(5) 0.063(5) -0.017(4) -0.011(3) 0.007(3)
C05L 0.071(5) 0.054(5) 0.065(5) -0.005(4) -0.013(4) -0.032(4)
C05M 0.026(3) 0.063(5) 0.054(4) 0.007(3) -0.013(3) -0.004(3)
C05N 0.046(4) 0.059(5) 0.064(5) -0.020(4) 0.005(4) -0.023(4)
C05O 0.034(4) 0.063(5) 0.059(5) 0.006(4) -0.021(3) -0.008(3)
C05P 0.039(4) 0.055(4) 0.070(5) -0.026(4) 0.010(4) -0.006(3)
C05Q 0.039(4) 0.050(4) 0.068(5) -0.019(4) -0.020(4) 0.001(3)
C05R 0.033(3) 0.057(4) 0.056(5) -0.001(3) -0.016(3) -0.002(3)
C05S 0.045(4) 0.053(4) 0.045(4) -0.022(3) -0.008(3) 0.005(3)
C05T 0.040(4) 0.068(5) 0.062(5) -0.022(4) -0.013(4) 0.004(4)
C05U 0.058(5) 0.054(4) 0.052(4) -0.016(3) -0.008(4) -0.006(4)
C05V 0.045(4) 0.060(5) 0.069(5) -0.019(4) -0.014(4) -0.011(4)
C05W 0.032(3) 0.058(5) 0.062(5) 0.003(4) -0.012(3) -0.002(3)
C05X 0.057(5) 0.053(4) 0.055(5) -0.017(3) 0.014(4) -0.022(4)
C05Y 0.041(4) 0.067(5) 0.080(6) -0.034(5) 0.002(4) -0.007(4)
C05Z 0.052(4) 0.050(4) 0.072(6) -0.010(4) 0.002(4) -0.013(4)
C060 0.050(4) 0.048(4) 0.063(5) -0.021(3) 0.002(4) -0.019(3)
C061 0.056(5) 0.066(5) 0.041(4) -0.005(3) -0.011(4) 0.000(4)
C062 0.050(4) 0.050(4) 0.079(6) -0.022(4) -0.023(4) 0.004(4)
F063 0.084(4) 0.081(4) 0.187(7) 0.026(4) -0.016(4) 0.007(3)
C064 0.062(5) 0.048(4) 0.070(5) -0.011(4) -0.016(4) -0.014(4)
C065 0.049(4) 0.049(4) 0.062(5) -0.015(3) -0.017(4) -0.006(3)
C066 0.049(4) 0.066(5) 0.048(4) -0.003(4) -0.005(3) -0.016(4)
C067 0.052(4) 0.069(5) 0.069(5) -0.028(4) 0.008(4) -0.033(4)
C068 0.040(4) 0.066(5) 0.076(6) -0.034(4) 0.004(4) -0.005(4)
C069 0.063(5) 0.046(4) 0.057(5) -0.006(3) -0.009(4) -0.008(4)
C06A 0.041(4) 0.073(5) 0.060(5) -0.026(4) 0.002(4) -0.014(4)
C06B 0.036(4) 0.075(6) 0.063(5) -0.006(4) 0.000(4) -0.005(4)
C06C 0.060(5) 0.065(5) 0.059(5) -0.018(4) -0.010(4) -0.022(4)
C06D 0.064(5) 0.045(4) 0.066(5) -0.021(4) -0.016(4) -0.003(4)
C06E 0.053(4) 0.053(4) 0.050(4) -0.018(3) -0.007(4) 0.004(3)
C06F 0.062(5) 0.055(5) 0.051(4) -0.010(4) 0.007(4) -0.009(4)
C06G 0.047(4) 0.055(5) 0.068(5) -0.021(4) -0.001(4) 0.001(4)
C06H 0.051(4) 0.054(5) 0.070(5) -0.008(4) -0.008(4) -0.008(4)
C06I 0.047(4) 0.064(5) 0.059(5) -0.032(4) -0.009(4) 0.003(4)
C06J 0.060(5) 0.057(5) 0.059(5) -0.022(4) -0.009(4) -0.007(4)
C06K 0.054(5) 0.073(6) 0.069(6) -0.013(4) 0.002(4) -0.024(4)
C06L 0.069(6) 0.070(6) 0.085(7) -0.008(5) -0.020(5) -0.034(5)
C06M 0.059(5) 0.048(4) 0.054(5) -0.007(3) -0.008(4) -0.002(4)
C06N 0.054(5) 0.064(5) 0.067(5) -0.029(4) 0.023(4) -0.032(4)
C06O 0.068(5) 0.072(6) 0.079(6) -0.038(5) 0.029(5) -0.038(5)
C06P 0.050(5) 0.080(6) 0.065(5) 0.006(4) -0.020(4) -0.031(4)
F06Q 0.166(8) 0.090(6) 0.170(9) 0.005(5) -0.005(7) 0.043(6)
C06R 0.057(5) 0.075(6) 0.074(6) -0.044(5) 0.011(4) -0.014(4)
C06S 0.042(4) 0.094(7) 0.072(6) -0.040(5) 0.017(4) -0.033(4)
C06T 0.053(5) 0.054(5) 0.091(7) -0.019(5) -0.014(5) -0.009(4)
C06U 0.063(5) 0.054(5) 0.075(6) -0.015(4) 0.007(4) -0.024(4)
F06V 0.222(10) 0.142(7) 0.104(6) -0.008(5) -0.091(6) -0.043(7)
C06W 0.063(5) 0.068(5) 0.059(5) -0.017(4) 0.019(4) -0.015(4)
C06X 0.062(5) 0.066(5) 0.083(7) -0.029(5) 0.012(5) -0.024(4)
C06Y 0.051(4) 0.050(4) 0.088(6) -0.027(4) 0.021(4) -0.019(4)
C06Z 0.051(4) 0.062(5) 0.050(4) -0.021(4) 0.006(3) -0.014(4)
C070 0.073(5) 0.054(5) 0.068(5) 0.001(4) -0.027(4) -0.028(4)
C071 0.059(5) 0.053(5) 0.072(6) -0.003(4) 0.000(4) -0.006(4)
N072 0.073(5) 0.100(7) 0.089(6) -0.047(5) -0.010(5) -0.016(5)
C073 0.062(5) 0.071(6) 0.071(6) -0.028(4) 0.004(4) -0.025(4)
C074 0.029(4) 0.079(6) 0.097(7) 0.043(5) -0.020(4) -0.013(4)
C075 0.045(4) 0.092(7) 0.067(6) 0.000(5) 0.001(4) -0.024(4)
C076 0.080(6) 0.054(5) 0.065(6) -0.003(4) -0.017(5) -0.005(4)
C077 0.063(5) 0.062(5) 0.072(6) -0.011(4) -0.031(5) -0.015(4)
C078 0.077(6) 0.080(6) 0.067(6) -0.007(5) -0.001(5) -0.047(5)
C079 0.056(5) 0.115(8) 0.052(5) 0.001(5) -0.006(4) -0.051(5)
C07A 0.053(5) 0.096(7) 0.055(5) -0.018(5) 0.003(4) -0.025(5)
C07B 0.053(5) 0.072(6) 0.088(7) -0.033(5) 0.019(5) -0.022(4)
C07C 0.034(4) 0.121(8) 0.072(6) -0.014(6) 0.008(4) -0.037(5)
C07D 0.034(4) 0.067(6) 0.115(8) 0.025(5) -0.011(5) -0.010(4)
C07E 0.069(5) 0.085(6) 0.046(4) -0.028(4) 0.011(4) -0.031(5)
C07F 0.057(5) 0.061(5) 0.069(6) 0.003(4) -0.007(4) -0.021(4)
C07G 0.066(6) 0.100(8) 0.084(7) -0.027(6) 0.000(5) -0.034(6)
C07H 0.058(5) 0.059(5) 0.087(6) -0.024(4) 0.014(4) -0.030(4)
C07I 0.052(5) 0.094(7) 0.066(6) -0.018(5) 0.001(4) -0.024(5)
C07J 0.058(5) 0.062(5) 0.105(8) -0.025(5) 0.022(5) -0.029(4)
C07K 0.039(4) 0.107(8) 0.099(8) -0.055(6) 0.023(5) -0.024(5)
C07L 0.051(5) 0.122(9) 0.058(5) 0.011(5) -0.017(4) -0.035(5)
C07M 0.058(5) 0.078(6) 0.139(10) -0.060(7) 0.040(6) -0.040(5)
C07N 0.054(5) 0.064(5) 0.076(6) -0.023(4) -0.007(4) -0.007(4)
C07O 0.092(7) 0.081(7) 0.065(6) -0.002(5) -0.015(5) -0.035(6)
C07P 0.065(5) 0.061(5) 0.069(6) -0.012(4) 0.001(4) -0.014(4)
C07Q 0.065(6) 0.055(5) 0.108(8) -0.013(5) 0.000(5) -0.024(4)
C07R 0.058(5) 0.059(5) 0.083(6) -0.018(4) -0.004(5) -0.010(4)
C07S 0.061(5) 0.082(6) 0.078(6) 0.004(5) -0.037(5) -0.022(5)
F07T 0.211(8) 0.139(6) 0.125(6) -0.068(5) -0.017(6) 0.010(6)
C07U 0.059(5) 0.083(6) 0.083(7) -0.025(5) 0.010(5) -0.037(5)
C07V 0.037(4) 0.129(9) 0.060(6) 0.025(6) -0.012(4) -0.024(5)
F07W 0.329(14) 0.193(10) 0.045(4) -0.030(5) -0.020(6) -0.107(10)
C07X 0.046(5) 0.083(7) 0.107(8) 0.039(6) -0.020(5) -0.021(5)
C07Y 0.042(4) 0.085(7) 0.092(7) -0.028(5) 0.002(4) -0.017(4)
C07Z 0.090(7) 0.076(6) 0.057(5) 0.010(4) -0.026(5) -0.036(5)
C080 0.111(8) 0.107(8) 0.062(6) -0.022(5) 0.008(6) -0.078(7)
C081 0.060(5) 0.079(6) 0.125(9) -0.055(6) 0.030(6) -0.042(5)
C082 0.050(5) 0.112(8) 0.054(5) 0.015(5) -0.007(4) -0.038(5)
F083 0.098(6) 0.181(9) 0.280(12) 0.008(8) -0.087(7) -0.051(6)
F084 0.208(10) 0.167(9) 0.145(8) -0.070(7) -0.021(7) 0.034(7)
C085 0.093(7) 0.080(6) 0.072(6) -0.009(5) -0.021(5) -0.048(6)
F086 0.190(7) 0.160(7) 0.180(7) -0.023(5) -0.111(6) -0.078(6)
C087 0.065(6) 0.083(7) 0.083(7) -0.011(5) -0.011(5) -0.030(5)
C088 0.062(5) 0.068(6) 0.085(7) -0.018(5) 0.015(5) -0.031(4)
C089 0.043(4) 0.092(6) 0.086(6) 0.017(5) -0.020(4) -0.024(4)
C08A 0.060(5) 0.070(6) 0.113(9) -0.022(6) 0.012(5) -0.033(5)
C08B 0.096(7) 0.072(6) 0.051(5) -0.022(4) 0.021(5) -0.037(5)
C08C 0.040(4) 0.124(9) 0.081(7) -0.017(6) 0.018(4) -0.023(5)
C08D 0.091(8) 0.119(9) 0.087(8) -0.024(7) -0.003(6) -0.063(7)
C08E 0.081(7) 0.120(9) 0.092(8) -0.041(7) 0.017(6) -0.063(7)
C08F 0.054(5) 0.116(9) 0.070(6) -0.020(6) 0.001(4) -0.038(5)
C08G 0.088(7) 0.070(6) 0.072(6) 0.010(5) -0.033(5) -0.037(5)
C08H 0.074(6) 0.080(6) 0.075(6) -0.019(5) -0.019(5) -0.013(5)
C08I 0.107(8) 0.071(6) 0.059(5) -0.005(4) -0.047(5) -0.010(5)
C08J 0.070(6) 0.081(7) 0.077(6) -0.019(5) -0.006(5) -0.024(5)
C08K 0.106(8) 0.111(9) 0.049(5) -0.027(5) 0.017(5) -0.048(7)
C08L 0.107(8) 0.093(8) 0.054(6) -0.002(5) 0.001(5) -0.033(6)
C08N 0.069(6) 0.066(6) 0.090(7) 0.004(5) -0.003(5) -0.015(5)
C08O 0.100(8) 0.066(6) 0.076(7) -0.011(5) -0.027(6) -0.020(5)
C08P 0.105(8) 0.094(8) 0.078(7) -0.008(6) -0.008(6) -0.050(7)
C08Q 0.070(6) 0.067(6) 0.082(6) -0.017(5) -0.014(5) -0.025(5)
C08R 0.063(6) 0.169(13) 0.108(9) -0.068(9) 0.042(6) -0.064(7)
C08S 0.130(10) 0.139(11) 0.072(7) -0.040(7) 0.029(7) -0.088(9)
C08T 0.088(7) 0.099(8) 0.075(7) -0.008(6) -0.020(6) -0.026(6)
C08U 0.080(7) 0.098(8) 0.085(7) -0.016(6) -0.009(6) -0.043(6)
C08V 0.072(6) 0.103(8) 0.070(6) -0.022(6) -0.011(5) -0.030(6)
C08W 0.073(6) 0.101(8) 0.108(9) -0.042(7) -0.022(6) -0.030(6)
C08X 0.082(7) 0.098(8) 0.080(7) -0.019(6) 0.001(5) -0.048(6)
C08Y 0.079(7) 0.085(8) 0.123(10) -0.007(7) -0.020(7) -0.037(6)
C08Z 0.074(6) 0.081(7) 0.094(8) -0.017(6) -0.023(6) -0.014(5)
C090 0.081(7) 0.097(8) 0.099(8) -0.020(6) 0.007(6) -0.044(6)
C091 0.086(7) 0.098(8) 0.088(8) -0.019(6) 0.007(6) -0.054(6)
C092 0.080(6) 0.098(7) 0.109(7) -0.034(6) 0.026(5) -0.044(5)
C093 0.060(5) 0.080(7) 0.094(7) -0.021(5) 0.005(5) -0.025(5)
C094 0.084(8) 0.181(14) 0.082(8) -0.036(8) 0.031(6) -0.078(9)
C095 0.039(8) 0.042(9) 0.045(8) -0.012(8) -0.004(6) -0.014(8)
C096 0.034(8) 0.023(7) 0.067(11) -0.002(7) -0.015(7) -0.005(7)
C097 0.133(11) 0.130(11) 0.110(10) -0.055(9) -0.001(8) -0.077(9)
C098 0.087(8) 0.106(9) 0.148(12) 0.012(8) -0.014(8) -0.068(8)
C099 0.078(7) 0.081(7) 0.113(9) -0.024(6) -0.035(6) -0.011(5)
C09A 0.099(8) 0.097(8) 0.105(9) -0.004(7) 0.014(7) -0.066(7)
C09B 0.114(9) 0.108(9) 0.075(7) 0.004(6) -0.026(6) -0.068(8)
C09C 0.080(7) 0.106(9) 0.126(11) 0.024(8) -0.030(7) -0.055(7)
C09D 0.130(8) 0.119(8) 0.105(7) -0.007(6) -0.033(6) -0.081(6)
C09E 0.074(6) 0.108(7) 0.099(7) 0.002(6) -0.004(5) -0.031(5)
C09F 0.084(7) 0.073(6) 0.106(9) -0.020(6) -0.016(6) -0.027(5)
C09G 0.070(7) 0.24(2) 0.109(10) -0.064(12) 0.036(7) -0.078(10)
C09H 0.065(6) 0.192(15) 0.100(9) -0.063(9) 0.032(6) -0.074(8)
C09I 0.079(7) 0.103(9) 0.102(9) -0.017(7) 0.006(6) -0.043(6)
C09J 0.084(7) 0.076(7) 0.107(9) -0.011(6) 0.020(6) -0.032(6)
C09K 0.035(8) 0.042(8) 0.071(11) -0.018(7) -0.007(7) -0.009(6)
C09L 0.104(9) 0.065(6) 0.129(11) -0.036(7) 0.021(8) -0.022(6)
C09M 0.142(11) 0.085(8) 0.088(8) -0.016(6) -0.032(8) -0.036(8)
C09N 0.033(8) 0.050(9) 0.053(10) -0.005(7) -0.015(7) -0.010(6)
C09P 0.089(8) 0.117(10) 0.073(7) -0.008(6) 0.003(6) -0.042(7)
C09Q 0.057(9) 0.078(11) 0.081(11) -0.044(9) 0.019(8) -0.033(9)
C09R 0.047(9) 0.050(9) 0.048(9) 0.000(7) -0.022(8) -0.015(7)
C09S 0.052(11) 0.087(16) 0.067(16) -0.029(11) 0.008(11) -0.042(11)
C09T 0.081(8) 0.132(12) 0.177(16) -0.002(11) -0.003(9) -0.058(9)
C09U 0.088(6) 0.114(8) 0.110(7) 0.003(6) -0.005(6) -0.027(6)
F09V 0.158(10) 0.146(10) 0.229(13) 0.042(9) -0.073(10) -0.018(8)
C09W 0.099(9) 0.165(14) 0.098(10) -0.016(9) 0.012(8) -0.068(10)
C09X 0.100(9) 0.068(7) 0.156(13) -0.017(7) -0.018(8) -0.023(6)
C09Y 0.102(9) 0.086(8) 0.140(12) -0.015(8) -0.050(8) -0.023(7)
C09Z 0.133(12) 0.076(8) 0.164(14) 0.032(8) -0.046(10) -0.053(8)
C0A0 0.101(7) 0.130(8) 0.116(8) -0.013(7) 0.005(6) -0.012(6)
C0A1 0.099(7) 0.113(8) 0.119(8) -0.002(6) -0.017(6) -0.035(6)
C0A2 0.058(11) 0.039(10) 0.070(12) -0.008(9) 0.011(10) -0.020(8)
C0A3 0.148(12) 0.082(8) 0.100(9) -0.018(7) 0.001(8) -0.047(8)
C0A4 0.116(10) 0.130(11) 0.148(12) 0.011(9) -0.046(9) -0.057(8)
C0A5 0.117(11) 0.159(16) 0.130(13) 0.004(11) -0.011(10) -0.056(11)
C0A6 0.055(9) 0.046(8) 0.063(10) -0.014(7) -0.001(8) -0.019(7)
C0A7 0.088(9) 0.136(13) 0.215(19) -0.065(13) -0.055(11) -0.016(9)
C0A8 0.032(7) 0.053(8) 0.054(9) -0.009(7) -0.014(6) 0.001(6)
C0A9 0.090(11) 0.080(10) 0.086(11) -0.027(8) 0.021(9) -0.038(9)
C0AA 0.096(10) 0.112(12) 0.22(2) -0.049(12) -0.005(11) -0.028(9)
C0AB 0.160(9) 0.127(9) 0.125(9) -0.021(7) -0.034(8) -0.033(7)
C0AD 0.075(11) 0.058(9) 0.085(12) -0.009(8) 0.009(10) -0.040(8)
C0AE 0.042(7) 0.062(10) 0.057(8) 0.009(7) -0.009(6) -0.016(7)
C0AF 0.053(8) 0.074(10) 0.091(12) 0.005(8) -0.004(8) -0.038(8)
C0AH 0.034(7) 0.069(10) 0.055(9) -0.008(8) 0.004(7) -0.031(7)
C0AI 0.161(15) 0.198(19) 0.114(12) -0.035(12) 0.044(11) -0.108(14)
C0AJ 0.090(8) 0.190(14) 0.139(12) -0.005(10) -0.007(8) -0.055(9)
C0AK 0.079(11) 0.041(8) 0.065(10) -0.022(7) 0.005(9) -0.027(8)
F88 0.202(10) 0.220(10) 0.227(10) -0.117(8) -0.020(8) -0.057(8)
C0AQ 0.047(8) 0.041(8) 0.073(11) -0.006(7) -0.019(8) -0.010(6)
C0AR 0.064(10) 0.069(11) 0.125(17) -0.026(10) 0.006(10) -0.032(8)
C0AT 0.096(9) 0.224(16) 0.167(13) 0.038(11) -0.001(9) -0.080(10)
P6 0.074(4) 0.085(3) 0.134(9) 0.001(6) -0.023(7) -0.004(3)
C0AZ 0.032(9) 0.069(12) 0.049(10) -0.014(9) -0.003(7) -0.016(8)
C0B0 0.098(14) 0.057(9) 0.127(16) 0.009(10) 0.012(13) -0.009(9)
C0B1 0.102(10) 0.075(9) 0.068(9) -0.012(7) -0.001(7) -0.034(7)
C0B2 0.113(11) 0.126(11) 0.121(11) -0.018(8) -0.008(8) -0.011(8)
C0B5 0.263(19) 0.206(18) 0.205(18) -0.026(14) -0.039(15) -0.058(15)
C0B8 0.054(11) 0.054(10) 0.057(11) -0.016(8) -0.010(9) -0.026(9)
C5 0.172(10) 0.150(10) 0.164(10) -0.033(8) -0.026(8) -0.063(8)
F17 0.295(16) 0.266(16) 0.259(16) -0.130(13) -0.114(13) -0.032(13)
F89 0.29(2) 0.52(4) 0.23(2) -0.21(2) 0.117(18) -0.18(3)
C38 0.071(13) 0.053(11) 0.051(11) -0.022(8) 0.008(9) -0.028(9)
F42 0.372(19) 0.226(15) 0.283(17) -0.097(13) -0.024(14) -0.163(14)
F91 0.300(17) 0.142(12) 0.327(18) -0.083(12) 0.064(14) -0.024(12)
F92 0.34(2) 0.43(2) 0.32(2) -0.033(17) 0.053(16) -0.141(17)
F53 0.185(10) 0.240(11) 0.247(11) -0.066(9) -0.006(8) -0.005(8)
F1 0.124(8) 0.117(7) 0.22(2) -0.020(16) -0.086(11) 0.008(7)
F3 0.078(6) 0.079(7) 0.132(8) -0.029(6) -0.021(6) -0.004(5)
C22 0.130(18) 0.18(2) 0.16(2) -0.057(18) 0.063(16) -0.109(18)
F47 0.283(12) 0.223(11) 0.273(12) -0.107(9) -0.047(9) -0.059(9)
C66 0.176(19) 0.112(16) 0.091(14) -0.024(12) -0.014(14) -0.054(14)
F21 0.160(12) 0.346(18) 0.259(16) -0.099(14) 0.044(12) -0.032(13)
F90 0.340(19) 0.221(16) 0.324(19) -0.094(15) -0.039(15) -0.002(14)
C1AA 0.037(10) 0.083(16) 0.098(19) -0.035(14) -0.026(11) -0.003(10)
C16 0.095(10) 0.083(10) 0.101(10) -0.012(8) -0.009(8) -0.044(8)
C21 0.125(12) 0.131(12) 0.117(12) -0.034(9) -0.003(9) -0.032(9)
C34 0.112(15) 0.158(18) 0.148(17) -0.046(14) 0.000(13) -0.053(13)
C4 0.085(14) 0.097(15) 0.098(16) -0.039(13) 0.025(12) -0.067(12)
C10 0.119(12) 0.110(11) 0.104(11) -0.025(9) -0.008(9) -0.029(9)
C13 0.046(11) 0.047(12) 0.071(14) -0.001(10) -0.005(10) -0.009(10)
C96 0.049(12) 0.064(14) 0.072(15) -0.032(12) -0.001(11) -0.005(11)
C100 0.084(16) 0.114(19) 0.095(18) -0.018(14) 0.021(13) -0.048(14)
C9 0.019(9) 0.037(12) 0.062(13) -0.005(9) 0.000(8) -0.004(8)
C6 0.040(8) 0.067(10) 0.026(7) 0.013(7) -0.006(6) -0.031(7)
C7 0.018(6) 0.038(9) 0.053(9) 0.001(7) -0.010(6) -0.001(6)
C12 0.009(6) 0.049(10) 0.091(14) -0.010(10) -0.007(7) 0.002(6)
C14 0.050(10) 0.039(9) 0.046(9) 0.008(8) -0.012(7) -0.025(8)
C23 0.20(2) 0.18(2) 0.20(2) -0.043(18) 0.013(18) -0.072(18)
C24 0.070(14) 0.089(18) 0.052(14) -0.004(11) 0.001(12) -0.049(14)
C32 0.069(13) 0.046(11) 0.080(14) -0.004(9) -0.012(10) -0.014(10)
F16 0.312(19) 0.40(2) 0.40(2) -0.181(16) -0.100(15) -0.135(16)
C101 0.031(11) 0.031(11) 0.047(14) 0.014(9) -0.015(10) -0.013(9)
C102 0.076(13) 0.079(13) 0.073(13) -0.012(9) -0.003(9) -0.015(9)
N73 0.126(19) 0.094(16) 0.15(2) -0.055(16) 0.026(17) -0.034(14)
C107 0.093(8) 0.091(8) 0.098(8) -0.025(5) -0.002(5) -0.028(5)
F93 0.193(13) 0.188(13) 0.211(13) -0.060(9) -0.026(9) -0.042(9)
F94 0.124(8) 0.117(7) 0.22(2) -0.020(16) -0.086(11) 0.008(7)
F96 0.148(13) 0.088(10) 0.201(16) 0.010(10) -0.045(12) 0.038(9)
F95 0.27(2) 0.26(2) 0.180(18) -0.112(17) 0.054(15) -0.031(16)
C106 0.22(4) 0.10(2) 0.13(3) -0.060(18) -0.04(2) -0.05(2)
C111 0.19(3) 0.18(3) 0.17(3) -0.07(2) -0.01(2) -0.14(2)
C110 0.08(2) 0.09(2) 0.15(3) -0.02(2) 0.00(2) -0.056(19)
C112 0.20(3) 0.21(3) 0.20(3) -0.036(17) -0.008(17) -0.095(18)
C114 0.081(14) 0.20(3) 0.22(3) -0.08(2) -0.008(16) -0.053(16)
C113 0.118(10) 0.123(10) 0.113(10) -0.001(8) -0.028(8) -0.041(8)
C115 0.14(2) 0.14(2) 0.14(2) -0.033(11) -0.003(10) -0.034(11)
C116 0.16(3) 0.12(2) 0.14(3) -0.037(17) 0.011(18) -0.052(18)

loop_
_atom_type_symbol
_atom_type_description
_atom_type_scat_dispersion_real
_atom_type_scat_dispersion_imag
_atom_type_scat_source
C C 0.0181 0.0091 'International Tables Vol C Tables 4.2.6.8 and 6.1.1.4'
H H 0.0000 0.0000 'International Tables Vol C Tables 4.2.6.8 and 6.1.1.4'
F F 0.0727 0.0534 'International Tables Vol C Tables 4.2.6.8 and 6.1.1.4'
N N 0.0311 0.0180 'International Tables Vol C Tables 4.2.6.8 and 6.1.1.4'
O O 0.0492 0.0322 'International Tables Vol C Tables 4.2.6.8 and 6.1.1.4'
P P 0.2955 0.4335 'International Tables Vol C Tables 4.2.6.8 and 6.1.1.4'

loop_
_exptl_crystal_face_index_h
_exptl_crystal_face_index_k
_exptl_crystal_face_index_l
_exptl_crystal_face_perp_dist
_exptl_oxdiff_crystal_face_indexfrac_h
_exptl_oxdiff_crystal_face_indexfrac_k
_exptl_oxdiff_crystal_face_indexfrac_l
_exptl_oxdiff_crystal_face_x
_exptl_oxdiff_crystal_face_y
_exptl_oxdiff_crystal_face_z
12 11 -1 0.0508 12.0093 11.0226 -0.9969 -0.7409 0.6771 0.0403
1 8 -14 0.2992 1.0080 8.0310 -14.0022 -0.3098 0.4568 -0.8058
-2 -9 14 0.1954 -2.0087 -9.0328 14.0019 0.3765 -0.5099 0.8023
-1 13 14 0.0044 -1.0104 12.9772 14.0023 -0.7573 -0.6206 0.0139
13 1 9 0.1868 13.0055 1.0011 9.0051 -0.3289 0.4885 0.8480
-11 0 -13 0.3089 -11.0017 0.0096 -13.0053 0.2786 -0.2437 -0.9592
8 -3 13 0.2167 7.9995 -3.0148 13.0044 -0.0787 0.0845 0.9488
-12 -11 1 0.0558 -12.0093 -11.0226 0.9969 0.7409 -0.6771 -0.0403
1 -13 -14 0.0140 1.0104 -12.9772 -14.0023 0.7573 0.6206 -0.0139

loop_
_geom_angle_atom_site_label_1
_geom_angle_atom_site_label_2
_geom_angle_atom_site_label_3
_geom_angle
F005 P001 F012 91.4(3)
F005 P001 F013 89.9(3)
F005 P001 F016 179.0(3)
F005 P001 F01D 89.5(3)
F005 P001 F01F 89.5(3)
F012 P001 F013 88.2(3)
F012 P001 F01D 177.8(4)
F016 P001 F012 89.7(3)
F016 P001 F013 90.1(4)
F016 P001 F01D 89.5(3)
F016 P001 F01F 90.5(4)
F01D P001 F013 89.8(3)
F01F P001 F012 92.2(4)
F01F P001 F013 179.4(4)
F01F P001 F01D 89.9(4)
F01M P002 F006 90.8(3)
F01M P002 F01N 89.2(4)
F01M P002 F03Y 90.3(5)
F01M P002 F063 178.9(5)
F01N P002 F006 179.6(4)
F03Y P002 F006 89.5(4)
F03Y P002 F01N 90.1(4)
F03Y P002 F063 88.7(5)
F063 P002 F006 89.3(3)
F063 P002 F01N 90.7(4)
F07W P002 F006 91.6(5)
F07W P002 F01M 87.9(6)
F07W P002 F01N 88.8(5)
F07W P002 F03Y 177.9(6)
F07W P002 F063 93.1(6)
F007 P003 F01K 177.8(4)
F01H P003 F007 91.3(3)
F01H P003 F01K 88.0(3)
F01H P003 F06V 85.9(5)
F04A P003 F007 90.7(3)
F04A P003 F01H 177.0(5)
F04A P003 F01K 89.9(4)
F04A P003 F06V 91.7(5)
F06V P003 F007 91.6(4)
F06V P003 F01K 86.3(5)
F086 P003 F007 91.5(4)
F086 P003 F01H 90.9(5)
F086 P003 F01K 90.6(5)
F086 P003 F04A 91.3(6)
F086 P003 F06V 175.7(6)
F04Q P004 F06Q 175.1(7)
F04Q P004 F084 91.6(6)
F056 P004 F04Q 87.3(5)
F056 P004 F06Q 94.9(6)
F056 P004 F084 81.2(6)
F06Q P004 F084 84.4(6)
F07T P004 F04Q 95.5(6)
F07T P004 F056 93.1(6)
F07T P004 F06Q 88.7(6)
F07T P004 F083 93.1(7)
F07T P004 F084 170.6(7)
F083 P004 F04Q 90.3(5)
F083 P004 F056 173.5(7)
F083 P004 F06Q 87.0(6)
F083 P004 F084 92.9(7)
C02D O008 C057 117.4(6)
C01W O009 C05L 115.2(6)
C022 O00A C05Z 118.4(6)
C01Z O00B C07K 114.1(6)
C037 O00D C05S 114.0(5)
C01R O00E C05A 113.8(6)
C03C O00F C04P 114.8(5)
C055 O00G C05D 113.0(5)
C029 O00H C070 114.1(6)
C02X O00I C06Z 114.4(6)
C04V O00J C03N 113.4(5)
C04E O00K C05R 112.6(5)
C02O O00L C07E 115.1(6)
C04Y O00M C05T 113.3(5)
C02V O00N C05P 114.7(6)
C02P O00O C07O 113.7(7)
C053 O00P C066 112.8(6)
C020 O00Q C06R 113.6(6)
C05K O00R C06G 114.1(5)
C044 O00S C061 113.8(6)
C05W O00T C05M 112.3(5)
C06I O00U C04Z 113.2(6)
C06E O00V C04W 113.9(6)
C02N O00W C08B 116.2(6)
C049 O00X C07F 119.2(6)
C040 O00Y C069 118.6(6)
C02U O00Z C068 115.5(6)
C02F O010 C06B 113.8(6)
C04G O011 C07N 118.3(6)
C01V N014 C02Y 118.5(6)
C01V N014 C03K 120.2(6)
C02Y N014 C03K 121.3(6)
C052 O015 C076 119.3(7)
C04D O017 C078 117.7(7)
C07D N018 C06N 120.6(7)
C07D N018 C082 117.6(7)
C082 N018 C06N 121.8(7)
C04J O019 C07S 118.8(7)
C04U O01A C06L 119.8(7)
C079 N01B C06Y 123.5(8)
C079 N01B C07X 117.3(7)
C07X N01B C06Y 119.2(7)
C05E O01C C085 119.7(8)
C034 N01E C05H 119.2(7)
C03B N01E C034 118.8(6)
C03B N01E C05H 122.0(6)
C032 N01G C03F 119.9(6)
C032 N01G C05X 120.3(6)
C03F N01G C05X 119.8(7)
C05F O01I C080 119.7(7)
C07M N01J C09R 119.7(9)
C095 N01J C07M 127.4(11)
C095 N01J C09R 112.9(11)
C12 N01J C07M 118.6(10)
C12 N01J C14 121.6(11)
C14 N01J C07M 119.7(9)
F17 P01L F09V 172.9(11)
F42 P01L F09V 78.8(9)
F42 P01L F17 94.2(12)
F53 P01L F09V 81.2(9)
F53 P01L F17 98.0(11)
F53 P01L F42 85.7(12)
F53 P01L F21 170.1(13)
F21 P01L F09V 88.9(10)
F21 P01L F17 91.9(11)
F21 P01L F42 93.8(13)
C01P C01O C01U 120.5(6)
C01P C01O C02L 117.9(6)
C02L C01O C01U 121.6(6)
C01O C01P C01X 119.2(6)
C01O C01P C03G 119.9(7)
C03G C01P C01X 120.8(6)
C027 C01Q C026 121.1(6)
C02J C01Q C026 121.8(6)
C02J C01Q C027 117.0(6)
O00E C01R C01W 117.4(6)
C01U C01R O00E 120.7(6)
C01U C01R C01W 121.9(6)
C074 C01S C028 121.8(6)
C07V C01S C028 122.0(6)
C07V C01S C074 116.1(7)
C06P O01T C09D 119.6(10)
C01O C01U C055 120.4(6)
C01R C01U C01O 118.3(6)
C01R C01U C055 121.0(6)
N014 C01V H01V 118.9
N014 C01V C027 122.2(6)
C027 C01V H01V 118.9
O009 C01W C01R 118.2(6)
C01X C01W O009 122.3(6)
C01X C01W C01R 119.4(6)
C01P C01X C044 120.3(6)
C01W C01X C01P 120.2(6)
C01W C01X C044 119.4(6)
C02G C01Y C02T 116.7(7)
C02G C01Y C039 120.4(6)
C039 C01Y C02T 122.8(6)
O00B C01Z C02P 116.6(6)
C02W C01Z O00B 122.4(6)
C02W C01Z C02P 121.0(6)
O00Q C020 C02M 121.4(6)
O00Q C020 C02N 118.9(7)
C02M C020 C02N 119.5(7)
C096 C021 C025 124.4(9)
C096 C021 C6 121.0(10)
C09N C021 C025 127.4(9)
C09N C021 C7 110.9(10)
C6 C021 C025 114.6(8)
C7 C021 C025 121.6(7)
O00A C022 C024 117.6(6)
O00A C022 C03Q 123.3(6)
C024 C022 C03Q 119.0(6)
C035 C023 C04W 119.0(7)
C04D C023 C035 120.9(7)
C04D C023 C04W 119.7(7)
C022 C024 C02Q 120.1(6)
C022 C024 C037 119.1(6)
C02Q C024 C037 120.5(6)
C02B C025 C021 121.8(6)
C03H C025 C021 121.7(7)
C03H C025 C02B 116.5(7)
C07L C026 C01Q 122.8(7)
C07L C026 C089 116.9(8)
C089 C026 C01Q 120.3(7)
C01Q C027 H027 120.1
C01V C027 C01Q 119.8(7)
C01V C027 H027 120.1
C02A C028 C01S 122.9(6)
C02A C028 C031 117.0(7)
C031 C028 C01S 120.1(6)
O00H C029 C02F 117.6(6)
C039 C029 O00H 122.1(6)
C039 C029 C02F 120.3(7)
C028 C02A H02A 119.5
C03F C02A C028 120.9(6)
C03F C02A H02A 119.5
C025 C02B H02B 119.8
C034 C02B C025 120.3(7)
C034 C02B H02B 119.8
C02E C02C C02W 118.3(7)
C02E C02C C03P 118.8(6)
C03P C02C C02W 122.8(6)
O008 C02D C02K 117.9(6)
O008 C02D C03W 122.1(7)
C02K C02D C03W 120.0(7)
C02C C02E C03A 118.7(7)
C02C C02E C03Z 120.6(6)
C03Z C02E C03A 120.7(6)
O010 C02F C029 117.3(7)
C02I C02F O010 121.7(6)
C02I C02F C029 121.0(7)
C01Y C02G C02I 118.8(6)
C01Y C02G C04C 118.9(6)
C02I C02G C04C 122.3(6)
C04L C02H H02H 119.2
C04L C02H C04O 121.6(7)
C04O C02H H02H 119.2
C02F C02I C02G 119.8(6)
C02F C02I C05W 120.2(7)
C02G C02I C05W 119.8(6)
C01Q C02J H02J 119.3
C02Y C02J C01Q 121.4(7)
C02Y C02J H02J 119.3
C02D C02K C03N 120.8(7)
C02D C02K C03R 119.5(7)
C03R C02K C03N 119.7(7)
C01O C02L H02L 119.0
C04I C02L C01O 121.9(7)
C04I C02L H02L 119.0
C020 C02M C04H 119.8(6)
C020 C02M C04V 119.1(7)
C04H C02M C04V 120.8(7)
O00W C02N C020 116.4(7)
C03M C02N O00W 120.5(7)
C03M C02N C020 122.5(7)
O00L C02O C02V 118.8(7)
O00L C02O C043 120.3(7)
C043 C02O C02V 120.7(7)
O00O C02P C01Z 118.5(6)
O00O C02P C03Z 121.1(7)
C03Z C02P C01Z 120.4(7)
C024 C02Q C03S 120.0(7)
C065 C02Q C024 122.0(7)
C065 C02Q C03S 118.0(7)
C045 C02R C04O 120.7(7)
C05Q C02R C045 121.2(7)
C05Q C02R C04O 118.1(7)
F89 P5 F88 85.1(10)
F91 P5 F88 77.6(9)
F91 P5 F89 106.5(12)
F91 P5 F92 64.5(11)
F92 P5 F88 96.0(13)
F92 P5 F89 170.2(15)
F90 P5 F88 90.1(11)
F90 P5 F89 73.6(11)
F90 P5 F91 167.5(13)
F90 P5 F92 116.1(15)
F16 P5 F88 177.1(14)
F16 P5 F89 92.2(14)
F16 P5 F91 102.2(14)
F16 P5 F92 86.5(14)
F16 P5 F90 90.2(13)
C01Y C02T H02T 118.5
C04T C02T C01Y 123.0(7)
C04T C02T H02T 118.5
O00Z C02U C02X 116.9(7)
C05C C02U O00Z 121.3(7)
C05C C02U C02X 121.5(7)
O00N C02V C02O 116.7(7)
C04B C02V O00N 120.6(7)
C04B C02V C02O 122.1(7)
C01Z C02W C02C 120.2(6)
C01Z C02W C04E 122.1(7)
C02C C02W C04E 117.4(7)
O00I C02X C02U 116.7(6)
O00I C02X C038 123.5(6)
C038 C02X C02U 119.6(7)
N014 C02Y H02Y 119.5
C02J C02Y N014 121.1(7)
C02J C02Y H02Y 119.5
C035 C02Z C04F 121.0(7)
C03O C02Z C035 117.3(7)
C03O C02Z C04F 121.7(7)
C051 C030 C03J 121.9(7)
C05V C030 C03J 120.4(7)
C05V C030 C051 117.7(7)
C028 C031 H031 120.0
C032 C031 C028 120.1(7)
C032 C031 H031 120.0
N01G C032 C031 121.2(6)
N01G C032 H032 119.4
C031 C032 H032 119.4
C036 C033 H033 118.8
C03W C033 H033 118.8
C03W C033 C036 122.4(7)
N01E C034 C02B 121.7(7)
N01E C034 H034 119.2
C02B C034 H034 119.2
C023 C035 C02Z 120.1(7)
C050 C035 C023 122.6(7)
C050 C035 C02Z 117.3(7)
C033 C036 C03R 117.1(6)
C03I C036 C033 122.4(6)
C03I C036 C03R 120.5(7)
O00D C037 C024 107.2(5)
O00D C037 H03F 110.3
O00D C037 H03G 110.3
C024 C037 H03F 110.3
C024 C037 H03G 110.3
H03F C037 H03G 108.5
C02X C038 C03V 120.7(6)
C02X C038 C05S 119.6(7)
C03V C038 C05S 119.5(7)
C01Y C039 C03C 120.2(6)
C029 C039 C01Y 119.6(6)
C029 C039 C03C 119.8(7)
C02E C03A H03A 119.6
C05G C03A C02E 120.8(7)
C05G C03A H03A 119.6
N01E C03B H03J 119.1
N01E C03B C03H 121.8(6)
C03H C03B H03J 119.1
O00F C03C C039 105.8(6)
O00F C03C H03D 110.6
O00F C03C H03E 110.6
C039 C03C H03D 110.6
C039 C03C H03E 110.6
H03D C03C H03E 108.7
C04K C03D C04R 117.5(8)
C04K C03D C05B 121.5(7)
C05B C03D C04R 121.0(8)
C03Q C03E H03H 118.9
C03Q C03E C03S 122.2(7)
C03S C03E H03H 118.9
N01G C03F C02A 120.8(7)
N01G C03F H03M 119.6
C02A C03F H03M 119.6
C01P C03G H03I 120.2
C03T C03G C01P 119.6(7)
C03T C03G H03I 120.2
C025 C03H H03K 119.6
C03B C03H C025 120.8(7)
C03B C03H H03K 119.6
C036 C03I C066 121.0(7)
C05E C03I C036 119.2(7)
C05E C03I C066 119.6(7)
C030 C03J C04Z 121.5(7)
C049 C03J C030 118.2(7)
C049 C03J C04Z 120.2(7)
N014 C03K H03N 108.7
N014 C03K H03R 108.7
N014 C03K C060 114.3(6)
H03N C03K H03R 107.6
C060 C03K H03N 108.7
C060 C03K H03R 108.7
C041 C03L H03L 118.1
C041 C03L C051 123.8(7)
C051 C03L H03L 118.1
C02N C03M C03X 118.3(7)
C02N C03M C06E 121.2(7)
C03X C03M C06E 120.5(7)
O00J C03N C02K 105.8(5)
O00J C03N H03B 110.6
O00J C03N H03C 110.6
C02K C03N H03B 110.6
C02K C03N H03C 110.6
H03B C03N H03C 108.7
C02Z C03O H03O 119.5
C048 C03O C02Z 121.0(7)
C048 C03O H03O 119.5
C02C C03P H03P 119.0
C05N C03P C02C 122.0(7)
C05N C03P H03P 119.0
C022 C03Q H03Q 119.8
C03E C03Q C022 120.5(7)
C03E C03Q H03Q 119.8
C036 C03R C02K 120.3(7)
C059 C03R C02K 122.8(7)
C059 C03R C036 116.9(7)
C02Q C03S C047 119.7(7)
C03E C03S C02Q 118.0(7)
C03E C03S C047 122.2(7)
C03G C03T H03T 119.3
C03G C03T C04I 121.4(7)
C04I C03T H03T 119.3
C04J C03U C04O 119.9(7)
C04J C03U C05K 120.7(8)
C04O C03U C05K 119.0(7)
C046 C03V C038 118.8(7)
C06J C03V C038 123.9(7)
C06J C03V C046 117.3(7)
C02D C03W H03W 119.6
C033 C03W C02D 120.7(7)
C033 C03W H03W 119.6
C03M C03X C04H 119.8(7)
C06A C03X C03M 121.8(7)
C06A C03X C04H 118.4(7)
C02E C03Z C053 121.1(6)
C02P C03Z C02E 119.1(7)
C02P C03Z C053 119.8(7)
O00Y C040 C045 117.0(7)
O00Y C040 C04L 122.7(7)
C045 C040 C04L 120.3(7)
C03L C041 H041 120.3
C03L C041 C049 119.5(7)
C049 C041 H041 120.3
C054 C042 C043 118.8(7)
C05Y C042 C043 122.6(8)
C05Y C042 C054 118.6(8)
C02O C043 C042 118.9(7)
C02O C043 C06I 121.2(7)
C042 C043 C06I 119.6(7)
O00S C044 C01X 105.7(6)
O00S C044 H04M 110.6
O00S C044 H04N 110.6
C01X C044 H04M 110.6
C01X C044 H04N 110.6
H04M C044 H04N 108.7
C02R C045 C04P 121.2(7)
C040 C045 C02R 119.0(7)
C040 C045 C04P 119.6(7)
C03V C046 C04M 119.4(7)
C03V C046 C05C 120.5(7)
C05C C046 C04M 120.1(7)
C03S C047 C05D 120.5(7)
C05F C047 C03S 119.1(7)
C05F C047 C05D 120.3(7)
C03O C048 H048 119.3
C03O C048 C04D 121.4(8)
C04D C048 H048 119.3
O00X C049 C03J 117.0(7)
O00X C049 C041 122.7(7)
C03J C049 C041 120.2(7)
C02V C04B C054 118.4(7)
C02V C04B C06G 120.5(8)
C054 C04B C06G 121.1(7)
C02G C04C H04G 119.4
C058 C04C C02G 121.3(7)
C058 C04C H04G 119.4
O017 C04D C048 122.6(8)
C023 C04D O017 118.3(7)
C023 C04D C048 119.1(8)
O00K C04E C02W 105.5(5)
O00K C04E H04A 110.6
O00K C04E H04B 110.6
C02W C04E H04A 110.6
C02W C04E H04B 110.6
H04A C04E H04B 108.8
C02Z C04F C05R 121.4(7)
C04U C04F C02Z 119.1(7)
C04U C04F C05R 119.3(7)
O011 C04G C04X 120.0(7)
C04N C04G O011 118.3(7)
C04N C04G C04X 121.6(8)
C02M C04H C03X 119.7(7)
C02M C04H C04S 121.7(7)
C04S C04H C03X 118.6(7)
C02L C04I C03T 119.2(7)
C02L C04I H04O 120.4
C03T C04I H04O 120.4
O019 C04J C062 124.0(8)
C03U C04J O019 116.6(7)
C03U C04J C062 119.5(8)
C03D C04K H04P 118.6
C04X C04K C03D 122.7(8)
C04X C04K H04P 118.6
C02H C04L C040 121.1(7)
C02H C04L H04L 119.4
C040 C04L H04L 119.4
C046 C04M H04Q 120.0
C06U C04M C046 120.0(8)
C06U C04M H04Q 120.0
C04G C04N C04R 120.0(7)
C04G C04N C05T 121.1(8)
C04R C04N C05T 118.7(8)
C02H C04O C02R 117.3(7)
C02H C04O C03U 122.8(7)
C03U C04O C02R 119.9(7)
O00F C04P C045 107.0(6)
O00F C04P H04H 110.3
O00F C04P H04I 110.3
C045 C04P H04H 110.3
C045 C04P H04I 110.3
H04H C04P H04I 108.6
C03D C04R C04N 119.9(8)
C05I C04R C03D 117.3(8)
C05I C04R C04N 122.7(8)
C04H C04S H04S 119.7
C05J C04S C04H 120.7(8)
C05J C04S H04S 119.7
C02T C04T H04T 119.6
C02T C04T C058 120.7(7)
C058 C04T H04T 119.6
O01A C04U C06D 123.3(7)
C04F C04U O01A 116.8(7)
C04F C04U C06D 119.9(7)
O00J C04V C02M 106.8(5)
O00J C04V H04C 110.4
O00J C04V H04D 110.4
C02M C04V H04C 110.4
C02M C04V H04D 110.4
H04C C04V H04D 108.6
O00V C04W C023 107.2(6)
O00V C04W H04E 110.3
O00V C04W H04F 110.3
C023 C04W H04E 110.3
C023 C04W H04F 110.3
H04E C04W H04F 108.5
C04G C04X H04X 120.9
C04K C04X C04G 118.2(8)
C04K C04X H04X 120.9
O00M C04Y H04R 110.4
O00M C04Y H04U 110.4
O00M C04Y C05C 106.7(6)
H04R C04Y H04U 108.6
C05C C04Y H04R 110.4
C05C C04Y H04U 110.4
O00U C04Z C03J 107.3(6)
O00U C04Z H04J 110.2
O00U C04Z H04K 110.2
C03J C04Z H04J 110.2
C03J C04Z H04K 110.2
H04J C04Z H04K 108.5
C035 C050 H050 119.3
C06D C050 C035 121.4(8)
C06D C050 H050 119.3
C030 C051 C05O 120.2(8)
C03L C051 C030 116.3(7)
C03L C051 C05O 123.4(7)
O015 C052 C06M 121.8(8)
C05B C052 O015 117.5(8)
C05B C052 C06M 120.7(9)
O00P C053 C03Z 105.9(6)
O00P C053 H05A 110.6
O00P C053 H05B 110.6
C03Z C053 H05A 110.6
C03Z C053 H05B 110.6
H05A C053 H05B 108.7
C042 C054 C06F 116.4(8)
C04B C054 C042 120.8(8)
C04B C054 C06F 122.8(8)
O00G C055 C01U 106.3(5)
O00G C055 H05U 110.5
O00G C055 H05W 110.5
C01U C055 H05U 110.5
C01U C055 H05W 110.5
H05U C055 H05W 108.7
O008 C057 H05C 109.9
O008 C057 H05D 109.9
O008 C057 C05U 108.9(6)
H05C C057 H05D 108.3
C05U C057 H05C 109.9
C05U C057 H05D 109.9
C04C C058 C04T 119.3(8)
C04C C058 H058 120.3
C04T C058 H058 120.3
C03R C059 H059 118.4
C064 C059 C03R 123.3(8)
C064 C059 H059 118.4
O00E C05A H05X 109.5
O00E C05A H05Z 109.5
O00E C05A C06K 110.8(7)
H05X C05A H05Z 108.1
C06K C05A H05X 109.5
C06K C05A H05Z 109.5
C03D C05B C061 120.0(8)
C052 C05B C03D 119.3(8)
C052 C05B C061 120.5(8)
C02U C05C C046 118.6(7)
C02U C05C C04Y 119.6(7)
C046 C05C C04Y 121.7(7)
O00G C05D C047 106.8(5)
O00G C05D H05 110.4
O00G C05D H 110.4
C047 C05D H05 110.4
C047 C05D H 110.4
H05 C05D H 108.6
O01C C05E C03I 117.5(8)
O01C C05E C064 121.6(8)
C064 C05E C03I 121.0(7)
O01I C05F C06C 120.6(8)
C047 C05F O01I 117.7(8)
C047 C05F C06C 121.8(8)
C03A C05G H05G 119.6
C03A C05G C05N 120.9(7)
C05N C05G H05G 119.6
N01E C05H H6DA 108.6
N01E C05H HA 108.6
N01E C05H C06O 114.6(6)
H6DA C05H HA 107.6
C06O C05H H6DA 108.6
C06O C05H HA 108.6
C04R C05I H2AA 119.1
C06M C05I C04R 121.8(8)
C06M C05I H2AA 119.1
C04S C05J H05J 119.7
C04S C05J C06S 120.6(8)
C06S C05J H05J 119.7
O00R C05K C03U 107.0(5)
O00R C05K H05K 110.3
O00R C05K H05L 110.3
C03U C05K H05K 110.3
C03U C05K H05L 110.3
H05K C05K H05L 108.6
O009 C05L H3AA 110.4
O009 C05L HB 110.4
O009 C05L C07Z 106.4(7)
H3AA C05L HB 108.6
C07Z C05L H3AA 110.4
C07Z C05L HB 110.4
O00T C05M H05M 110.5
O00T C05M H05O 110.5
O00T C05M C05O 106.3(5)
H05M C05M H05O 108.7
C05O C05M H05M 110.5
C05O C05M H05O 110.5
C03P C05N C05G 118.8(8)
C03P C05N H05N 120.6
C05G C05N H05N 120.6
C051 C05O C05M 119.7(8)
C06P C05O C051 119.6(8)
C06P C05O C05M 120.5(8)
O00N C05P H05P 110.5
O00N C05P H05Q 110.5
O00N C05P C07R 105.9(7)
H05P C05P H05Q 108.7
C07R C05P H05P 110.5
C07R C05P H05Q 110.5
C02R C05Q H05R 119.6
C062 C05Q C02R 120.9(8)
C062 C05Q H05R 119.6
O00K C05R C04F 106.4(5)
O00K C05R H05E 110.4
O00K C05R H05F 110.4
C04F C05R H05E 110.4
C04F C05R H05F 110.4
H05E C05R H05F 108.6
O00D C05S C038 104.7(6)
O00D C05S H4AA 110.8
O00D C05S HC 110.8
C038 C05S H4AA 110.8
C038 C05S HC 110.8
H4AA C05S HC 108.9
O00M C05T C04N 106.7(6)
O00M C05T H6AA 110.4
O00M C05T HD 110.4
C04N C05T H6AA 110.4
C04N C05T HD 110.4
H6AA C05T HD 108.6
C057 C05U H05H 108.4
C057 C05U H05I 108.4
H05H C05U H05I 107.5
C07I C05U C057 115.3(7)
C07I C05U H05H 108.4
C07I C05U H05I 108.4
C030 C05V H05V 118.6
C077 C05V C030 122.9(8)
C077 C05V H05V 118.6
O00T C05W C02I 106.3(6)
O00T C05W H05S 110.5
O00T C05W H05T 110.5
C02I C05W H05S 110.5
C02I C05W H05T 110.5
H05S C05W H05T 108.7
N01G C05X HE 108.7
N01G C05X HF 108.7
N01G C05X H4FA 109.2
N01G C05X HG 109.2
N01G C05X C09K 114.1(8)
N01G C05X C9 112.1(8)
HE C05X HF 107.6
H4FA C05X HG 107.9
C09K C05X HE 108.7
C09K C05X HF 108.7
C9 C05X H4FA 109.2
C9 C05X HG 109.2
C042 C05Y H05Y 119.0
C07B C05Y C042 122.0(9)
C07B C05Y H05Y 119.0
O00A C05Z H7AA 109.7
O00A C05Z HH 109.7
O00A C05Z C08Q 109.8(7)
H7AA C05Z HH 108.2
C08Q C05Z H7AA 109.7
C08Q C05Z HH 109.7
C03K C060 H060 108.9
C06H C060 C03K 111.5(7)
C06H C060 H060 108.9
C07H C060 C03K 108.0(6)
C07H C060 H060 108.9
C07H C060 C06H 110.5(7)
O00S C061 C05B 106.0(6)
O00S C061 H06W 110.5
O00S C061 H06Y 110.5
C05B C061 H06W 110.5
C05B C061 H06Y 110.5
H06W C061 H06Y 108.7
C04J C062 H062 119.1
C05Q C062 C04J 121.7(8)
C05Q C062 H062 119.1
C059 C064 C05E 119.1(8)
C059 C064 H064 120.4
C05E C064 H064 120.4
C02Q C065 H065 118.8
C06C C065 C02Q 122.5(8)
C06C C065 H065 118.8
O00P C066 C03I 108.0(6)
O00P C066 H06A 110.1
O00P C066 H06B 110.1
C03I C066 H06A 110.1
C03I C066 H06B 110.1
H06A C066 H06B 108.4
C06N C067 H067 108.4
C06N C067 C093 107.4(7)
C08J C067 H067 108.4
C08J C067 C06N 111.6(8)
C08J C067 C093 112.6(8)
C093 C067 H067 108.4
O00Z C068 H06Z 110.2
O00Z C068 HI 110.2
O00Z C068 C07Y 107.3(7)
H06Z C068 HI 108.5
C07Y C068 H06Z 110.2
C07Y C068 HI 110.2
O00Y C069 H06M 110.0
O00Y C069 H06N 110.0
O00Y C069 C071 108.7(7)
H06M C069 H06N 108.3
C071 C069 H06M 110.0
C071 C069 H06N 110.0
C03X C06A H06C 119.1
C06S C06A C03X 121.9(8)
C06S C06A H06C 119.1
O010 C06B H06O 109.5
O010 C06B H06P 109.5
O010 C06B C075 110.6(8)
H06O C06B H06P 108.1
C075 C06B H06O 109.5
C075 C06B H06P 109.5
C05F C06C H06 120.5
C065 C06C C05F 118.9(8)
C065 C06C H06 120.5
C04U C06D H06D 119.3
C050 C06D C04U 121.4(8)
C050 C06D H06D 119.3
O00V C06E C03M 106.6(6)
O00V C06E H06E 110.4
O00V C06E H06F 110.4
C03M C06E H06E 110.4
C03M C06E H06F 110.4
H06E C06E H06F 108.6
C054 C06F H06Q 119.2
C06X C06F C054 121.6(9)
C06X C06F H06Q 119.2
O00R C06G C04B 106.4(6)
O00R C06G H06R 110.4
O00R C06G H06T 110.4
C04B C06G H06R 110.4
C04B C06G H06T 110.4
H06R C06G H06T 108.6
C060 C06H H0HA 109.7
C060 C06H HJ 109.7
C060 C06H C07Q 109.9(7)
H0HA C06H HJ 108.2
C07Q C06H H0HA 109.7
C07Q C06H HJ 109.7
O00U C06I C043 104.4(6)
O00U C06I H06U 110.9
O00U C06I H06V 110.9
C043 C06I H06U 110.9
C043 C06I H06V 110.9
H06U C06I H06V 108.9
C03V C06J H8AA 118.6
C06T C06J C03V 122.8(8)
C06T C06J H8AA 118.6
C05A C06K H9AA 108.7
C05A C06K HK 108.7
C05A C06K C07A 114.3(8)
H9AA C06K HK 107.6
C07A C06K H9AA 108.7
C07A C06K HK 108.7
O01A C06L H06G 110.1
O01A C06L H06H 110.1
O01A C06L C087 108.1(8)
H06G C06L H06H 108.4
C087 C06L H06G 110.1
C087 C06L H06H 110.1
C052 C06M H1BA 120.1
C05I C06M C052 119.9(8)
C05I C06M H1BA 120.1
N018 C06N C067 113.7(6)
N018 C06N H5FA 108.8
N018 C06N HL 108.8
C067 C06N H5FA 108.8
C067 C06N HL 108.8
H5FA C06N HL 107.7
C05H C06O H7DA 107.6
C05H C06O C08U 109.9(7)
C08U C06O H7DA 107.6
C08V C06O C05H 113.8(9)
C08V C06O H7DA 107.6
C08V C06O C08U 110.2(8)
O01T C06P C05O 117.8(9)
O01T C06P C077 121.3(9)
C05O C06P C077 120.9(8)
O00Q C06R H06I 110.9
O00Q C06R H06J 110.9
O00Q C06R H06K 107.4
O00Q C06R H06L 107.4
O00Q C06R C09Q 104.3(9)
H06I C06R H06J 108.9
H06K C06R H06L 107.0
C09Q C06R H06I 110.9
C09Q C06R H06J 110.9
C13 C06R O00Q 119.5(14)
C13 C06R H06K 107.4
C13 C06R H06L 107.4
C05J C06S H06S 120.1
C06A C06S C05J 119.8(8)
C06A C06S H06S 120.1
C06J C06T H2BA 120.2
C06J C06T C06U 119.6(8)
C06U C06T H2BA 120.2
C04M C06U C06T 120.8(9)
C04M C06U H3BA 119.6
C06T C06U H3BA 119.6
H4BA C06W HM 107.5
C06Z C06W H4BA 108.5
C06Z C06W HM 108.5
C06Z C06W C073 115.2(8)
C073 C06W H4BA 108.5
C073 C06W HM 108.5
C06F C06X H06X 119.3
C07B C06X C06F 121.3(9)
C07B C06X H06X 119.3
N01B C06Y H1HA 109.4
N01B C06Y HN 109.4
N01B C06Y C07J 111.3(6)
H1HA C06Y HN 108.0
C07J C06Y H1HA 109.4
C07J C06Y HN 109.4
O00I C06Z C06W 108.8(7)
O00I C06Z H5BA 109.9
O00I C06Z HO 109.9
C06W C06Z H5BA 109.9
C06W C06Z HO 109.9
H5BA C06Z HO 108.3
O00H C070 H07M 110.2
O00H C070 H07N 110.2
O00H C070 C08G 107.3(8)
H07M C070 H07N 108.5
C08G C070 H07M 110.2
C08G C070 H07N 110.2
C069 C071 H07O 109.0
C069 C071 H07P 109.0
C069 C071 C07P 112.9(8)
H07O C071 H07P 107.8
C07P C071 H07O 109.0
C07P C071 H07P 109.0
C06W C073 H6BA 108.9
C06W C073 HP 108.9
H6BA C073 HP 107.7
C090 C073 C06W 113.3(9)
C090 C073 H6BA 108.9
C090 C073 HP 108.9
C01S C074 H074 119.7
C07D C074 C01S 120.6(8)
C07D C074 H074 119.7
C06B C075 H07Q 109.0
C06B C075 H07R 109.0
C06B C075 C08C 113.0(9)
H07Q C075 H07R 107.8
C08C C075 H07Q 109.0
C08C C075 H07R 109.0
O015 C076 H7BA 110.2
O015 C076 HQ 110.2
O015 C076 C08P 107.3(8)
H7BA C076 HQ 108.5
C08P C076 H7BA 110.2
C08P C076 HQ 110.2
C05V C077 C06P 118.7(8)
C05V C077 H077 120.6
C06P C077 H077 120.6
O017 C078 H07A 110.5
O017 C078 H07B 110.5
O017 C078 H07C 109.4
O017 C078 H07D 109.4
O017 C078 C0B0 106.3(10)
O017 C078 C101 111.1(11)
H07A C078 H07B 108.7
H07C C078 H07D 108.0
C0B0 C078 H07A 110.5
C0B0 C078 H07B 110.5
C101 C078 H07C 109.4
C101 C078 H07D 109.4
N01B C079 H079 119.5
N01B C079 C07L 120.9(8)
C07L C079 H079 119.5
C06K C07A H8BA 109.1
C06K C07A HR 109.1
H8BA C07A HR 107.9
C094 C07A C06K 112.3(9)
C094 C07A H8BA 109.1
C094 C07A HR 109.1
C05Y C07B H07S 120.0
C06X C07B C05Y 120.0(9)
C06X C07B H07S 120.0
H07E C07C H07F 107.7
C07K C07C H07E 108.8
C07K C07C H07F 108.8
C07K C07C C08R 113.9(9)
C08R C07C H07E 108.8
C08R C07C H07F 108.8
N018 C07D C074 123.2(7)
N018 C07D H6FA 118.4
C074 C07D H6FA 118.4
O00L C07E H07T 110.0
O00L C07E H07U 110.0
O00L C07E C08K 108.7(7)
H07T C07E H07U 108.3
C08K C07E H07T 110.0
C08K C07E H07U 110.0
O00X C07F H07V 109.7
O00X C07F H07W 109.7
O00X C07F C08N 109.8(8)
H07V C07F H07W 108.2
C08N C07F H07V 109.7
C08N C07F H07W 109.7
N072 C07G C0AA 177.5(14)
C060 C07H H2HA 109.3
C060 C07H HS 109.3
C060 C07H C07U 111.8(7)
H2HA C07H HS 107.9
C07U C07H H2HA 109.3
C07U C07H HS 109.3
C05U C07I H07G 109.3
C05U C07I H07H 109.3
C05U C07I C08F 111.4(8)
H07G C07I H07H 108.0
C08F C07I H07G 109.3
C08F C07I H07H 109.3
C06Y C07J H3HA 109.2
C092 C07J C06Y 107.7(8)
C092 C07J H3HA 109.2
C09F C07J C06Y 112.1(9)
C09F C07J H3HA 109.2
C09F C07J C092 109.5(9)
O00B C07K C07C 110.0(8)
O00B C07K H07I 109.7
O00B C07K H07J 109.7
C07C C07K H07I 109.7
C07C C07K H07J 109.7
H07I C07K H07J 108.2
C026 C07L C079 122.6(8)
C026 C07L H4HA 118.7
C079 C07L H4HA 118.7
N01J C07M H8DA 109.0
N01J C07M HT 109.0
N01J C07M C081 113.1(7)
H8DA C07M HT 107.8
C081 C07M H8DA 109.0
C081 C07M HT 109.0
O011 C07N H9BA 109.7
O011 C07N HU 109.7
O011 C07N C08H 109.7(7)
H9BA C07N HU 108.2
C08H C07N H9BA 109.7
C08H C07N HU 109.7
O00O C07O H07K 110.6
O00O C07O H07L 110.6
O00O C07O C5 105.6(10)
H07K C07O H07L 108.7
C5 C07O H07K 110.6
C5 C07O H07L 110.6
C071 C07P H07X 109.0
C071 C07P H07Y 109.0
H07X C07P H07Y 107.8
C09J C07P C071 113.0(8)
C09J C07P H07X 109.0
C09J C07P H07Y 109.0
C06H C07Q H5HA 109.8
C06H C07Q HV 109.8
C06H C07Q C088 109.6(8)
H5HA C07Q HV 108.2
C088 C07Q H5HA 109.8
C088 C07Q HV 109.8
C05P C07R H07Z 108.9
C05P C07R HW 108.9
C05P C07R C099 113.3(8)
H07Z C07R HW 107.7
C099 C07R H07Z 108.9
C099 C07R HW 108.9
O019 C07S H07 110.9
O019 C07S HX 110.9
O019 C07S C09B 104.2(9)
H07 C07S HX 108.9
C09B C07S H07 110.9
C09B C07S HX 110.9
C07H C07U H6HA 109.5
C07H C07U HY 109.5
H6HA C07U HY 108.1
C088 C07U C07H 110.7(8)
C088 C07U H6HA 109.5
C088 C07U HY 109.5
C01S C07V H7FA 119.3
C01S C07V C082 121.5(8)
C082 C07V H7FA 119.3
N01B C07X H7HA 118.8
N01B C07X C089 122.4(9)
C089 C07X H7HA 118.8
C068 C07Y H0CA 108.6
C068 C07Y HZ 108.6
C068 C07Y C08W 114.4(8)
H0CA C07Y HZ 107.6
C08W C07Y H0CA 108.6
C08W C07Y HZ 108.6
C05L C07Z H1CA 108.2
C05L C07Z H5IA 108.2
C05L C07Z C08O 116.2(9)
H1CA C07Z H5IA 107.4
C08O C07Z H1CA 108.2
C08O C07Z H5IA 108.2
O01I C080 H2CA 109.7
O01I C080 H6IA 109.7
O01I C080 C08D 110.0(9)
H2CA C080 H6IA 108.2
C08D C080 H2CA 109.7
C08D C080 H6IA 109.7
C07M C081 H081 104.4
C07M C081 H9DA 100.9
C07M C081 C0AH 109.4(9)
C07M C081 C0AK 109.6(9)
C0A6 C081 C07M 115.4(11)
C0A6 C081 H081 104.4
C0A6 C081 C0AK 117.1(11)
C0A8 C081 C07M 119.2(10)
C0A8 C081 H9DA 100.9
C0A8 C081 C0AH 120.8(11)
C0AH C081 H9DA 100.9
C0AK C081 H081 104.4
N018 C082 C07V 120.8(8)
N018 C082 H082 119.6
C07V C082 H082 119.6
O01C C085 H08A 109.5
O01C C085 H08B 109.5
O01C C085 C091 110.9(9)
H08A C085 H08B 108.0
C091 C085 H08A 109.5
C091 C085 H08B 109.5
C06L C087 H08C 108.7
C06L C087 H08D 108.7
H08C C087 H08D 107.6
C08Y C087 C06L 114.3(10)
C08Y C087 H08C 108.7
C08Y C087 H08D 108.7
C07Q C088 H8HA 109.8
C07Q C088 H7IA 109.8
C07U C088 C07Q 109.3(8)
C07U C088 H8HA 109.8
C07U C088 H7IA 109.8
H8HA C088 H7IA 108.3
C026 C089 H089 120.1
C07X C089 C026 119.7(9)
C07X C089 H089 120.1
H8IA C08A H9IA 107.9
H8FA C08A H0JA 107.6
C0AD C08A H8IA 109.3
C0AD C08A H9IA 109.3
C0AF C08A H8IA 109.3
C0AF C08A H9IA 109.3
C0AF C08A C0AD 111.7(11)
C38 C08A H8FA 108.6
C38 C08A H0JA 108.6
C38 C08A C1AA 114.5(12)
C1AA C08A H8FA 108.6
C1AA C08A H0JA 108.6
O00W C08B H08E 109.8
O00W C08B H08F 109.8
O00W C08B C08L 109.5(8)
H08E C08B H08F 108.2
C08L C08B H08E 109.8
C08L C08B H08F 109.8
C075 C08C H08P 109.1
C075 C08C H08Q 109.1
H08P C08C H08Q 107.8
C09G C08C C075 112.5(11)
C09G C08C H08P 109.1
C09G C08C H08Q 109.1
C080 C08D H3CA 109.9
C080 C08D H1JA 109.9
H3CA C08D H1JA 108.3
C09P C08D C080 108.9(10)
C09P C08D H3CA 109.9
C09P C08D H1JA 109.9
H0EA C08E H2JA 108.1
C097 C08E H0EA 109.5
C097 C08E H2JA 109.5
C09I C08E H0EA 109.5
C09I C08E H2JA 109.5
C09I C08E C097 110.5(9)
C07I C08F H08G 109.5
C07I C08F H08H 109.5
C07I C08F H08I 109.5
H08G C08F H08H 109.5
H08G C08F H08I 109.5
H08H C08F H08I 109.5
C070 C08G H08R 108.8
C070 C08G H08S 108.8
C070 C08G C08I 113.7(8)
H08R C08G H08S 107.7
C08I C08G H08R 108.8
C08I C08G H08S 108.8
C07N C08H H4CA 108.6
C07N C08H H3JA 108.6
H4CA C08H H3JA 107.5
C08T C08H C07N 114.8(9)
C08T C08H H4CA 108.6
C08T C08H H3JA 108.6
C08G C08I H08T 109.0
C08G C08I H08U 109.0
H08T C08I H08U 107.8
C08Z C08I C08G 113.1(9)
C08Z C08I H08T 109.0
C08Z C08I H08U 109.0
C067 C08J H9FA 109.4
C067 C08J H4JA 109.4
C067 C08J C09L 111.2(9)
H9FA C08J H4JA 108.0
C09L C08J H9FA 109.4
C09L C08J H4JA 109.4
C07E C08K H08V 109.5
C07E C08K H08W 109.5
C07E C08K H08X 110.0
C07E C08K H08Y 110.0
C07E C08K C0B1 110.6(10)
C07E C08K C10 108.6(13)
H08V C08K H08W 108.1
H08X C08K H08Y 108.4
C0B1 C08K H08V 109.5
C0B1 C08K H08W 109.5
C10 C08K H08X 110.0
C10 C08K H08Y 110.0
C08B C08L H08J 109.4
C08B C08L H08K 109.4
C08B C08L C0AB 111.2(10)
H08J C08L H08K 108.0
C0AB C08L H08J 109.4
C0AB C08L H08K 109.4
C07F C08N H08Z 108.9
C07F C08N H5JA 108.9
H08Z C08N H5JA 107.7
C09E C08N C07F 113.5(9)
C09E C08N H08Z 108.9
C09E C08N H5JA 108.9
C07Z C08O H5CA 108.9
C07Z C08O H6JA 108.9
H5CA C08O H6JA 107.7
C09Y C08O C07Z 113.5(10)
C09Y C08O H5CA 108.9
C09Y C08O H6JA 108.9
C076 C08P H6CA 108.4
C076 C08P H7JA 108.4
C076 C08P C0A3 115.5(11)
H6CA C08P H7JA 107.5
C0A3 C08P H6CA 108.4
C0A3 C08P H7JA 108.4
C05Z C08Q H7CA 108.2
C05Z C08Q H8JA 108.2
H7CA C08Q H8JA 107.4
C08X C08Q C05Z 116.3(8)
C08X C08Q H7CA 108.2
C08X C08Q H8JA 108.2
C07C C08R H08L 108.5
C07C C08R H08M 108.5
H08L C08R H08M 107.5
C09H C08R C07C 114.9(10)
C09H C08R H08L 108.5
C09H C08R H08M 108.5
H8CA C08S H9JA 109.5
H8CA C08S H0KA 109.5
H9JA C08S H0KA 109.5
C08X C08S H8CA 109.5
C08X C08S H9JA 109.5
C08X C08S H0KA 109.5
C08H C08T H9CA 109.2
C08H C08T H1KA 109.2
C08H C08T C0A5 112.1(10)
H9CA C08T H1KA 107.9
C0A5 C08T H9CA 109.2
C0A5 C08T H1KA 109.2
C06O C08U H1EA 109.4
C06O C08U H2KA 109.4
C06O C08U C09I 111.3(9)
H1EA C08U H2KA 108.0
C09I C08U H1EA 109.4
C09I C08U H2KA 109.4
C06O C08V H2EA 109.1
C06O C08V H3KA 109.1
C06O C08V C097 112.3(10)
H2EA C08V H3KA 107.9
C097 C08V H2EA 109.1
C097 C08V H3KA 109.1
C07Y C08W H0DA 109.4
C07Y C08W H4KA 109.4
H0DA C08W H4KA 108.0
C0A7 C08W C07Y 111.3(11)
C0A7 C08W H0DA 109.4
C0A7 C08W H4KA 109.4
C08Q C08X H1DA 108.3
C08Q C08X H5KA 108.3
C08S C08X C08Q 115.9(10)
C08S C08X H1DA 108.3
C08S C08X H5KA 108.3
H1DA C08X H5KA 107.4
C087 C08Y H08N 109.0
C087 C08Y H08O 109.0
C087 C08Y C09T 113.0(12)
H08N C08Y H08O 107.8
C09T C08Y H08N 109.0
C09T C08Y H08O 109.0
C08I C08Z H08 109.5
C08I C08Z H6KA 109.5
C08I C08Z H7KA 109.5
H08 C08Z H6KA 109.5
H08 C08Z H7KA 109.5
H6KA C08Z H7KA 109.5
C073 C090 H2DA 109.5
C073 C090 H8KA 109.5
C073 C090 H9KA 109.5
H2DA C090 H8KA 109.5
H2DA C090 H9KA 109.5
H8KA C090 H9KA 109.5
C085 C091 H09A 108.5
C085 C091 H09B 108.5
H09A C091 H09B 107.5
C0A1 C091 C085 115.2(11)
C0A1 C091 H09A 108.5
C0A1 C091 H09B 108.5
C07J C092 H9HA 110.1
C07J C092 H0LA 110.1
C07J C092 C098 107.8(9)
H9HA C092 H0LA 108.5
C098 C092 H9HA 110.1
C098 C092 H0LA 110.1
C067 C093 H0GA 110.0
C067 C093 H1LA 110.0
C067 C093 C09C 108.5(8)
H0GA C093 H1LA 108.4
C09C C093 H0GA 110.0
C09C C093 H1LA 110.0
C07A C094 H3DA 109.5
C07A C094 H2LA 109.5
C07A C094 H3LA 109.5
H3DA C094 H2LA 109.5
H3DA C094 H3LA 109.5
H2LA C094 H3LA 109.5
N01J C095 H095 116.2
N01J C095 C096 127.6(16)
C096 C095 H095 116.2
C021 C096 C095 121.9(14)
C021 C096 H096 119.1
C095 C096 H096 119.1
C08E C097 H3EA 110.1
C08E C097 H4LA 110.1
C08V C097 C08E 108.1(10)
C08V C097 H3EA 110.1
C08V C097 H4LA 110.1
H3EA C097 H4LA 108.4
C092 C098 H0IA 110.4
C092 C098 H5LA 110.4
H0IA C098 H5LA 108.6
C09Z C098 C092 106.8(11)
C09Z C098 H0IA 110.4
C09Z C098 H5LA 110.4
C07R C099 H09K 108.2
C07R C099 H09L 108.2
H09K C099 H09L 107.4
C0A4 C099 C07R 116.2(11)
C0A4 C099 H09K 108.2
C0A4 C099 H09L 108.2
H1GA C09A H6LA 108.1
C09C C09A H1GA 109.5
C09C C09A H6LA 109.5
C09C C09A C09L 110.6(9)
C09L C09A H1GA 109.5
C09L C09A H6LA 109.5
C07S C09B H09M 108.9
C07S C09B H09N 108.9
H09M C09B H09N 107.7
C09M C09B C07S 113.5(11)
C09M C09B H09M 108.9
C09M C09B H09N 108.9
C093 C09C H2GA 110.5
C093 C09C H7LA 110.5
C09A C09C C093 106.1(10)
C09A C09C H2GA 110.5
C09A C09C H7LA 110.5
H2GA C09C H7LA 108.7
O01T C09D H09O 107.1
O01T C09D H09P 107.1
O01T C09D H09Q 112.0
O01T C09D H09R 112.0
O01T C09D C16 120.8(15)
O01T C09D C110 98.7(13)
H09O C09D H09P 106.8
H09Q C09D H09R 109.7
C16 C09D H09O 107.1
C16 C09D H09P 107.1
C110 C09D H09Q 112.0
C110 C09D H09R 112.0
C08N C09E H09S 109.6
C08N C09E H09T 109.6
C08N C09E C09U 110.2(10)
H09S C09E H09T 108.1
C09U C09E H09S 109.6
C09U C09E H09T 109.6
C07J C09F H1IA 109.4
C07J C09F H8LA 109.4
C07J C09F C09X 111.3(9)
H1IA C09F H8LA 108.0
C09X C09F H1IA 109.4
C09X C09F H8LA 109.4
C08C C09G H09U 109.5
C08C C09G H09V 109.5
C08C C09G H09W 109.5
H09U C09G H09V 109.5
H09U C09G H09W 109.5
H09V C09G H09W 109.5
C08R C09H H09C 109.5
C08R C09H H09D 109.5
C08R C09H H09E 109.5
H09C C09H H09D 109.5
H09C C09H H09E 109.5
H09D C09H H09E 109.5
C08E C09I C08U 110.6(10)
C08E C09I H4EA 109.5
C08E C09I H9LA 109.5
C08U C09I H4EA 109.5
C08U C09I H9LA 109.5
H4EA C09I H9LA 108.1
C07P C09J H09X 109.5
C07P C09J H09Y 109.5
C07P C09J H0MA 109.5
H09X C09J H09Y 109.5
H09X C09J H0MA 109.5
H09Y C09J H0MA 109.5
C05X C09K H3GA 107.7
C0AE C09K C05X 110.3(13)
C0AE C09K H3GA 107.7
C0AE C09K C0AR 112.6(13)
C0AR C09K C05X 110.7(12)
C0AR C09K H3GA 107.7
C08J C09L C09A 108.0(9)
C08J C09L H4GA 110.1
C08J C09L H1MA 110.1
C09A C09L H4GA 110.1
C09A C09L H1MA 110.1
H4GA C09L H1MA 108.4
C09B C09M H09Z 109.2
C09B C09M H2MA 109.2
C09B C09M C09W 111.9(12)
H09Z C09M H2MA 107.9
C09W C09M H09Z 109.2
C09W C09M H2MA 109.2
C021 C09N H5EA 117.9
C12 C09N C021 124.1(14)
C12 C09N H5EA 117.9
C08D C09P H4DA 109.9
C08D C09P H3MA 109.9
C08D C09P C0AJ 109.1(10)
H4DA C09P H3MA 108.3
C0AJ C09P H4DA 109.9
C0AJ C09P H3MA 109.9
C06R C09Q H09F 108.3
C06R C09Q H09G 108.3
C06R C09Q C0A9 116.0(14)
H09F C09Q H09G 107.4
C0A9 C09Q H09F 108.3
C0A9 C09Q H09G 108.3
N01J C09R H6EA 120.0
C6 C09R N01J 119.9(12)
C6 C09R H6EA 120.0
H7EA C09S H4MA 108.4
C0A2 C09S H7EA 110.1
C0A2 C09S H4MA 110.1
C0A2 C09S C4 108.1(18)
C4 C09S H7EA 110.1
C4 C09S H4MA 110.1
C08Y C09T H09H 109.5
C08Y C09T H09I 109.5
C08Y C09T H09J 109.5
H09H C09T H09I 109.5
H09H C09T H09J 109.5
H09I C09T H09J 109.5
C09E C09U H09 109.5
C09E C09U H5MA 109.5
C09E C09U H6MA 109.5
H09 C09U H5MA 109.5
H09 C09U H6MA 109.5
H5MA C09U H6MA 109.5
C09M C09W H1AA 109.5
C09M C09W H7MA 109.5
C09M C09W H8MA 109.5
H1AA C09W H7MA 109.5
H1AA C09W H8MA 109.5
H7MA C09W H8MA 109.5
C09F C09X H2IA 110.2
C09F C09X H9MA 110.2
C09F C09X C09Z 107.3(11)
H2IA C09X H9MA 108.5
C09Z C09X H2IA 110.2
C09Z C09X H9MA 110.2
C08O C09Y H5DA 109.5
C08O C09Y H0NA 109.5
C08O C09Y H1NA 109.5
H5DA C09Y H0NA 109.5
H5DA C09Y H1NA 109.5
H0NA C09Y H1NA 109.5
C098 C09Z C09X 109.4(10)
C098 C09Z H3IA 109.8
C098 C09Z H2NA 109.8
C09X C09Z H3IA 109.8
C09X C09Z H2NA 109.8
H3IA C09Z H2NA 108.2
H0AA C0A0 H0AB 109.5
H0AA C0A0 H0AC 109.5
H0AB C0A0 H0AC 109.5
H0AD C0A0 H0AE 109.5
H0AD C0A0 H0AF 109.5
H0AE C0A0 H0AF 109.5
C0B2 C0A0 H0AA 109.5
C0B2 C0A0 H0AB 109.5
C0B2 C0A0 H0AC 109.5
C102 C0A0 H0AD 109.5
C102 C0A0 H0AE 109.5
C102 C0A0 H0AF 109.5
C091 C0A1 H0AG 109.0
C091 C0A1 H0AH 109.0
C091 C0A1 C0AT 113.1(12)
H0AG C0A1 H0AH 107.8
C0AT C0A1 H0AG 109.0
C0AT C0A1 H0AH 109.0
C09S C0A2 H8EA 109.5
C09S C0A2 H3NA 109.5
C09S C0A2 C0AK 110.6(17)
H8EA C0A2 H3NA 108.1
C0AK C0A2 H8EA 109.5
C0AK C0A2 H3NA 109.5
C08P C0A3 H0AS 109.0
C08P C0A3 H0AT 109.0
C08P C0A3 C0AI 112.8(12)
H0AS C0A3 H0AT 107.8
C0AI C0A3 H0AS 109.0
C0AI C0A3 H0AT 109.0
C099 C0A4 H0AP 109.5
C099 C0A4 H0AQ 109.5
C099 C0A4 H0AR 109.5
H0AP C0A4 H0AQ 109.5
H0AP C0A4 H0AR 109.5
H0AQ C0A4 H0AR 109.5
C08T C0A5 H0AU 109.5
C08T C0A5 H0AV 109.5
C08T C0A5 H0AW 109.5
H0AU C0A5 H0AV 109.5
H0AU C0A5 H0AW 109.5
H0AV C0A5 H0AW 109.5
C081 C0A6 H9EA 109.1
C081 C0A6 H4NA 109.1
C081 C0A6 C4 112.5(14)
H9EA C0A6 H4NA 107.8
C4 C0A6 H9EA 109.1
C4 C0A6 H4NA 109.1
C08W C0A7 H0AX 109.5
C08W C0A7 H0AY 109.5
C08W C0A7 H5NA 109.5
H0AX C0A7 H0AY 109.5
H0AX C0A7 H5NA 109.5
H0AY C0A7 H5NA 109.5
C081 C0A8 H0FA 108.7
C081 C0A8 H6NA 108.7
C081 C0A8 C0AQ 114.2(12)
H0FA C0A8 H6NA 107.6
C0AQ C0A8 H0FA 108.7
C0AQ C0A8 H6NA 108.7
C09Q C0A9 H0AI 108.3
C09Q C0A9 H0AJ 108.3
H0AI C0A9 H0AJ 107.4
C22 C0A9 C09Q 115.9(18)
C22 C0A9 H0AI 108.3
C22 C0A9 H0AJ 108.3
C07G C0AA H4IA 109.5
C07G C0AA H7NA 109.5
C07G C0AA H8NA 109.5
H4IA C0AA H7NA 109.5
H4IA C0AA H8NA 109.5
H7NA C0AA H8NA 109.5
C08L C0AB H0AK 109.1
C08L C0AB H0AL 109.1
H0AK C0AB H0AL 107.9
C0B5 C0AB C08L 112.4(15)
C0B5 C0AB H0AK 109.1
C0B5 C0AB H0AL 109.1
C08A C0AD H5GA 109.7
C08A C0AD H9NA 109.7
H5GA C0AD H9NA 108.2
C0AE C0AD C08A 110.0(13)
C0AE C0AD H5GA 109.7
C0AE C0AD H9NA 109.7
C09K C0AE C0AD 113.4(13)
C09K C0AE H6GA 108.9
C09K C0AE H0OA 108.9
C0AD C0AE H6GA 108.9
C0AD C0AE H0OA 108.9
H6GA C0AE H0OA 107.7
C08A C0AF H7GA 109.1
C08A C0AF H1OA 109.1
C08A C0AF C0AR 112.4(13)
H7GA C0AF H1OA 107.9
C0AR C0AF H7GA 109.1
C0AR C0AF H1OA 109.1
C081 C0AH H1FA 109.1
C081 C0AH H2OA 109.1
C081 C0AH C24 112.7(15)
H1FA C0AH H2OA 107.8
C24 C0AH H1FA 109.1
C24 C0AH H2OA 109.1
C0A3 C0AI H0AZ 109.5
C0A3 C0AI H3OA 109.5
C0A3 C0AI H4OA 109.5
H0AZ C0AI H3OA 109.5
H0AZ C0AI H4OA 109.5
H3OA C0AI H4OA 109.5
C09P C0AJ H0A 109.5
C09P C0AJ H5OA 109.5
C09P C0AJ H6OA 109.5
H0A C0AJ H5OA 109.5
H0A C0AJ H6OA 109.5
H5OA C0AJ H6OA 109.5
C081 C0AK H2FA 110.1
C081 C0AK H7OA 110.1
C0A2 C0AK C081 107.9(12)
C0A2 C0AK H2FA 110.1
C0A2 C0AK H7OA 110.1
H2FA C0AK H7OA 108.4
C0A8 C0AQ H3FA 108.1
C0A8 C0AQ H8OA 108.1
C0A8 C0AQ C32 116.9(15)
H3FA C0AQ H8OA 107.3
C32 C0AQ H3FA 108.1
C32 C0AQ H8OA 108.1
C09K C0AR C0AF 109.2(14)
C09K C0AR H8GA 109.8
C09K C0AR H9OA 109.8
C0AF C0AR H8GA 109.8
C0AF C0AR H9OA 109.8
H8GA C0AR H9OA 108.3
C0A1 C0AT H0AM 109.5
C0A1 C0AT H0AN 109.5
C0A1 C0AT H0AO 109.5
H0AM C0AT H0AN 109.5
H0AM C0AT H0AO 109.5
H0AN C0AT H0AO 109.5
F1 P6 F93 80.2(17)
F3 P6 F1 97.2(17)
F3 P6 F93 69.6(12)
F3 P6 F94 85.0(16)
F3 P6 F96 148.4(13)
F3 P6 F95 77.0(15)
F94 P6 F1 177(2)
F94 P6 F93 99.1(18)
F94 P6 F95 78.2(18)
F96 P6 F1 91.9(16)
F96 P6 F93 82.4(13)
F96 P6 F94 85.3(17)
F96 P6 F95 129.8(17)
F95 P6 F1 104.0(19)
F95 P6 F93 146.6(19)
H9GA C0AZ H0PA 107.5
C1AA C0AZ H9GA 108.5
C1AA C0AZ H0PA 108.5
C9 C0AZ H9GA 108.5
C9 C0AZ H0PA 108.5
C9 C0AZ C1AA 115.2(18)
C078 C0B0 H0BA 108.8
C078 C0B0 H0BB 108.8
H0BA C0B0 H0BB 107.7
C0B2 C0B0 C078 113.7(16)
C0B2 C0B0 H0BA 108.8
C0B2 C0B0 H0BB 108.8
C08K C0B1 H0BH 110.5
C08K C0B1 H0BI 110.5
H0BH C0B1 H0BI 108.7
C66 C0B1 C08K 106.3(17)
C66 C0B1 H0BH 110.5
C66 C0B1 H0BI 110.5
C0A0 C0B2 H0BC 110.1
C0A0 C0B2 H0BD 110.1
C0B0 C0B2 C0A0 108.1(16)
C0B0 C0B2 H0BC 110.1
C0B0 C0B2 H0BD 110.1
H0BC C0B2 H0BD 108.4
C0AB C0B5 H0BE 109.5
C0AB C0B5 H0BF 109.5
C0AB C0B5 H0BG 109.5
H0BE C0B5 H0BF 109.5
H0BE C0B5 H0BG 109.5
H0BF C0B5 H0BG 109.5
H0BJ C0B8 H0BK 108.3
C38 C0B8 H0BJ 109.9
C38 C0B8 H0BK 109.9
C38 C0B8 C9 109.1(15)
C9 C0B8 H0BJ 109.9
C9 C0B8 H0BK 109.9
C07O C5 H5BC 107.3
C07O C5 H5BD 107.3
C07O C5 H5AA 105.0
C07O C5 H5AB 105.0
H5BC C5 H5BD 106.9
H5AA C5 H5AB 105.8
C113 C5 C07O 119.9(16)
C113 C5 H5BC 107.3
C113 C5 H5BD 107.3
C115 C5 C07O 129(2)
C115 C5 H5AA 105.0
C115 C5 H5AB 105.0
C08A C38 C0B8 112.0(14)
C08A C38 H38A 109.2
C08A C38 H38B 109.2
C0B8 C38 H38A 109.2
C0B8 C38 H38B 109.2
H38A C38 H38B 107.9
P6 F3 F93 56.0(7)
C0A9 C22 H22A 109.5
C0A9 C22 H22B 109.5
C0A9 C22 H22C 109.5
H22A C22 H22B 109.5
H22A C22 H22C 109.5
H22B C22 H22C 109.5
C0B1 C66 H66A 109.5
C0B1 C66 H66B 109.5
C0B1 C66 H66C 109.5
H66A C66 H66B 109.5
H66A C66 H66C 109.5
H66B C66 H66C 109.5
C08A C1AA H1AB 110.1
C08A C1AA H1AC 110.1
C0AZ C1AA C08A 108.0(16)
C0AZ C1AA H1AB 110.1
C0AZ C1AA H1AC 110.1
H1AB C1AA H1AC 108.4
C09D C16 H16A 112.0
C09D C16 H16B 112.0
C09D C16 C21 98.7(17)
H16A C16 H16B 109.7
C21 C16 H16A 112.0
C21 C16 H16B 112.0
C16 C21 H21A 110.9
C16 C21 H21B 110.9
H21A C21 H21B 108.9
C34 C21 C16 104(2)
C34 C21 H21A 110.9
C34 C21 H21B 110.9
C21 C34 H34A 109.5
C21 C34 H34B 109.5
C21 C34 H34C 109.5
H34A C34 H34B 109.5
H34A C34 H34C 109.5
H34B C34 H34C 109.5
C09S C4 H4A 109.3
C09S C4 H4B 109.3
C0A6 C4 C09S 111.8(17)
C0A6 C4 H4A 109.3
C0A6 C4 H4B 109.3
H4A C4 H4B 107.9
C08K C10 H10H 106.5
C08K C10 H10I 106.5
H10H C10 H10I 106.5
C23 C10 C08K 123(2)
C23 C10 H10H 106.5
C23 C10 H10I 106.5
C06R C13 H13A 110.6
C06R C13 H13B 110.6
C06R C13 C96 105.8(19)
H13A C13 H13B 108.7
C96 C13 H13A 110.6
C96 C13 H13B 110.6
C13 C96 H96A 109.6
C13 C96 H96B 109.6
C13 C96 C100 110(2)
H96A C96 H96B 108.2
C100 C96 H96A 109.6
C100 C96 H96B 109.6
C96 C100 H10A 109.5
C96 C100 H10B 109.5
C96 C100 H10C 109.5
H10A C100 H10B 109.5
H10A C100 H10C 109.5
H10B C100 H10C 109.5
C05X C9 C0B8 106.4(14)
C05X C9 H9 110.4
C0AZ C9 C05X 109.9(18)
C0AZ C9 C0B8 109.2(15)
C0AZ C9 H9 110.4
C0B8 C9 H9 110.4
C021 C6 H6 121.7
C09R C6 C021 116.6(13)
C09R C6 H6 121.7
C021 C7 H7 118.8
C14 C7 C021 122.4(12)
C14 C7 H7 118.8
N01J C12 C09N 123.2(12)
N01J C12 H12 118.4
C09N C12 H12 118.4
N01J C14 H14 121.3
C7 C14 N01J 117.5(13)
C7 C14 H14 121.3
C10 C23 H23A 109.5
C10 C23 H23B 109.5
C10 C23 H23C 109.5
H23A C23 H23B 109.5
H23A C23 H23C 109.5
H23B C23 H23C 109.5
C0AH C24 H24A 109.5
C0AH C24 H24B 109.5
C0AH C24 C32 110.7(19)
H24A C24 H24B 108.1
C32 C24 H24A 109.5
C32 C24 H24B 109.5
C0AQ C32 C24 107.0(16)
C0AQ C32 H32A 110.3
C0AQ C32 H32B 110.3
C24 C32 H32A 110.3
C24 C32 H32B 110.3
H32A C32 H32B 108.6
C078 C101 H10D 111.6
C078 C101 H10E 111.6
H10D C101 H10E 109.4
C102 C101 C078 101.1(18)
C102 C101 H10D 111.6
C102 C101 H10E 111.6
C0A0 C102 H10F 110.9
C0A0 C102 H10G 110.9
C101 C102 C0A0 104(2)
C101 C102 H10F 110.9
C101 C102 H10G 110.9
H10F C102 H10G 108.9
N73 C107 C106 168(3)
P6 F93 F3 54.4(7)
C107 C106 H10J 109.5
C107 C106 H10K 109.5
C107 C106 H10L 109.5
H10J C106 H10K 109.5
H10J C106 H10L 109.5
H10K C106 H10L 109.5
H11K C111 H11L 108.2
C110 C111 H11K 109.7
C110 C111 H11L 109.7
C112 C111 H11K 109.7
C112 C111 H11L 109.7
C112 C111 C110 110(3)
C09D C110 H11M 109.1
C09D C110 H11N 109.1
C111 C110 C09D 113(3)
C111 C110 H11M 109.1
C111 C110 H11N 109.1
H11M C110 H11N 107.8
C111 C112 H11O 109.5
C111 C112 H11P 109.5
C111 C112 H11Q 109.5
H11O C112 H11P 109.5
H11O C112 H11Q 109.5
H11P C112 H11Q 109.5
H11A C114 H11B 109.5
H11A C114 H11C 109.5
H11B C114 H11C 109.5
C113 C114 H11A 109.5
C113 C114 H11B 109.5
C113 C114 H11C 109.5
C5 C113 C114 105.9(19)
C5 C113 H11D 110.6
C5 C113 H11E 110.6
C114 C113 H11D 110.6
C114 C113 H11E 110.6
H11D C113 H11E 108.7
C5 C115 H11F 109.3
C5 C115 H11G 109.3
C5 C115 C116 112(3)
H11F C115 H11G 107.9
C116 C115 H11F 109.3
C116 C115 H11G 109.3
C115 C116 H11H 109.5
C115 C116 H11I 109.5
C115 C116 H11J 109.5
H11H C116 H11I 109.5
H11H C116 H11J 109.5
H11I C116 H11J 109.5

loop_
_geom_bond_atom_site_label_1
_geom_bond_atom_site_label_2
_geom_bond_distance
P001 F005 1.572(4)
P001 F012 1.580(5)
P001 F013 1.605(5)
P001 F016 1.574(5)
P001 F01D 1.592(5)
P001 F01F 1.574(6)
P002 F006 1.576(5)
P002 F01M 1.546(6)
P002 F01N 1.561(6)
P002 F03Y 1.551(6)
P002 F063 1.556(7)
P002 F07W 1.532(7)
P003 F007 1.573(5)
P003 F01H 1.562(6)
P003 F01K 1.602(6)
P003 F04A 1.535(6)
P003 F06V 1.564(8)
P003 F086 1.523(7)
P004 F04Q 1.547(8)
P004 F056 1.531(8)
P004 F06Q 1.558(9)
P004 F07T 1.464(9)
P004 F083 1.524(8)
P004 F084 1.650(10)
O008 C02D 1.376(9)
O008 C057 1.439(9)
O009 C01W 1.366(9)
O009 C05L 1.427(9)
O00A C022 1.352(8)
O00A C05Z 1.425(10)
O00B C01Z 1.380(8)
O00B C07K 1.436(10)
O00D C037 1.427(8)
O00D C05S 1.453(8)
O00E C01R 1.383(8)
O00E C05A 1.442(9)
O00F C03C 1.410(8)
O00F C04P 1.448(8)
O00G C055 1.417(9)
O00G C05D 1.447(8)
O00H C029 1.369(9)
O00H C070 1.441(10)
O00I C02X 1.355(8)
O00I C06Z 1.444(9)
O00J C03N 1.444(8)
O00J C04V 1.434(9)
O00K C04E 1.413(9)
O00K C05R 1.451(8)
O00L C02O 1.369(9)
O00L C07E 1.462(9)
O00M C04Y 1.420(9)
O00M C05T 1.427(9)
O00N C02V 1.393(9)
O00N C05P 1.453(8)
O00O C02P 1.374(9)
O00O C07O 1.462(12)
O00P C053 1.434(9)
O00P C066 1.438(9)
O00Q C020 1.382(8)
O00Q C06R 1.435(9)
O00R C05K 1.431(9)
O00R C06G 1.444(9)
O00S C044 1.409(8)
O00S C061 1.451(8)
O00T C05M 1.449(8)
O00T C05W 1.425(10)
O00U C04Z 1.434(9)
O00U C06I 1.419(8)
O00V C04W 1.433(8)
O00V C06E 1.426(8)
O00W C02N 1.386(9)
O00W C08B 1.437(9)
O00X C049 1.371(9)
O00X C07F 1.410(11)
O00Y C040 1.356(10)
O00Y C069 1.439(10)
O00Z C02U 1.385(9)
O00Z C068 1.449(8)
O010 C02F 1.383(8)
O010 C06B 1.440(10)
O011 C04G 1.381(9)
O011 C07N 1.450(10)
N014 C01V 1.338(9)
N014 C02Y 1.349(9)
N014 C03K 1.475(9)
O015 C052 1.371(11)
O015 C076 1.404(11)
O017 C04D 1.372(10)
O017 C078 1.434(11)
N018 C06N 1.464(9)
N018 C07D 1.312(11)
N018 C082 1.344(10)
O019 C04J 1.377(10)
O019 C07S 1.414(11)
O01A C04U 1.379(9)
O01A C06L 1.395(11)
N01B C06Y 1.475(9)
N01B C079 1.322(10)
N01B C07X 1.355(12)
O01C C05E 1.367(10)
O01C C085 1.386(11)
N01E C034 1.352(9)
N01E C03B 1.348(10)
N01E C05H 1.461(10)
N01G C032 1.326(10)
N01G C03F 1.356(9)
N01G C05X 1.482(9)
O01I C05F 1.372(9)
O01I C080 1.420(11)
N01J C07M 1.471(11)
N01J C095 1.240(17)
N01J C09R 1.579(17)
N01J C12 1.171(18)
N01J C14 1.407(18)
P01L F09V 1.912(17)
P01L F17 1.657(18)
P01L F42 1.595(19)
P01L F53 1.500(17)
P01L F21 1.539(16)
C01O C01P 1.400(10)
C01O C01U 1.433(9)
C01O C02L 1.432(10)
C01P C01X 1.438(10)
C01P C03G 1.435(9)
C01Q C026 1.497(10)
C01Q C027 1.382(9)
C01Q C02J 1.374(10)
C01R C01U 1.372(10)
C01R C01W 1.435(10)
C01S C028 1.480(10)
C01S C074 1.376(9)
C01S C07V 1.350(11)
O01T C06P 1.364(10)
O01T C09D 1.395(13)
C01U C055 1.507(10)
C01V H01V 0.9300
C01V C027 1.358(10)
C01W C01X 1.362(9)
C01X C044 1.508(9)
C01Y C02G 1.414(10)
C01Y C02T 1.436(10)
C01Y C039 1.416(10)
C01Z C02P 1.432(10)
C01Z C02W 1.341(10)
C020 C02M 1.389(10)
C020 C02N 1.418(10)
C021 C025 1.465(10)
C021 C096 1.276(18)
C021 C09N 1.386(15)
C021 C6 1.442(16)
C021 C7 1.422(16)
C022 C024 1.394(10)
C022 C03Q 1.420(9)
C023 C035 1.418(11)
C023 C04D 1.363(12)
C023 C04W 1.517(10)
C024 C02Q 1.420(10)
C024 C037 1.507(9)
C025 C02B 1.412(10)
C025 C03H 1.384(9)
C026 C07L 1.327(11)
C026 C089 1.375(11)
C027 H027 0.9300
C028 C02A 1.387(10)
C028 C031 1.391(9)
C029 C02F 1.433(10)
C029 C039 1.358(10)
C02A H02A 0.9300
C02A C03F 1.361(10)
C02B H02B 0.9300
C02B C034 1.354(11)
C02C C02E 1.406(10)
C02C C02W 1.450(9)
C02C C03P 1.409(10)
C02D C02K 1.383(11)
C02D C03W 1.419(10)
C02E C03A 1.426(9)
C02E C03Z 1.424(11)
C02F C02I 1.360(10)
C02G C02I 1.426(9)
C02G C04C 1.445(10)
C02H H02H 0.9300
C02H C04L 1.362(11)
C02H C04O 1.421(11)
C02I C05W 1.526(10)
C02J H02J 0.9300
C02J C02Y 1.346(10)
C02K C03N 1.486(10)
C02K C03R 1.442(10)
C02L H02L 0.9300
C02L C04I 1.369(10)
C02M C04H 1.400(10)
C02M C04V 1.543(10)
C02N C03M 1.360(10)
C02O C02V 1.410(11)
C02O C043 1.387(10)
C02P C03Z 1.376(10)
C02Q C03S 1.428(10)
C02Q C065 1.400(11)
C02R C045 1.428(11)
C02R C04O 1.440(10)
C02R C05Q 1.414(11)
P5 F88 1.750(12)
P5 F89 1.746(14)
P5 F91 1.741(13)
P5 F92 1.746(15)
P5 F90 1.722(14)
P5 F16 1.60(2)
C02T H02T 0.9300
C02T C04T 1.335(11)
C02U C02X 1.434(10)
C02U C05C 1.372(11)
C02V C04B 1.370(11)
C02W C04E 1.534(10)
C02X C038 1.375(10)
C02Y H02Y 0.9300
C02Z C035 1.419(10)
C02Z C03O 1.419(11)
C02Z C04F 1.436(10)
C030 C03J 1.429(11)
C030 C051 1.419(11)
C030 C05V 1.411(11)
C031 H031 0.9300
C031 C032 1.384(10)
C032 H032 0.9300
C033 H033 0.9300
C033 C036 1.415(10)
C033 C03W 1.363(10)
C034 H034 0.9300
C035 C050 1.412(11)
C036 C03I 1.408(10)
C036 C03R 1.435(10)
C037 H03F 0.9700
C037 H03G 0.9700
C038 C03V 1.419(11)
C038 C05S 1.525(9)
C039 C03C 1.491(9)
C03A H03A 0.9300
C03A C05G 1.363(11)
C03B H03J 0.9300
C03B C03H 1.360(10)
C03C H03D 0.9700
C03C H03E 0.9700
C03D C04K 1.401(12)
C03D C04R 1.432(11)
C03D C05B 1.427(12)
C03E H03H 0.9300
C03E C03Q 1.372(10)
C03E C03S 1.393(10)
C03F H03M 0.9300
C03G H03I 0.9300
C03G C03T 1.370(11)
C03H H03K 0.9300
C03I C05E 1.405(12)
C03I C066 1.501(11)
C03J C049 1.398(11)
C03J C04Z 1.494(10)
C03K H03N 0.9700
C03K H03R 0.9700
C03K C060 1.534(10)
C03L H03L 0.9300
C03L C041 1.372(10)
C03L C051 1.389(11)
C03M C03X 1.427(11)
C03M C06E 1.502(10)
C03N H03B 0.9700
C03N H03C 0.9700
C03O H03O 0.9300
C03O C048 1.370(11)
C03P H03P 0.9300
C03P C05N 1.376(10)
C03Q H03Q 0.9300
C03R C059 1.408(11)
C03S C047 1.429(10)
C03T H03T 0.9300
C03T C04I 1.404(11)
C03U C04J 1.374(11)
C03U C04O 1.430(11)
C03U C05K 1.487(10)
C03V C046 1.418(10)
C03V C06J 1.414(11)
C03W H03W 0.9300
C03X C04H 1.432(10)
C03X C06A 1.404(11)
C03Z C053 1.518(10)
C040 C045 1.391(11)
C040 C04L 1.414(10)
C041 H041 0.9300
C041 C049 1.411(10)
C042 C043 1.440(11)
C042 C054 1.427(12)
C042 C05Y 1.417(11)
C043 C06I 1.524(10)
C044 H04M 0.9700
C044 H04N 0.9700
C045 C04P 1.476(10)
C046 C04M 1.438(11)
C046 C05C 1.435(11)
C047 C05D 1.506(11)
C047 C05F 1.372(11)
C048 H048 0.9300
C048 C04D 1.404(11)
C04B C054 1.420(11)
C04B C06G 1.502(11)
C04C H04G 0.9300
C04C C058 1.363(10)
C04E H04A 0.9700
C04E H04B 0.9700
C04F C04U 1.366(11)
C04F C05R 1.480(11)
C04G C04N 1.354(11)
C04G C04X 1.424(11)
C04H C04S 1.423(10)
C04I H04O 0.9300
C04J C062 1.428(11)
C04K H04P 0.9300
C04K C04X 1.394(12)
C04L H04L 0.9300
C04M H04Q 0.9300
C04M C06U 1.376(12)
C04N C04R 1.434(12)
C04N C05T 1.498(11)
C04P H04H 0.9700
C04P H04I 0.9700
C04R C05I 1.400(12)
C04S H04S 0.9300
C04S C05J 1.376(11)
C04T H04T 0.9300
C04T C058 1.410(12)
C04U C06D 1.417(11)
C04V H04C 0.9700
C04V H04D 0.9700
C04W H04E 0.9700
C04W H04F 0.9700
C04X H04X 0.9300
C04Y H04R 0.9700
C04Y H04U 0.9700
C04Y C05C 1.518(10)
C04Z H04J 0.9700
C04Z H04K 0.9700
C050 H050 0.9300
C050 C06D 1.359(12)
C051 C05O 1.430(11)
C052 C05B 1.367(12)
C052 C06M 1.422(12)
C053 H05A 0.9700
C053 H05B 0.9700
C054 C06F 1.427(11)
C055 H05U 0.9700
C055 H05W 0.9700
C057 H05C 0.9700
C057 H05D 0.9700
C057 C05U 1.522(11)
C058 H058 0.9300
C059 H059 0.9300
C059 C064 1.370(12)
C05A H05X 0.9700
C05A H05Z 0.9700
C05A C06K 1.482(11)
C05B C061 1.504(11)
C05D H05 0.9700
C05D H 0.9700
C05E C064 1.395(12)
C05F C06C 1.407(12)
C05G H05G 0.9300
C05G C05N 1.406(11)
C05H H6DA 0.9700
C05H HA 0.9700
C05H C06O 1.503(11)
C05I H2AA 0.9300
C05I C06M 1.388(12)
C05J H05J 0.9300
C05J C06S 1.396(13)
C05K H05K 0.9700
C05K H05L 0.9700
C05L H3AA 0.9700
C05L HB 0.9700
C05L C07Z 1.507(11)
C05M H05M 0.9700
C05M H05O 0.9700
C05M C05O 1.500(12)
C05N H05N 0.9300
C05O C06P 1.378(13)
C05P H05P 0.9700
C05P H05Q 0.9700
C05P C07R 1.502(11)
C05Q H05R 0.9300
C05Q C062 1.356(12)
C05R H05E 0.9700
C05R H05F 0.9700
C05S H4AA 0.9700
C05S HC 0.9700
C05T H6AA 0.9700
C05T HD 0.9700
C05U H05H 0.9700
C05U H05I 0.9700
C05U C07I 1.492(11)
C05V H05V 0.9300
C05V C077 1.373(12)
C05W H05S 0.9700
C05W H05T 0.9700
C05X HE 0.9700
C05X HF 0.9700
C05X H4FA 0.9700
C05X HG 0.9700
C05X C09K 1.530(16)
C05X C9 1.54(2)
C05Y H05Y 0.9300
C05Y C07B 1.357(13)
C05Z H7AA 0.9700
C05Z HH 0.9700
C05Z C08Q 1.518(12)
C060 H060 0.9800
C060 C06H 1.514(10)
C060 C07H 1.492(11)
C061 H06W 0.9700
C061 H06Y 0.9700
C062 H062 0.9300
C064 H064 0.9300
C065 H065 0.9300
C065 C06C 1.371(12)
C066 H06A 0.9700
C066 H06B 0.9700
C067 H067 0.9800
C067 C06N 1.518(11)
C067 C08J 1.461(13)
C067 C093 1.539(11)
C068 H06Z 0.9700
C068 HI 0.9700
C068 C07Y 1.513(11)
C069 H06M 0.9700
C069 H06N 0.9700
C069 C071 1.485(11)
C06A H06C 0.9300
C06A C06S 1.375(13)
C06B H06O 0.9700
C06B H06P 0.9700
C06B C075 1.475(11)
C06C H06 0.9300
C06D H06D 0.9300
C06E H06E 0.9700
C06E H06F 0.9700
C06F H06Q 0.9300
C06F C06X 1.371(12)
C06G H06R 0.9700
C06G H06T 0.9700
C06H H0HA 0.9700
C06H HJ 0.9700
C06H C07Q 1.519(12)
C06I H06U 0.9700
C06I H06V 0.9700
C06J H8AA 0.9300
C06J C06T 1.368(12)
C06K H9AA 0.9700
C06K HK 0.9700
C06K C07A 1.508(12)
C06L H06G 0.9700
C06L H06H 0.9700
C06L C087 1.519(13)
C06M H1BA 0.9300
C06N H5FA 0.9700
C06N HL 0.9700
C06O H7DA 0.9800
C06O C08U 1.537(13)
C06O C08V 1.468(13)
C06P C077 1.427(13)
C06R H06I 0.9700
C06R H06J 0.9700
C06R H06K 0.9700
C06R H06L 0.9700
C06R C09Q 1.532(18)
C06R C13 1.42(3)
C06S H06S 0.9300
C06T H2BA 0.9300
C06T C06U 1.391(13)
C06U H3BA 0.9300
C06W H4BA 0.9700
C06W HM 0.9700
C06W C06Z 1.491(11)
C06W C073 1.539(12)
C06X H06X 0.9300
C06X C07B 1.349(14)
C06Y H1HA 0.9700
C06Y HN 0.9700
C06Y C07J 1.547(12)
C06Z H5BA 0.9700
C06Z HO 0.9700
C070 H07M 0.9700
C070 H07N 0.9700
C070 C08G 1.519(12)
C071 H07O 0.9700
C071 H07P 0.9700
C071 C07P 1.558(13)
N072 C07G 1.124(14)
C073 H6BA 0.9700
C073 HP 0.9700
C073 C090 1.532(12)
C074 H074 0.9300
C074 C07D 1.354(12)
C075 H07Q 0.9700
C075 H07R 0.9700
C075 C08C 1.521(13)
C076 H7BA 0.9700
C076 HQ 0.9700
C076 C08P 1.484(14)
C077 H077 0.9300
C078 H07A 0.9700
C078 H07B 0.9700
C078 H07C 0.9700
C078 H07D 0.9700
C078 C0B0 1.520(12)
C078 C101 1.519(13)
C079 H079 0.9300
C079 C07L 1.377(12)
C07A H8BA 0.9700
C07A HR 0.9700
C07A C094 1.501(13)
C07B H07S 0.9300
C07C H07E 0.9700
C07C H07F 0.9700
C07C C07K 1.475(11)
C07C C08R 1.516(14)
C07D H6FA 0.9300
C07E H07T 0.9700
C07E H07U 0.9700
C07E C08K 1.475(13)
C07F H07V 0.9700
C07F H07W 0.9700
C07F C08N 1.521(12)
C07G C0AA 1.494(17)
C07H H2HA 0.9700
C07H HS 0.9700
C07H C07U 1.537(12)
C07I H07G 0.9700
C07I H07H 0.9700
C07I C08F 1.515(12)
C07J H3HA 0.9800
C07J C092 1.523(12)
C07J C09F 1.470(14)
C07K H07I 0.9700
C07K H07J 0.9700
C07L H4HA 0.9300
C07M H8DA 0.9700
C07M HT 0.9700
C07M C081 1.514(12)
C07N H9BA 0.9700
C07N HU 0.9700
C07N C08H 1.514(13)
C07O H07K 0.9700
C07O H07L 0.9700
C07O C5 1.509(9)
C07P H07X 0.9700
C07P H07Y 0.9700
C07P C09J 1.499(12)
C07Q H5HA 0.9700
C07Q HV 0.9700
C07Q C088 1.546(12)
C07R H07Z 0.9700
C07R HW 0.9700
C07R C099 1.556(14)
C07S H07 0.9700
C07S HX 0.9700
C07S C09B 1.564(14)
C07U H6HA 0.9700
C07U HY 0.9700
C07U C088 1.490(13)
C07V H7FA 0.9300
C07V C082 1.382(12)
C07X H7HA 0.9300
C07X C089 1.362(12)
C07Y H0CA 0.9700
C07Y HZ 0.9700
C07Y C08W 1.544(14)
C07Z H1CA 0.9700
C07Z H5IA 0.9700
C07Z C08O 1.541(12)
C080 H2CA 0.9700
C080 H6IA 0.9700
C080 C08D 1.482(13)
C081 H081 0.9800
C081 H9DA 0.9800
C081 C0A6 1.398(14)
C081 C0A8 1.384(13)
C081 C0AH 1.545(15)
C081 C0AK 1.658(18)
C082 H082 0.9300
C085 H08A 0.9700
C085 H08B 0.9700
C085 C091 1.473(13)
C087 H08C 0.9700
C087 H08D 0.9700
C087 C08Y 1.462(14)
C088 H8HA 0.9700
C088 H7IA 0.9700
C089 H089 0.9300
C08A H8IA 0.9700
C08A H9IA 0.9700
C08A H8FA 0.9700
C08A H0JA 0.9700
C08A C0AD 1.577(18)
C08A C0AF 1.455(18)
C08A C38 1.464(15)
C08A C1AA 1.64(3)
C08B H08E 0.9700
C08B H08F 0.9700
C08B C08L 1.493(13)
C08C H08P 0.9700
C08C H08Q 0.9700
C08C C09G 1.504(14)
C08D H3CA 0.9700
C08D H1JA 0.9700
C08D C09P 1.421(12)
C08E H0EA 0.9700
C08E H2JA 0.9700
C08E C097 1.552(15)
C08E C09I 1.492(15)
C08F H08G 0.9600
C08F H08H 0.9600
C08F H08I 0.9600
C08G H08R 0.9700
C08G H08S 0.9700
C08G C08I 1.555(11)
C08H H4CA 0.9700
C08H H3JA 0.9700
C08H C08T 1.463(14)
C08I H08T 0.9700
C08I H08U 0.9700
C08I C08Z 1.457(13)
C08J H9FA 0.9700
C08J H4JA 0.9700
C08J C09L 1.548(14)
C08K H08V 0.9700
C08K H08W 0.9700
C08K H08X 0.9700
C08K H08Y 0.9700
C08K C0B1 1.67(2)
C08K C10 1.609(17)
C08L H08J 0.9700
C08L H08K 0.9700
C08L C0AB 1.667(18)
C08N H08Z 0.9700
C08N H5JA 0.9700
C08N C09E 1.493(15)
C08O H5CA 0.9700
C08O H6JA 0.9700
C08O C09Y 1.458(15)
C08P H6CA 0.9700
C08P H7JA 0.9700
C08P C0A3 1.495(15)
C08Q H7CA 0.9700
C08Q H8JA 0.9700
C08Q C08X 1.497(13)
C08R H08L 0.9700
C08R H08M 0.9700
C08R C09H 1.505(12)
C08S H8CA 0.9600
C08S H9JA 0.9600
C08S H0KA 0.9600
C08S C08X 1.483(15)
C08T H9CA 0.9700
C08T H1KA 0.9700
C08T C0A5 1.556(16)
C08U H1EA 0.9700
C08U H2KA 0.9700
C08U C09I 1.554(15)
C08V H2EA 0.9700
C08V H3KA 0.9700
C08V C097 1.550(15)
C08W H0DA 0.9700
C08W H4KA 0.9700
C08W C0A7 1.445(15)
C08X H1DA 0.9700
C08X H5KA 0.9700
C08Y H08N 0.9700
C08Y H08O 0.9700
C08Y C09T 1.508(15)
C08Z H08 0.9600
C08Z H6KA 0.9600
C08Z H7KA 0.9600
C090 H2DA 0.9600
C090 H8KA 0.9600
C090 H9KA 0.9600
C091 H09A 0.9700
C091 H09B 0.9700
C091 C0A1 1.370(15)
C092 H9HA 0.9700
C092 H0LA 0.9700
C092 C098 1.633(16)
C093 H0GA 0.9700
C093 H1LA 0.9700
C093 C09C 1.599(16)
C094 H3DA 0.9600
C094 H2LA 0.9600
C094 H3LA 0.9600
C095 H095 0.9300
C095 C096 1.34(2)
C096 H096 0.9300
C097 H3EA 0.9700
C097 H4LA 0.9700
C098 H0IA 0.9700
C098 H5LA 0.9700
C098 C09Z 1.406(16)
C099 H09K 0.9700
C099 H09L 0.9700
C099 C0A4 1.458(15)
C09A H1GA 0.9700
C09A H6LA 0.9700
C09A C09C 1.461(16)
C09A C09L 1.572(14)
C09B H09M 0.9700
C09B H09N 0.9700
C09B C09M 1.439(15)
C09C H2GA 0.9700
C09C H7LA 0.9700
C09D H09O 0.9700
C09D H09P 0.9700
C09D H09Q 0.9700
C09D H09R 0.9700
C09D C16 1.455(15)
C09D C110 1.66(4)
C09E H09S 0.9700
C09E H09T 0.9700
C09E C09U 1.523(14)
C09F H1IA 0.9700
C09F H8LA 0.9700
C09F C09X 1.551(15)
C09G H09U 0.9600
C09G H09V 0.9600
C09G H09W 0.9600
C09H H09C 0.9600
C09H H09D 0.9600
C09H H09E 0.9600
C09I H4EA 0.9700
C09I H9LA 0.9700
C09J H09X 0.9600
C09J H09Y 0.9600
C09J H0MA 0.9600
C09K H3GA 0.9800
C09K C0AE 1.50(2)
C09K C0AR 1.52(2)
C09L H4GA 0.9700
C09L H1MA 0.9700
C09M H09Z 0.9700
C09M H2MA 0.9700
C09M C09W 1.541(16)
C09N H5EA 0.9300
C09N C12 1.35(2)
C09P H4DA 0.9700
C09P H3MA 0.9700
C09P C0AJ 1.552(15)
C09Q H09F 0.9700
C09Q H09G 0.9700
C09Q C0A9 1.57(2)
C09R H6EA 0.9300
C09R C6 1.34(2)
C09S H7EA 0.9700
C09S H4MA 0.9700
C09S C0A2 1.53(3)
C09S C4 1.56(3)
C09T H09H 0.9600
C09T H09I 0.9600
C09T H09J 0.9600
C09U H09 0.9600
C09U H5MA 0.9600
C09U H6MA 0.9600
C09W H1AA 0.9600
C09W H7MA 0.9600
C09W H8MA 0.9600
C09X H2IA 0.9700
C09X H9MA 0.9700
C09X C09Z 1.573(17)
C09Y H5DA 0.9600
C09Y H0NA 0.9600
C09Y H1NA 0.9600
C09Z H3IA 0.9700
C09Z H2NA 0.9700
C0A0 H0AA 0.9600
C0A0 H0AB 0.9600
C0A0 H0AC 0.9600
C0A0 H0AD 0.9600
C0A0 H0AE 0.9600
C0A0 H0AF 0.9600
C0A0 C0B2 1.53(2)
C0A0 C102 1.70(4)
C0A1 H0AG 0.9700
C0A1 H0AH 0.9700
C0A1 C0AT 1.566(16)
C0A2 H8EA 0.9700
C0A2 H3NA 0.9700
C0A2 C0AK 1.53(2)
C0A3 H0AS 0.9700
C0A3 H0AT 0.9700
C0A3 C0AI 1.522(17)
C0A4 H0AP 0.9600
C0A4 H0AQ 0.9600
C0A4 H0AR 0.9600
C0A5 H0AU 0.9600
C0A5 H0AV 0.9600
C0A5 H0AW 0.9600
C0A6 H9EA 0.9700
C0A6 H4NA 0.9700
C0A6 C4 1.49(2)
C0A7 H0AX 0.9600
C0A7 H0AY 0.9600
C0A7 H5NA 0.9600
C0A8 H0FA 0.9700
C0A8 H6NA 0.9700
C0A8 C0AQ 1.47(2)
C0A9 H0AI 0.9700
C0A9 H0AJ 0.9700
C0A9 C22 1.55(2)
C0AA H4IA 0.9600
C0AA H7NA 0.9600
C0AA H8NA 0.9600
C0AB H0AK 0.9700
C0AB H0AL 0.9700
C0AB C0B5 1.51(2)
C0AD H5GA 0.9700
C0AD H9NA 0.9700
C0AD C0AE 1.51(2)
C0AE H6GA 0.9700
C0AE H0OA 0.9700
C0AF H7GA 0.9700
C0AF H1OA 0.9700
C0AF C0AR 1.55(2)
C0AH H1FA 0.9700
C0AH H2OA 0.9700
C0AH C24 1.58(3)
C0AI H0AZ 0.9600
C0AI H3OA 0.9600
C0AI H4OA 0.9600
C0AJ H0A 0.9600
C0AJ H5OA 0.9600
C0AJ H6OA 0.9600
C0AK H2FA 0.9700
C0AK H7OA 0.9700
C0AQ H3FA 0.9700
C0AQ H8OA 0.9700
C0AQ C32 1.50(2)
C0AR H8GA 0.9700
C0AR H9OA 0.9700
C0AT H0AM 0.9600
C0AT H0AN 0.9600
C0AT H0AO 0.9600
P6 F1 1.575(9)
P6 F3 1.546(9)
P6 F93 1.576(10)
P6 F94 1.572(9)
P6 F96 1.554(9)
P6 F95 1.572(9)
C0AZ H9GA 0.9700
C0AZ H0PA 0.9700
C0AZ C1AA 1.50(3)
C0AZ C9 1.48(3)
C0B0 H0BA 0.9700
C0B0 H0BB 0.9700
C0B0 C0B2 1.508(13)
C0B1 H0BH 0.9700
C0B1 H0BI 0.9700
C0B1 C66 1.54(3)
C0B2 H0BC 0.9700
C0B2 H0BD 0.9700
C0B5 H0BE 0.9600
C0B5 H0BF 0.9600
C0B5 H0BG 0.9600
C0B8 H0BJ 0.9700
C0B8 H0BK 0.9700
C0B8 C38 1.54(2)
C0B8 C9 1.57(3)
C5 H5BC 0.9700
C5 H5BD 0.9700
C5 H5AA 0.9700
C5 H5AB 0.9700
C5 C113 1.425(16)
C5 C115 1.503(19)
C38 H38A 0.9700
C38 H38B 0.9700
F3 F93 1.78(3)
C22 H22A 0.9600
C22 H22B 0.9600
C22 H22C 0.9600
C66 H66A 0.9600
C66 H66B 0.9600
C66 H66C 0.9600
C1AA H1AB 0.9700
C1AA H1AC 0.9700
C16 H16A 0.9700
C16 H16B 0.9700
C16 C21 1.58(3)
C21 H21A 0.9700
C21 H21B 0.9700
C21 C34 1.52(3)
C34 H34A 0.9600
C34 H34B 0.9600
C34 H34C 0.9600
C4 H4A 0.9700
C4 H4B 0.9700
C10 H10H 0.9700
C10 H10I 0.9700
C10 C23 1.565(19)
C13 H13A 0.9700
C13 H13B 0.9700
C13 C96 1.50(4)
C96 H96A 0.9700
C96 H96B 0.9700
C96 C100 1.67(4)
C100 H10A 0.9600
C100 H10B 0.9600
C100 H10C 0.9600
C9 H9 0.9800
C6 H6 0.9300
C7 H7 0.9300
C7 C14 1.37(2)
C12 H12 0.9300
C14 H14 0.9300
C23 H23A 0.9600
C23 H23B 0.9600
C23 H23C 0.9600
C24 H24A 0.9700
C24 H24B 0.9700
C24 C32 1.59(3)
C32 H32A 0.9700
C32 H32B 0.9700
C101 H10D 0.9700
C101 H10E 0.9700
C101 C102 1.513(13)
C102 H10F 0.9700
C102 H10G 0.9700
N73 C107 1.14(3)
C107 C106 1.63(4)
C106 H10J 0.9600
C106 H10K 0.9600
C106 H10L 0.9600
C111 H11K 0.9700
C111 H11L 0.9700
C111 C110 1.556(19)
C111 C112 1.534(19)
C110 H11M 0.9700
C110 H11N 0.9700
C112 H11O 0.9600
C112 H11P 0.9600
C112 H11Q 0.9600
C114 H11A 0.9600
C114 H11B 0.9600
C114 H11C 0.9600
C114 C113 1.523(17)
C113 H11D 0.9700
C113 H11E 0.9700
C115 H11F 0.9700
C115 H11G 0.9700
C115 C116 1.53(2)
C116 H11H 0.9600
C116 H11I 0.9600
C116 H11J 0.9600

loop_
_geom_torsion_atom_site_label_1
_geom_torsion_atom_site_label_2
_geom_torsion_atom_site_label_3
_geom_torsion_atom_site_label_4
_geom_torsion
O008 C02D C02K C03N 2.7(9)
O008 C02D C02K C03R 179.6(6)
O008 C02D C03W C033 -177.2(6)
O008 C057 C05U C07I 69.4(9)
O009 C01W C01X C01P -175.8(6)
O009 C01W C01X C044 8.5(10)
O009 C05L C07Z C08O -69.3(11)
O00A C022 C024 C02Q 173.2(6)
O00A C022 C024 C037 -0.9(9)
O00A C022 C03Q C03E -175.2(6)
O00A C05Z C08Q C08X 68.9(10)
O00B C01Z C02P O00O 4.3(11)
O00B C01Z C02P C03Z -173.9(7)
O00B C01Z C02W C02C -179.9(6)
O00B C01Z C02W C04E 6.0(12)
O00E C01R C01U C01O -178.8(6)
O00E C01R C01U C055 -4.8(11)
O00E C01R C01W O009 -2.6(10)
O00E C01R C01W C01X 174.5(6)
O00E C05A C06K C07A -172.5(7)
O00H C029 C02F O010 -3.9(11)
O00H C029 C02F C02I 177.4(7)
O00H C029 C039 C01Y -175.2(7)
O00H C029 C039 C03C 11.1(11)
O00H C070 C08G C08I -68.7(10)
O00I C02X C038 C03V -179.5(6)
O00I C02X C038 C05S -3.7(11)
O00L C02O C02V O00N 2.5(10)
O00L C02O C02V C04B 174.0(7)
O00L C02O C043 C042 -178.4(6)
O00L C02O C043 C06I -5.0(11)
O00L C07E C08K C0B1 -63.0(13)
O00L C07E C08K C10 78.7(14)
O00M C04Y C05C C02U 112.9(8)
O00M C04Y C05C C046 -63.8(9)
O00N C02V C04B C054 175.3(6)
O00N C02V C04B C06G -3.5(11)
O00N C05P C07R C099 64.0(9)
O00O C02P C03Z C02E 175.5(7)
O00O C02P C03Z C053 -6.7(12)
O00O C07O C5 C113 61(2)
O00O C07O C5 C115 -38(4)
O00Q C020 C02M C04H 179.8(6)
O00Q C020 C02M C04V -5.9(10)
O00Q C020 C02N O00W 3.6(10)
O00Q C020 C02N C03M 175.1(6)
O00Q C06R C09Q C0A9 73.9(13)
O00Q C06R C13 C96 72(2)
O00T C05M C05O C051 -81.0(8)
O00T C05M C05O C06P 94.8(8)
O00W C02N C03M C03X 176.5(6)
O00W C02N C03M C06E -1.1(11)
O00W C08B C08L C0AB 57.7(13)
O00X C07F C08N C09E 56.4(11)
O00Y C040 C045 C02R -175.9(6)
O00Y C040 C045 C04P -1.3(10)
O00Y C040 C04L C02H 176.6(7)
O00Y C069 C071 C07P 178.5(7)
O00Z C02U C02X O00I 0.9(9)
O00Z C02U C02X C038 -174.2(6)
O00Z C02U C05C C046 178.2(6)
O00Z C02U C05C C04Y 1.4(11)
O00Z C068 C07Y C08W 64.6(11)
O010 C02F C02I C02G -179.5(7)
O010 C02F C02I C05W -5.1(12)
O010 C06B C075 C08C -175.4(7)
O011 C04G C04N C04R -176.8(6)
O011 C04G C04N C05T -1.2(10)
O011 C04G C04X C04K 177.8(6)
O011 C07N C08H C08T -55.5(11)
N014 C01V C027 C01Q 1.2(11)
N014 C03K C060 C06H -70.9(9)
N014 C03K C060 C07H 167.5(7)
O015 C052 C05B C03D -176.1(6)
O015 C052 C05B C061 -2.2(11)
O015 C052 C06M C05I 177.4(7)
O015 C076 C08P C0A3 176.2(10)
O017 C078 C0B0 C0B2 -61.4(17)
O017 C078 C101 C102 65(2)
O019 C04J C062 C05Q 178.2(7)
O019 C07S C09B C09M -179.9(9)
O01A C04U C06D C050 179.1(7)
O01A C06L C087 C08Y 177.9(9)
N01B C06Y C07J C092 -173.7(9)
N01B C06Y C07J C09F 65.8(12)
N01B C079 C07L C026 0.2(18)
N01B C07X C089 C026 -3.6(18)
O01C C05E C064 C059 -178.5(7)
O01C C085 C091 C0A1 -69.2(14)
N01E C03B C03H C025 -1.0(12)
N01E C05H C06O C08U -164.4(8)
N01E C05H C06O C08V 71.5(10)
N01G C05X C09K C0AE 73.5(15)
N01G C05X C09K C0AR -161.2(12)
N01G C05X C9 C0AZ -76.4(15)
N01G C05X C9 C0B8 165.5(12)
O01I C05F C06C C065 -179.2(7)
O01I C080 C08D C09P 68.4(13)
N01J C07M C081 C0A6 -65.6(14)
N01J C07M C081 C0A8 61.7(16)
N01J C07M C081 C0AH -153.3(10)
N01J C07M C081 C0AK 159.6(10)
N01J C095 C096 C021 -2(3)
N01J C09R C6 C021 -4(3)
C01O C01P C01X C01W -6.7(10)
C01O C01P C01X C044 169.0(6)
C01O C01P C03G C03T 1.1(11)
C01O C01U C055 O00G 61.8(9)
C01O C02L C04I C03T -1.9(11)
C01P C01O C01U C01R 1.3(10)
C01P C01O C01U C055 -172.7(6)
C01P C01O C02L C04I 2.0(11)
C01P C01X C044 O00S -66.4(8)
C01P C03G C03T C04I -1.0(12)
C01Q C026 C07L C079 -179.6(9)
C01Q C026 C089 C07X -178.8(9)
C01Q C02J C02Y N014 1.0(12)
C01R O00E C05A C06K -155.0(7)
C01R C01U C055 O00G -112.1(7)
C01R C01W C01X C01P 7.3(10)
C01R C01W C01X C044 -168.5(6)
C01S C028 C02A C03F 175.6(7)
C01S C028 C031 C032 -176.8(7)
C01S C074 C07D N018 3.2(19)
C01S C07V C082 N018 -1.3(19)
O01T C06P C077 C05V 179.7(7)
O01T C09D C16 C21 81(2)
O01T C09D C110 C111 -169(3)
C01U C01O C01P C01X 2.3(10)
C01U C01O C01P C03G -179.9(6)
C01U C01O C02L C04I -179.7(7)
C01U C01R C01W O009 179.3(6)
C01U C01R C01W C01X -3.6(11)
C01V N014 C02Y C02J -3.3(11)
C01V N014 C03K C060 -80.4(9)
C01W O009 C05L C07Z -178.7(6)
C01W C01R C01U C01O -0.7(11)
C01W C01R C01U C055 173.3(6)
C01W C01X C044 O00S 109.3(7)
C01X C01P C03G C03T 178.9(7)
C01Y C02G C02I C02F 2.0(11)
C01Y C02G C02I C05W -172.4(7)
C01Y C02G C04C C058 0.8(12)
C01Y C02T C04T C058 -1.1(12)
C01Y C039 C03C O00F -66.0(9)
C01Z O00B C07K C07C 174.5(7)
C01Z C02P C03Z C02E -6.3(12)
C01Z C02P C03Z C053 171.5(7)
C01Z C02W C04E O00K 110.3(8)
C020 O00Q C06R C09Q -169.8(10)
C020 O00Q C06R C13 161.6(15)
C020 C02M C04H C03X 4.9(10)
C020 C02M C04H C04S -174.2(7)
C020 C02M C04V O00J -118.3(7)
C020 C02N C03M C03X 5.3(11)
C020 C02N C03M C06E -172.3(7)
C021 C025 C02B C034 -175.8(7)
C021 C025 C03H C03B 177.2(7)
C021 C09N C12 N01J -3(3)
C021 C7 C14 N01J 0(3)
C022 O00A C05Z C08Q 165.6(6)
C022 C024 C02Q C03S 2.6(10)
C022 C024 C02Q C065 -175.6(6)
C022 C024 C037 O00D 99.8(7)
C023 C035 C050 C06D 179.3(7)
C024 C022 C03Q C03E 1.4(10)
C024 C02Q C03S C03E 0.4(10)
C024 C02Q C03S C047 -177.3(6)
C024 C02Q C065 C06C 177.2(7)
C025 C021 C096 C095 -178.7(13)
C025 C021 C09N C12 -179.2(15)
C025 C021 C6 C09R -177.8(14)
C025 C021 C7 C14 -179.5(15)
C025 C02B C034 N01E -1.9(12)
C026 C01Q C027 C01V 173.3(6)
C026 C01Q C02J C02Y -174.3(7)
C027 C01Q C026 C07L 17.4(12)
C027 C01Q C026 C089 -162.6(8)
C027 C01Q C02J C02Y 2.4(11)
C028 C01S C074 C07D 179.3(10)
C028 C01S C07V C082 179.8(10)
C028 C02A C03F N01G 2.0(11)
C028 C031 C032 N01G 0.3(12)
C029 O00H C070 C08G -177.5(6)
C029 C02F C02I C02G -0.8(12)
C029 C02F C02I C05W 173.5(7)
C029 C039 C03C O00F 107.7(8)
C02A C028 C031 C032 2.7(11)
C02B C025 C03H C03B -2.6(11)
C02C C02E C03A C05G 0.2(11)
C02C C02E C03Z C02P 2.5(11)
C02C C02E C03Z C053 -175.2(7)
C02C C02W C04E O00K -64.0(8)
C02C C03P C05N C05G 0.9(12)
C02D O008 C057 C05U -180.0(6)
C02D C02K C03N O00J 106.4(7)
C02D C02K C03R C036 -3.6(9)
C02D C02K C03R C059 180.0(6)
C02E C02C C02W C01Z -6.1(11)
C02E C02C C02W C04E 168.3(6)
C02E C02C C03P C05N -0.7(11)
C02E C03A C05G C05N 0.0(12)
C02E C03Z C053 O00P 66.1(9)
C02F O010 C06B C075 -161.6(7)
C02F C029 C039 C01Y 4.9(11)
C02F C029 C039 C03C -168.8(7)
C02F C02I C05W O00T -111.9(8)
C02G C01Y C02T C04T 1.9(11)
C02G C01Y C039 C029 -3.8(11)
C02G C01Y C039 C03C 170.0(6)
C02G C02I C05W O00T 62.4(9)
C02G C04C C058 C04T 0.1(13)
C02I C02G C04C C058 -179.2(8)
C02J C01Q C026 C07L -166.0(9)
C02J C01Q C026 C089 13.9(11)
C02J C01Q C027 C01V -3.4(10)
C02K C02D C03W C033 1.6(10)
C02K C03R C059 C064 176.9(7)
C02L C01O C01P C01X -179.4(6)
C02L C01O C01P C03G -1.5(10)
C02L C01O C01U C01R -177.0(7)
C02L C01O C01U C055 9.0(10)
C02M C020 C02N O00W -171.9(6)
C02M C020 C02N C03M -0.4(11)
C02M C04H C04S C05J 179.3(7)
C02N O00W C08B C08L -174.6(8)
C02N C020 C02M C04H -4.8(10)
C02N C020 C02M C04V 169.5(6)
C02N C03M C03X C04H -5.1(11)
C02N C03M C03X C06A 175.8(7)
C02N C03M C06E O00V 114.1(8)
C02O O00L C07E C08K -169.7(8)
C02O C02V C04B C054 4.1(12)
C02O C02V C04B C06G -174.7(7)
C02O C043 C06I O00U -113.2(8)
C02P O00O C07O C5 177.9(10)
C02P C01Z C02W C02C 2.4(11)
C02P C01Z C02W C04E -171.7(7)
C02P C03Z C053 O00P -111.6(8)
C02Q C024 C037 O00D -74.3(8)
C02Q C03S C047 C05D 175.2(6)
C02Q C03S C047 C05F -0.4(10)
C02Q C065 C06C C05F 0.4(12)
C02R C045 C04P O00F 79.6(8)
C02R C05Q C062 C04J 0.1(11)
C02T C01Y C02G C02I 178.2(6)
C02T C01Y C02G C04C -1.7(10)
C02T C01Y C039 C029 178.4(7)
C02T C01Y C039 C03C -7.9(11)
C02T C04T C058 C04C 0.1(13)
C02U O00Z C068 C07Y -172.4(7)
C02U C02X C038 C03V -4.7(11)
C02U C02X C038 C05S 171.1(6)
C02V O00N C05P C07R -171.8(7)
C02V C02O C043 C042 -3.3(11)
C02V C02O C043 C06I 170.0(7)
C02V C04B C054 C042 -2.7(11)
C02V C04B C054 C06F 177.5(7)
C02V C04B C06G O00R 112.2(8)
C02W C01Z C02P O00O -177.9(7)
C02W C01Z C02P C03Z 3.9(12)
C02W C02C C02E C03A -177.2(6)
C02W C02C C02E C03Z 3.6(10)
C02W C02C C03P C05N 176.5(7)
C02X O00I C06Z C06W -169.3(6)
C02X C02U C05C C046 4.5(11)
C02X C02U C05C C04Y -172.3(6)
C02X C038 C03V C046 5.1(11)
C02X C038 C03V C06J -175.3(7)
C02X C038 C05S O00D -116.9(7)
C02Y N014 C01V C027 2.3(11)
C02Y N014 C03K C060 100.3(8)
C02Z C035 C050 C06D 0.4(11)
C02Z C03O C048 C04D 1.2(11)
C02Z C04F C04U O01A 179.8(6)
C02Z C04F C04U C06D -1.8(10)
C02Z C04F C05R O00K 79.9(8)
C030 C03J C049 O00X 172.5(6)
C030 C03J C049 C041 -4.2(10)
C030 C03J C04Z O00U -75.1(8)
C030 C051 C05O C05M 174.8(6)
C030 C051 C05O C06P -1.1(10)
C030 C05V C077 C06P -0.5(12)
C031 C028 C02A C03F -3.8(10)
C032 N01G C03F C02A 1.1(11)
C032 N01G C05X C09K 73.6(12)
C032 N01G C05X C9 104.9(12)
C033 C036 C03I C05E -179.6(7)
C033 C036 C03I C066 -5.1(10)
C033 C036 C03R C02K 4.1(9)
C033 C036 C03R C059 -179.3(6)
C034 N01E C03B C03H 3.4(11)
C034 N01E C05H C06O 86.5(10)
C035 C023 C04D O017 -174.7(6)
C035 C023 C04D C048 4.8(10)
C035 C023 C04W O00V 79.9(8)
C035 C02Z C03O C048 -0.5(10)
C035 C02Z C04F C04U 2.1(10)
C035 C02Z C04F C05R -173.1(6)
C035 C050 C06D C04U -0.1(12)
C036 C033 C03W C02D -1.0(11)
C036 C03I C05E O01C 178.6(6)
C036 C03I C05E C064 -2.7(11)
C036 C03I C066 O00P -75.9(9)
C036 C03R C059 C064 0.4(10)
C037 O00D C05S C038 173.8(6)
C037 C024 C02Q C03S 176.7(6)
C037 C024 C02Q C065 -1.6(10)
C038 C03V C046 C04M 177.8(7)
C038 C03V C046 C05C -0.8(11)
C038 C03V C06J C06T 179.3(8)
C039 C01Y C02G C02I 0.3(10)
C039 C01Y C02G C04C -179.7(7)
C039 C01Y C02T C04T 179.9(7)
C039 C029 C02F O010 176.0(7)
C039 C029 C02F C02I -2.7(12)
C03A C02E C03Z C02P -176.6(7)
C03A C02E C03Z C053 5.6(11)
C03A C05G C05N C03P -0.6(12)
C03B N01E C034 C02B -1.8(11)
C03B N01E C05H C06O -93.0(9)
C03C O00F C04P C045 -170.7(6)
C03D C04K C04X C04G -2.1(11)
C03D C04R C05I C06M -0.2(11)
C03D C05B C061 O00S 78.7(9)
C03E C03S C047 C05D -2.4(10)
C03E C03S C047 C05F -178.0(7)
C03F N01G C032 C031 -2.3(11)
C03F N01G C05X C09K -109.0(11)
C03F N01G C05X C9 -77.6(13)
C03G C01P C01X C01W 175.5(7)
C03G C01P C01X C044 -8.8(10)
C03G C03T C04I C02L 1.5(12)
C03H C025 C02B C034 4.1(11)
C03I C036 C03R C02K -176.8(6)
C03I C036 C03R C059 -0.2(9)
C03I C05E C064 C059 2.9(12)
C03J C030 C051 C03L 0.4(10)
C03J C030 C051 C05O -177.8(6)
C03J C030 C05V C077 178.6(7)
C03K N014 C01V C027 -177.0(7)
C03K N014 C02Y C02J 176.0(7)
C03K C060 C06H C07Q -178.2(7)
C03K C060 C07H C07U 178.1(8)
C03L C041 C049 O00X -173.8(6)
C03L C041 C049 C03J 2.7(10)
C03L C051 C05O C05M -3.3(10)
C03L C051 C05O C06P -179.1(7)
C03M C03X C04H C02M 0.1(11)
C03M C03X C04H C04S 179.1(7)
C03M C03X C06A C06S -179.1(8)
C03N O00J C04V C02M 167.7(6)
C03N C02K C03R C036 173.3(6)
C03N C02K C03R C059 -3.2(10)
C03O C02Z C035 C023 1.8(10)
C03O C02Z C035 C050 -179.2(6)
C03O C02Z C04F C04U 179.9(7)
C03O C02Z C04F C05R 4.6(10)
C03O C048 C04D O017 176.0(7)
C03O C048 C04D C023 -3.4(10)
C03P C02C C02E C03A 0.1(10)
C03P C02C C02E C03Z -179.0(7)
C03P C02C C02W C01Z 176.7(7)
C03P C02C C02W C04E -8.9(10)
C03Q C022 C024 C02Q -3.5(10)
C03Q C022 C024 C037 -177.6(6)
C03Q C03E C03S C02Q -2.6(10)
C03Q C03E C03S C047 175.0(6)
C03R C02K C03N O00J -70.4(8)
C03R C036 C03I C05E 1.3(10)
C03R C036 C03I C066 175.8(6)
C03R C059 C064 C05E -1.7(12)
C03S C02Q C065 C06C -1.1(11)
C03S C03E C03Q C022 1.8(11)
C03S C047 C05D O00G -79.3(8)
C03S C047 C05F O01I 179.2(6)
C03S C047 C05F C06C -0.3(11)
C03U C04J C062 C05Q -1.3(11)
C03V C038 C05S O00D 58.9(9)
C03V C046 C04M C06U 3.1(12)
C03V C046 C05C C02U -3.9(11)
C03V C046 C05C C04Y 172.8(7)
C03V C06J C06T C06U 2.8(14)
C03W C02D C02K C03N -176.1(6)
C03W C02D C02K C03R 0.7(10)
C03W C033 C036 C03I 179.1(7)
C03W C033 C036 C03R -1.8(10)
C03X C03M C06E O00V -63.5(9)
C03X C04H C04S C05J 0.2(11)
C03X C06A C06S C05J -0.3(13)
C03Z C02E C03A C05G 179.4(7)
C040 O00Y C069 C071 -176.1(6)
C040 C045 C04P O00F -94.9(8)
C041 C03L C051 C030 -2.0(10)
C041 C03L C051 C05O 176.1(7)
C042 C043 C06I O00U 60.1(9)
C042 C054 C06F C06X 0.6(12)
C042 C05Y C07B C06X 1.8(14)
C043 C02O C02V O00N -172.7(6)
C043 C02O C02V C04B -1.1(12)
C043 C042 C054 C04B -1.7(11)
C043 C042 C054 C06F 178.1(7)
C043 C042 C05Y C07B -179.3(8)
C044 O00S C061 C05B -171.1(7)
C045 C02R C04O C02H 1.9(10)
C045 C02R C04O C03U 178.6(6)
C045 C02R C05Q C062 -178.3(7)
C045 C040 C04L C02H -1.1(11)
C046 C03V C06J C06T -1.1(12)
C046 C04M C06U C06T -1.4(13)
C047 C05F C06C C065 0.3(12)
C049 O00X C07F C08N 169.8(7)
C049 C03J C04Z O00U 99.6(8)
C04B C054 C06F C06X -179.5(8)
C04C C02G C02I C02F -178.1(8)
C04C C02G C02I C05W 7.5(11)
C04D O017 C078 C0B0 -162.7(9)
C04D O017 C078 C101 159.0(10)
C04D C023 C035 C02Z -4.1(10)
C04D C023 C035 C050 177.0(7)
C04D C023 C04W O00V -93.4(8)
C04E O00K C05R C04F -173.9(6)
C04F C02Z C035 C023 179.7(6)
C04F C02Z C035 C050 -1.4(10)
C04F C02Z C03O C048 -178.3(6)
C04F C04U C06D C050 0.8(12)
C04G O011 C07N C08H -175.6(6)
C04G C04N C04R C03D 0.0(11)
C04G C04N C04R C05I 176.2(7)
C04G C04N C05T O00M -102.3(8)
C04H C02M C04V O00J 55.9(9)
C04H C03X C06A C06S 1.7(12)
C04H C04S C05J C06S 1.3(12)
C04J O019 C07S C09B 171.1(7)
C04J C03U C04O C02H 175.9(7)
C04J C03U C04O C02R -0.6(10)
C04J C03U C05K O00R -98.5(8)
C04K C03D C04R C04N -3.0(10)
C04K C03D C04R C05I -179.4(7)
C04K C03D C05B C052 178.7(7)
C04K C03D C05B C061 4.8(10)
C04L C02H C04O C02R -1.1(11)
C04L C02H C04O C03U -177.7(7)
C04L C040 C045 C02R 1.8(10)
C04L C040 C045 C04P 176.4(6)
C04M C046 C05C C02U 177.5(7)
C04M C046 C05C C04Y -5.8(11)
C04N C04G C04X C04K -1.1(10)
C04N C04R C05I C06M -176.5(7)
C04O C02H C04L C040 0.7(11)
C04O C02R C045 C040 -2.3(10)
C04O C02R C045 C04P -176.8(6)
C04O C02R C05Q C062 0.7(10)
C04O C03U C04J O019 -178.0(6)
C04O C03U C04J C062 1.5(10)
C04O C03U C05K O00R 75.3(9)
C04P O00F C03C C039 -174.9(6)
C04R C03D C04K C04X 4.1(11)
C04R C03D C05B C052 -2.3(11)
C04R C03D C05B C061 -176.3(6)
C04R C04N C05T O00M 73.3(9)
C04R C05I C06M C052 -0.5(11)
C04S C05J C06S C06A -1.2(13)
C04U O01A C06L C087 174.1(7)
C04U C04F C05R O00K -95.3(8)
C04V O00J C03N C02K 178.6(6)
C04V C02M C04H C03X -169.3(7)
C04V C02M C04H C04S 11.6(11)
C04W O00V C06E C03M -172.8(7)
C04W C023 C035 C02Z -177.3(6)
C04W C023 C035 C050 3.8(10)
C04W C023 C04D O017 -1.5(10)
C04W C023 C04D C048 178.0(6)
C04X C04G C04N C04R 2.1(11)
C04X C04G C04N C05T 177.8(6)
C04Y O00M C05T C04N -179.0(7)
C04Z O00U C06I C043 172.6(6)
C04Z C03J C049 O00X -2.4(10)
C04Z C03J C049 C041 -179.1(6)
C051 C030 C03J C049 2.7(10)
C051 C030 C03J C04Z 177.5(6)
C051 C030 C05V C077 -0.6(11)
C051 C03L C041 C049 0.5(11)
C051 C05O C06P O01T -178.9(7)
C051 C05O C06P C077 0.0(11)
C052 O015 C076 C08P -175.0(7)
C052 C05B C061 O00S -95.2(9)
C053 O00P C066 C03I 165.2(7)
C054 C042 C043 C02O 4.7(11)
C054 C042 C043 C06I -168.8(7)
C054 C042 C05Y C07B -0.9(12)
C054 C04B C06G O00R -66.6(9)
C054 C06F C06X C07B 0.2(14)
C055 O00G C05D C047 171.4(6)
C057 O008 C02D C02K -172.8(6)
C057 O008 C02D C03W 6.0(9)
C057 C05U C07I C08F 175.4(8)
C05A O00E C01R C01U -96.8(8)
C05A O00E C01R C01W 85.0(8)
C05A C06K C07A C094 -179.9(9)
C05B C03D C04K C04X -176.9(7)
C05B C03D C04R C04N 178.0(7)
C05B C03D C04R C05I 1.6(10)
C05B C052 C06M C05I -0.3(12)
C05C C02U C02X O00I 174.9(6)
C05C C02U C02X C038 -0.2(11)
C05C C046 C04M C06U -178.3(7)
C05D O00G C055 C01U 176.1(6)
C05D C047 C05F O01I 3.5(10)
C05D C047 C05F C06C -175.9(7)
C05E O01C C085 C091 -179.7(8)
C05E C03I C066 O00P 98.5(8)
C05F O01I C080 C08D -179.6(8)
C05F C047 C05D O00G 96.3(8)
C05H N01E C034 C02B 178.7(7)
C05H N01E C03B C03H -177.2(7)
C05H C06O C08U C09I 179.0(9)
C05H C06O C08V C097 -178.2(9)
C05K O00R C06G C04B -167.2(7)
C05K C03U C04J O019 -4.3(10)
C05K C03U C04J C062 175.2(6)
C05K C03U C04O C02H 2.1(10)
C05K C03U C04O C02R -174.4(6)
C05L O009 C01W C01R 79.5(8)
C05L O009 C01W C01X -97.5(8)
C05L C07Z C08O C09Y -71.8(13)
C05M O00T C05W C02I 178.5(6)
C05M C05O C06P O01T 5.2(11)
C05M C05O C06P C077 -175.8(7)
C05O C06P C077 C05V 0.7(12)
C05P O00N C02V C02O -101.1(8)
C05P O00N C02V C04B 87.2(9)
C05P C07R C099 C0A4 -172.8(10)
C05Q C02R C045 C040 176.8(6)
C05Q C02R C045 C04P 2.3(10)
C05Q C02R C04O C02H -177.2(6)
C05Q C02R C04O C03U -0.5(10)
C05R O00K C04E C02W -176.5(6)
C05R C04F C04U O01A -4.8(10)
C05R C04F C04U C06D 173.6(6)
C05S O00D C037 C024 179.1(6)
C05S C038 C03V C046 -170.6(6)
C05S C038 C03V C06J 9.0(11)
C05T O00M C04Y C05C -163.7(7)
C05T C04N C04R C03D -175.7(6)
C05T C04N C04R C05I 0.5(11)
C05V C030 C03J C049 -176.5(7)
C05V C030 C03J C04Z -1.7(10)
C05V C030 C051 C03L 179.5(6)
C05V C030 C051 C05O 1.3(10)
C05W O00T C05M C05O 172.9(6)
C05X N01G C032 C031 175.1(7)
C05X N01G C03F C02A -176.3(7)
C05X C09K C0AE C0AD 178.5(12)
C05X C09K C0AR C0AF -177.8(14)
C05Y C042 C043 C02O -177.0(7)
C05Y C042 C043 C06I 9.5(11)
C05Y C042 C054 C04B 179.9(7)
C05Y C042 C054 C06F -0.3(11)
C05Z O00A C022 C024 -177.7(6)
C05Z O00A C022 C03Q -1.1(10)
C05Z C08Q C08X C08S -77.4(13)
C060 C06H C07Q C088 59.8(11)
C060 C07H C07U C088 -56.5(11)
C061 O00S C044 C01X -174.9(6)
C065 C02Q C03S C03E 178.8(6)
C065 C02Q C03S C047 1.1(10)
C066 O00P C053 C03Z 175.2(6)
C066 C03I C05E O01C 4.1(11)
C066 C03I C05E C064 -177.3(7)
C067 C08J C09L C09A 55.5(13)
C067 C093 C09C C09A -61.3(12)
C068 O00Z C02U C02X -102.7(8)
C068 O00Z C02U C05C 83.3(9)
C068 C07Y C08W C0A7 -179.2(10)
C069 O00Y C040 C045 178.4(6)
C069 O00Y C040 C04L 0.7(10)
C069 C071 C07P C09J -177.2(8)
C06A C03X C04H C02M 179.2(7)
C06A C03X C04H C04S -1.7(11)
C06B O010 C02F C029 87.2(8)
C06B O010 C02F C02I -94.1(9)
C06B C075 C08C C09G 178.3(9)
C06E O00V C04W C023 -178.0(7)
C06E C03M C03X C04H 172.5(7)
C06E C03M C03X C06A -6.6(11)
C06F C06X C07B C05Y -1.4(14)
C06G O00R C05K C03U -179.0(7)
C06G C04B C054 C042 176.1(7)
C06G C04B C054 C06F -3.7(12)
C06H C060 C07H C07U 55.9(11)
C06H C07Q C088 C07U -59.9(11)
C06I O00U C04Z C03J 179.4(7)
C06J C03V C046 C04M -1.8(11)
C06J C03V C046 C05C 179.6(7)
C06J C06T C06U C04M -1.5(14)
C06L O01A C04U C04F -171.8(7)
C06L O01A C04U C06D 9.9(11)
C06L C087 C08Y C09T -177.7(10)
C06M C052 C05B C03D 1.7(11)
C06M C052 C05B C061 175.6(7)
C06N N018 C07D C074 176.3(10)
C06N N018 C082 C07V -177.2(10)
C06N C067 C08J C09L -176.9(8)
C06N C067 C093 C09C -178.7(8)
C06O C08U C09I C08E 55.4(13)
C06O C08V C097 C08E -59.4(13)
C06P O01T C09D C16 169.7(13)
C06P O01T C09D C110 -169.1(16)
C06R O00Q C020 C02M -80.7(9)
C06R O00Q C020 C02N 103.9(8)
C06R C09Q C0A9 C22 -177.2(14)
C06R C13 C96 C100 -176(2)
C06Y N01B C079 C07L -179.1(9)
C06Y N01B C07X C089 -179.1(10)
C06Y C07J C092 C098 178.3(10)
C06Y C07J C09F C09X 178.8(9)
C06Z O00I C02X C02U 105.9(7)
C06Z O00I C02X C038 -79.2(8)
C06Z C06W C073 C090 -178.9(8)
C070 O00H C029 C02F 81.1(8)
C070 O00H C029 C039 -98.8(8)
C070 C08G C08I C08Z -71.4(12)
C073 C06W C06Z O00I 71.4(9)
C074 C01S C028 C02A 9.6(12)
C074 C01S C028 C031 -171.0(9)
C074 C01S C07V C082 2.1(17)
C076 O015 C052 C05B -179.7(7)
C076 O015 C052 C06M 2.5(11)
C076 C08P C0A3 C0AI -167.8(11)
C078 O017 C04D C023 179.0(7)
C078 O017 C04D C048 -0.4(11)
C078 C0B0 C0B2 C0A0 -176.9(13)
C078 C101 C102 C0A0 -175.2(19)
C079 N01B C06Y C07J -108.4(11)
C079 N01B C07X C089 4.3(16)
C07D N018 C06N C067 -86.9(11)
C07D N018 C082 C07V 1.3(16)
C07E O00L C02O C02V 101.8(8)
C07E O00L C02O C043 -83.1(8)
C07E C08K C0B1 C66 -172.7(15)
C07E C08K C10 C23 -178(3)
C07F O00X C049 C03J 177.7(7)
C07F O00X C049 C041 -5.7(10)
C07F C08N C09E C09U -175.9(9)
C07H C060 C06H C07Q -58.0(10)
C07H C07U C088 C07Q 57.4(11)
C07J C092 C098 C09Z 64.2(15)
C07J C09F C09X C09Z -58.4(14)
C07K O00B C01Z C02P -85.8(9)
C07K O00B C01Z C02W 96.4(9)
C07K C07C C08R C09H -178.6(11)
C07L C026 C089 C07X 1.1(15)
C07M N01J C095 C096 -179.3(14)
C07M N01J C09R C6 -177.1(14)
C07M N01J C12 C09N -176.8(16)
C07M N01J C14 C7 178.3(14)
C07M C081 C0A6 C4 -179.4(12)
C07M C081 C0A8 C0AQ 177.3(12)
C07M C081 C0AH C24 -178.6(14)
C07M C081 C0AK C0A2 -179.3(13)
C07N O011 C04G C04N -176.5(7)
C07N O011 C04G C04X 4.5(9)
C07N C08H C08T C0A5 -178.0(10)
C07O O00O C02P C01Z -83.8(9)
C07O O00O C02P C03Z 94.4(9)
C07O C5 C113 C114 72(2)
C07O C5 C115 C116 159(3)
C07S O019 C04J C03U 179.2(6)
C07S O019 C04J C062 -0.2(10)
C07S C09B C09M C09W 172.1(9)
C07V C01S C028 C02A -168.1(9)
C07V C01S C028 C031 11.3(12)
C07V C01S C074 C07D -2.9(16)
C07X N01B C06Y C07J 75.1(11)
C07X N01B C079 C07L -2.5(15)
C080 O01I C05F C047 176.3(8)
C080 O01I C05F C06C -4.3(12)
C080 C08D C09P C0AJ 179.0(11)
C081 C0A6 C4 C09S 56(2)
C081 C0A8 C0AQ C32 -51(2)
C081 C0AH C24 C32 42(2)
C082 N018 C06N C067 91.7(11)
C082 N018 C07D C074 -2.3(17)
C085 O01C C05E C03I 176.7(8)
C085 O01C C05E C064 -2.0(12)
C085 C091 C0A1 C0AT -176.0(13)
C089 C026 C07L C079 0.5(16)
C08A C0AD C0AE C09K -51.9(19)
C08A C0AF C0AR C09K 57(2)
C08B O00W C02N C020 -101.3(8)
C08B O00W C02N C03M 87.0(9)
C08B C08L C0AB C0B5 174.9(15)
C08J C067 C06N N018 -74.2(10)
C08J C067 C093 C09C 58.0(11)
C08R C07C C07K O00B 178.3(10)
C08U C06O C08V C097 57.9(12)
C08V C06O C08U C09I -54.9(12)
C092 C07J C09F C09X 59.4(14)
C092 C098 C09Z C09X -65.6(16)
C093 C067 C06N N018 161.9(8)
C093 C067 C08J C09L -56.1(12)
C095 N01J C07M C081 -109.8(15)
C095 N01J C09R C6 3(2)
C096 C021 C025 C02B -159.9(11)
C096 C021 C025 C03H 20.3(14)
C096 C021 C6 C09R 3(2)
C097 C08E C09I C08U -57.6(14)
C09C C09A C09L C08J -62.5(15)
C09D O01T C06P C05O 176.9(9)
C09D O01T C06P C077 -2.0(13)
C09D C16 C21 C34 180(2)
C09F C07J C092 C098 -59.5(13)
C09F C09X C09Z C098 63.6(17)
C09I C08E C097 C08V 58.5(14)
C09L C09A C09C C093 64.8(14)
C09N C021 C025 C02B -20.3(15)
C09N C021 C025 C03H 159.9(12)
C09N C021 C7 C14 3(2)
C09R N01J C07M C081 70.1(14)
C09R N01J C095 C096 1(2)
C09S C0A2 C0AK C081 -52(2)
C0A2 C09S C4 C0A6 -62(3)
C0A6 C081 C0AK C0A2 46.8(18)
C0A8 C081 C0AH C24 -34(2)
C0A8 C0AQ C32 C24 59(2)
C0AD C08A C0AF C0AR -56.8(19)
C0AE C09K C0AR C0AF -54(2)
C0AF C08A C0AD C0AE 53.7(19)
C0AH C081 C0A8 C0AQ 36(2)
C0AH C24 C32 C0AQ -53(2)
C0AK C081 C0A6 C4 -48.1(18)
C0AR C09K C0AE C0AD 54(2)
C38 C08A C1AA C0AZ -47(2)
C38 C0B8 C9 C05X 178.4(14)
C38 C0B8 C9 C0AZ 60(2)
F1 P6 F3 F93 76.6(16)
F1 P6 F93 F3 -101.5(16)
C1AA C08A C38 C0B8 52(2)
C1AA C0AZ C9 C05X -177.5(14)
C1AA C0AZ C9 C0B8 -61(2)
C4 C09S C0A2 C0AK 62(2)
C9 C0AZ C1AA C08A 52(2)
C9 C0B8 C38 C08A -57(2)
C6 C021 C025 C02B 20.9(13)
C6 C021 C025 C03H -159.0(11)
C6 C021 C096 C095 1(2)
C7 C021 C025 C02B 162.5(11)
C7 C021 C025 C03H -17.4(14)
C7 C021 C09N C12 -2(2)
C12 N01J C07M C081 110.2(15)
C12 N01J C14 C7 -5(3)
C14 N01J C07M C081 -73.0(15)
C14 N01J C12 C09N 6(3)
F94 P6 F3 F93 -101.6(17)
F94 P6 F93 F3 81.1(16)
F96 P6 F3 F93 -29(2)
F96 P6 F93 F3 165.1(14)
F95 P6 F3 F93 179(2)
F95 P6 F93 F3 -1(4)
C112 C111 C110 C09D -62(5)
